data_7229827
loop_
_publ_author_name
'Song, Wei-Chao'
'Liang, Ling'
'Cui, Xun-Zhe'
'Wang, Xiu-Guang'
'Yang, En-Cui'
'Zhao, Xiao-Jun'

_publ_section_title
;
 Assembly of ZnII-coordination polymers constructed from benzothiadiazole
 functionalized bipyridines and V-shaped dicarboxylic acids: topology
 variety, photochemical and visible-light-driven photocatalytic properties
;
_journal_issue 5
_journal_name_full CrystEngComm
_journal_page_first 668
_journal_paper_doi 10.1039/C7CE01933E
_journal_volume 20
_journal_year 2018
_chemical_formula_moiety '0.25(C192 H128 N24 O32 S4 Zn8)'
_chemical_formula_sum 'C48 H32 N6 O8 S Zn2'
_chemical_formula_weight 983.59
_space_group_crystal_system tetragonal
_space_group_IT_number 98
_space_group_name_Hall 'I 4bw 2bw'
_space_group_name_H-M_alt 'I 41 2 2'
_symmetry_space_group_name_Hall 'I 4bw 2bw'
_symmetry_space_group_name_H-M 'I 41 2 2'
_atom_sites_solution_hydrogens mixed
_audit_creation_date 2015-12-02
_audit_creation_method
;
Olex2 1.2
(compiled 2015.09.30 svn.r3233 for OlexSys, GUI svn.r5103)
;
_audit_update_record
;
2017-11-02 deposited with the CCDC.
2017-12-27 downloaded from the CCDC.
;
_cell_angle_alpha 90
_cell_angle_beta 90
_cell_angle_gamma 90
_cell_formula_units_Z 4
_cell_length_a 16.25176(16)
_cell_length_b 16.25176(16)
_cell_length_c 16.6475(3)
_cell_measurement_reflns_used 3074
_cell_measurement_temperature 173.00(10)
_cell_measurement_theta_max 73.7380
_cell_measurement_theta_min 5.4190
_cell_volume 4396.93(10)
_computing_cell_refinement 'CrysAlisPro 1.171.38.41 (Rigaku OD, 2015)'
_computing_data_collection 'CrysAlisPro 1.171.38.41 (Rigaku OD, 2015)'
_computing_data_reduction 'CrysAlisPro 1.171.38.41 (Rigaku OD, 2015)'
_computing_molecular_graphics 'Olex2 (Dolomanov et al., 2009)'
_computing_publication_material 'Olex2 (Dolomanov et al., 2009)'
_computing_structure_refinement 'ShelXL (Sheldrick, 2015)'
_computing_structure_solution 'ShelXT (Sheldrick, 2015)'
_diffrn_ambient_environment N~2~
_diffrn_ambient_temperature 173.00(10)
_diffrn_detector 'CCD plate'
_diffrn_detector_area_resol_mean 5.2740
_diffrn_detector_type AtlasS2
_diffrn_measured_fraction_theta_full 0.999
_diffrn_measured_fraction_theta_max 0.999
_diffrn_measurement_details
;
List of Runs (angles in degrees, time in seconds):

  # Type    Start    End  Width  t~exp~   \w     \q     \k     \f   Frames
#--------------------------------------------------------------------------
  1  \w     36.00 120.00   1.00    1.00    --  107.08-125.00  30.00   84
  2  \w     83.00 159.00   1.00    1.00    --  107.08  30.00-120.00   76
  3  \w    108.00 145.00   1.00    1.00    --  107.08 125.00-120.00   37
  4  \w     85.00 115.00   1.00    1.00    --   41.49  38.00-120.00   30
  5  \w     17.00  44.00   1.00    1.00    --   41.49  38.00-120.00   27
  6  \w    -83.00  -4.00   1.00    1.00    --  -41.49 125.00 -90.00   79
  7  \w    113.00 139.00   1.00    1.00    --  107.08 106.00 133.00   26
;
_diffrn_measurement_device 'four-circle diffractometer'
_diffrn_measurement_device_type 'SuperNova, Dual, Cu at zero, AtlasS2'
_diffrn_measurement_method '\w scans'
_diffrn_orient_matrix_type 'CrysAlisPro convention (1999,Acta A55,543-557)'
_diffrn_orient_matrix_UB_11 -0.0912864000
_diffrn_orient_matrix_UB_12 -0.0239973000
_diffrn_orient_matrix_UB_13 -0.0086323000
_diffrn_orient_matrix_UB_21 0.0142936000
_diffrn_orient_matrix_UB_22 -0.0207811000
_diffrn_orient_matrix_UB_23 -0.0892172000
_diffrn_orient_matrix_UB_31 0.0211804000
_diffrn_orient_matrix_UB_32 -0.0893053000
_diffrn_orient_matrix_UB_33 0.0230586000
_diffrn_radiation_monochromator mirror
_diffrn_radiation_probe x-ray
_diffrn_radiation_type CuK\a
_diffrn_radiation_wavelength 1.54184
_diffrn_reflns_av_R_equivalents 0.0378
_diffrn_reflns_av_unetI/netI 0.0480
_diffrn_reflns_Laue_measured_fraction_full 0.999
_diffrn_reflns_Laue_measured_fraction_max 0.999
_diffrn_reflns_limit_h_max 15
_diffrn_reflns_limit_h_min -18
_diffrn_reflns_limit_k_max 9
_diffrn_reflns_limit_k_min -19
_diffrn_reflns_limit_l_max 12
_diffrn_reflns_limit_l_min -19
_diffrn_reflns_number 4515
_diffrn_reflns_point_group_measured_fraction_full 0.997
_diffrn_reflns_point_group_measured_fraction_max 0.997
_diffrn_reflns_theta_full 67.048
_diffrn_reflns_theta_max 67.048
_diffrn_reflns_theta_min 3.801
_diffrn_source 'micro-focus sealed X-ray tube'
_diffrn_source_type 'SuperNova (Cu) X-ray Source'
_exptl_absorpt_coefficient_mu 2.307
_exptl_absorpt_correction_T_max 1.00000
_exptl_absorpt_correction_T_min 0.74057
_exptl_absorpt_correction_type multi-scan
_exptl_absorpt_process_details
;
CrysAlisPro 1.171.38.41 (Rigaku Oxford Diffraction, 2015)
Empirical absorption correction using spherical harmonics,
 implemented in SCALE3 ABSPACK scaling algorithm.
;
_exptl_crystal_colour yellow
_exptl_crystal_colour_primary yellow
_exptl_crystal_density_diffrn 1.486
_exptl_crystal_description block
_exptl_crystal_F_000 2008
_exptl_crystal_size_max 0.25
_exptl_crystal_size_mid 0.14
_exptl_crystal_size_min 0.13
_refine_diff_density_max 0.701
_refine_diff_density_min -0.415
_refine_diff_density_rms 0.070
_refine_ls_abs_structure_details
;
 Flack x determined using 750 quotients [(I+)-(I-)]/[(I+)+(I-)]
 (Parsons, Flack and Wagner, Acta Cryst. B69 (2013) 249-259).
;
_refine_ls_abs_structure_Flack 0.04(3)
_refine_ls_extinction_method none
_refine_ls_goodness_of_fit_ref 1.054
_refine_ls_hydrogen_treatment mixed
_refine_ls_matrix_type full
_refine_ls_number_parameters 236
_refine_ls_number_reflns 1970
_refine_ls_number_restraints 311
_refine_ls_restrained_S_all 1.011
_refine_ls_R_factor_all 0.0422
_refine_ls_R_factor_gt 0.0398
_refine_ls_shift/su_max 0.002
_refine_ls_shift/su_mean 0.000
_refine_ls_structure_factor_coef Fsqd
_refine_ls_weighting_details 'w=1/[\s^2^(Fo^2^)+(0.0430P)^2^+10.6617P] where P=(Fo^2^+2Fc^2^)/3'
_refine_ls_weighting_scheme calc
_refine_ls_wR_factor_gt 0.0998
_refine_ls_wR_factor_ref 0.1021
_reflns_Friedel_coverage 0.715
_reflns_Friedel_fraction_full 0.994
_reflns_Friedel_fraction_max 0.994
_reflns_number_gt 1871
_reflns_number_total 1970
_reflns_threshold_expression 'I > 2\s(I)'
_cod_data_source_file c7ce01933e2.cif
_cod_data_source_block 1
_cod_depositor_comments 'Adding full bibliography for 7229827--7229830.cif.'
_cod_original_cell_volume 4396.93(12)
_cod_database_code 7229827
_shelx_space_group_comment
;
The symmetry employed for this shelxl refinement is uniquely defined
by the following loop, which should always be used as a source of
symmetry information in preference to the above space-group names.
They are only intended as comments.
;
_reflns_odcompleteness_completeness 99.91
_reflns_odcompleteness_iscentric 1
_reflns_odcompleteness_theta 66.97
_olex2_refinement_description
;
1. Fixed Uiso
 At 1.2 times of:
  All C(H) groups
2. Restrained distances
 S1-N2 = S1-N3 = S1'-N2' = S1'-N3'
 1.61 with sigma of 0.01
 N2-N3 = N2'-N3'
 2.48 with sigma of 0.01
 N2-C14 = N2'-C14' = C15-N3 = C15'-N3'
 1.34 with sigma of 0.01
 S1-C15 = S1-C14 = S1'-C15' = S1'-C14'
 2.39 with sigma of 0.01
 N1-H1
 0.92 with sigma of 0.01
 C10-C11 = C10-C11'
 1.47 with sigma of 0.01
 C12-C13 = C12'-C13'
 1.45 with sigma of 0.01
 C11-C12 = C11'-C12'
 1.34 with sigma of 0.01
3. Restrained planarity
 S1, N2, N3, C12, C13, C14, C15, C16, C17, C18
 with sigma of 0.001
 S1', N2', N3', C12', C13', C14', C15', C16', C17', C18'
 with sigma of 0.001
4. Uiso/Uaniso restraints and constraints
C11' \\sim S1' \\sim N2' \\sim N3' \\sim C12' \\sim C13' \\sim C14' \\sim C15'
\\sim C16' \\sim C17' \\sim C18': within 2A with sigma of 0.001 and sigma for
terminal atoms of 0.002
C11 \\sim S1 \\sim N2 \\sim N3 \\sim C12 \\sim C13 \\sim C14 \\sim C15 \\sim
C16 \\sim C17 \\sim C18: within 2A with sigma of 0.001 and sigma for terminal
atoms of 0.002
Uanis(C11') \\sim Ueq, Uanis(C11) \\sim Ueq, Uanis(C12) \\sim Ueq, Uanis(C12')
\\sim Ueq, Uanis(C13') \\sim Ueq, Uanis(C14') \\sim Ueq, Uanis(C13) \\sim Ueq,
Uanis(C18) \\sim Ueq, Uanis(C17) \\sim Ueq, Uanis(N3') \\sim Ueq, Uanis(C15')
\\sim Ueq, Uanis(C16) \\sim Ueq, Uanis(C15) \\sim Ueq, Uanis(C14) \\sim Ueq,
Uanis(N2) \\sim Ueq, Uanis(C18') \\sim Ueq, Uanis(S1) \\sim Ueq, Uanis(C17')
\\sim Ueq, Uanis(C16') \\sim Ueq, Uanis(N3) \\sim Ueq, Uanis(N2') \\sim Ueq,
Uanis(S1') \\sim Ueq: with sigma of 0.005 and sigma for terminal atoms of 0.01
Uanis(C8) = Uanis(C8')
Uanis(C9) = Uanis(C9')
Uanis(N3) = Uanis(N3')
Uanis(N2) = Uanis(N2')
Uanis(S1) = Uanis(S1')
Uanis(C18) = Uanis(C18')
Uanis(C17) = Uanis(C17')
Uanis(C16) = Uanis(C16')
Uanis(C15) = Uanis(C15')
Uanis(C14) = Uanis(C14')
Uanis(C13) = Uanis(C13')
Uanis(C11) = Uanis(C11')
Uanis(C12) = Uanis(C12')
5. Others
 Sof(C9')=Sof(H9')=Sof(C8')=Sof(H8')=1-FVAR(1)
 Sof(C8)=Sof(H8)=Sof(C9)=Sof(H9)=FVAR(1)
 Sof(C11')=Sof(H11')=Sof(C12')=Sof(H12')=0.5*(1-FVAR(3))
 Sof(S1')=Sof(N2')=Sof(N3')=Sof(C13')=Sof(C14')=Sof(C15')=Sof(C16')=Sof(C17')=
 Sof(H17')=Sof(C18')=Sof(H18')=0.25*(1-FVAR(3))
 Sof(S1)=Sof(N2)=Sof(N3)=Sof(C13)=Sof(C14)=Sof(C15)=Sof(C16)=Sof(C17)=Sof(H17)=
 Sof(C18)=Sof(H18)=0.25*FVAR(3)
 Sof(C11)=Sof(H11)=Sof(C12)=Sof(H12)=0.5*FVAR(3)
6.a Riding coordinates:
 C11(H11), C12(H12), C17(H17), C18(H18), C11'(H11'), C12'(H12'), C17'(H17'),
 C18'(H18')
6.b Aromatic/amide H refined with riding coordinates:
 C3(H3), C7(H7), C6(H6), C4(H4), C9'(H9'), C8'(H8'), C8(H8), C9(H9)
6.c Fitted hexagon refined as free rotating group:
 C13(C14,C15,C16,C17,C18), C13'(C14',C15',C16',C17',C18')
;
_shelx_shelxl_version_number 2014/7
_olex2_date_sample_data_collection 2015-12-02
_olex2_submission_special_instructions 'No special instructions were received'
_oxdiff_exptl_absorpt_empirical_details
;
Empirical correction (ABSPACK) includes:
- Absorption correction using spherical harmonics
- Frame scaling
;
_oxdiff_exptl_absorpt_empirical_full_max 1.255
_oxdiff_exptl_absorpt_empirical_full_min 0.848

loop_
_space_group_symop_operation_xyz
'x, y, z'
'-x+1/2, -y+1/2, z+1/2'
'-y, x+1/2, z+1/4'
'y+1/2, -x, z+3/4'
'-x+1/2, y, -z+3/4'
'x, -y+1/2, -z+1/4'
'y+1/2, x+1/2, -z+1/2'
'-y, -x, -z'
'x+1/2, y+1/2, z+1/2'
'-x+1, -y+1, z+1'
'-y+1/2, x+1, z+3/4'
'y+1, -x+1/2, z+5/4'
'-x+1, y+1/2, -z+5/4'
'x+1/2, -y+1, -z+3/4'
'y+1, x+1, -z+1'
'-y+1/2, -x+1/2, -z+1/2'

loop_
_atom_site_label
_atom_site_type_symbol
_atom_site_fract_x
_atom_site_fract_y
_atom_site_fract_z
_atom_site_U_iso_or_equiv
_atom_site_adp_type
_atom_site_occupancy
_atom_site_site_symmetry_order
_atom_site_calc_flag
_atom_site_refinement_flags_posn
_atom_site_refinement_flags_adp
_atom_site_refinement_flags_occupancy
_atom_site_disorder_assembly
_atom_site_disorder_group
Zn1 Zn 0.93648(3) 0.43648(3) 0.7500 0.0159(2) Uani 1 2 d S T P A .
O2 O 0.9865(2) 0.6159(2) 0.6647(2) 0.0327(10) Uani 1 1 d . . . . .
N4 N 0.8474(2) 0.3474(2) 0.7500 0.0245(12) Uani 1 2 d S T P . .
O1 O 0.8974(3) 0.5108(2) 0.6632(2) 0.0324(10) Uani 1 1 d . . . . .
C2 C 0.8823(4) 0.6123(3) 0.5652(3) 0.0275(10) Uani 1 1 d . . . . .
C3 C 0.8166(4) 0.5699(4) 0.5307(3) 0.0372(14) Uani 1 1 d . . . . .
H3 H 0.8016 0.5188 0.5512 0.045 Uiso 1 1 calc R . . . .
C1 C 0.9260(3) 0.5770(3) 0.6366(2) 0.0250(10) Uani 1 1 d . . . . .
C7 C 0.9038(3) 0.6887(3) 0.5343(3) 0.0284(12) Uani 1 1 d . . . . .
H7 H 0.9472 0.7179 0.5569 0.034 Uiso 1 1 calc R . . . .
N1 N 0.7500 0.7176(4) 0.3750 0.046(2) Uani 1 2 d DS T P . .
C6 C 0.8612(4) 0.7214(3) 0.4701(3) 0.0328(13) Uani 1 1 d . . . . .
H6 H 0.8765 0.7724 0.4497 0.039 Uiso 1 1 calc R . . . .
C5 C 0.7958(4) 0.6793(3) 0.4356(3) 0.0378(15) Uani 1 1 d . . . . .
C4 C 0.7734(4) 0.6024(4) 0.4665(4) 0.0446(16) Uani 1 1 d . . . . .
H4 H 0.7297 0.5734 0.4441 0.053 Uiso 1 1 calc R . . . .
C9' C 0.7118(9) 0.3037(9) 0.7824(10) 0.045(2) Uani 0.508(10) 1 d . . . A 1
H9' H 0.6610 0.3163 0.8051 0.054 Uiso 0.508(10) 1 calc R . . A 1
C8' C 0.7742(8) 0.3622(9) 0.7807(12) 0.040(3) Uani 0.508(10) 1 d . . . A 1
H8' H 0.7637 0.4140 0.8020 0.047 Uiso 0.508(10) 1 calc R . . A 1
C8 C 0.8659(9) 0.2687(9) 0.7678(11) 0.040(3) Uani 0.492(10) 1 d . . . A 2
H8 H 0.9200 0.2553 0.7802 0.047 Uiso 0.492(10) 1 calc R . . A 2
C9 C 0.8081(9) 0.2081(9) 0.7681(10) 0.045(2) Uani 0.492(10) 1 d . . . A 2
H9 H 0.8232 0.1544 0.7805 0.054 Uiso 0.492(10) 1 calc R . . A 2
C10 C 0.7261(3) 0.2261(3) 0.7500 0.0441(19) Uani 1 2 d DS T P . .
C11 C 0.6518(9) 0.1737(10) 0.748(2) 0.0457(15) Uani 0.325(5) 1 d D U . A 1
H11 H 0.6139 0.1825 0.7894 0.055 Uiso 0.325(5) 1 d R . . A 1
S1 S 0.4628(3) 0.0405(3) 0.9041(3) 0.0473(12) Uani 0.163(2) 1 d D U . A 1
N2 N 0.5338(3) 0.0761(3) 0.8453(5) 0.0469(13) Uani 0.163(2) 1 d D U . A 1
N3 N 0.4278(4) -0.0332(4) 0.8477(5) 0.0469(13) Uani 0.163(2) 1 d D U . A 1
C12 C 0.6461(7) 0.1031(7) 0.7076(11) 0.0459(14) Uani 0.325(5) 1 d D U . A 1
H12 H 0.6838 0.0994 0.6658 0.055 Uiso 0.325(5) 1 d R . . A 1
C13 C 0.5828(5) 0.0392(6) 0.7112(6) 0.0462(13) Uani 0.163(2) 1 d D U . A 1
C14 C 0.5323(6) 0.0304(5) 0.7781(5) 0.0465(13) Uani 0.163(2) 1 d DG U . A 1
C15 C 0.4727(5) -0.0309(6) 0.7796(5) 0.0466(13) Uani 0.163(2) 1 d DG U . A 1
C16 C 0.4636(6) -0.0834(6) 0.7143(7) 0.0465(13) Uani 0.163(2) 1 d G U . A 1
C17 C 0.5140(8) -0.0746(7) 0.6475(6) 0.0463(13) Uani 0.163(2) 1 d G U . A 1
H17 H 0.5079 -0.1098 0.6038 0.056 Uiso 0.163(2) 1 d R . . A 1
C18 C 0.5736(7) -0.0133(7) 0.6459(5) 0.0462(13) Uani 0.163(2) 1 d G U . A 1
H18 H 0.6074 -0.0074 0.6012 0.055 Uiso 0.163(2) 1 d R . . A 1
C11' C 0.664(3) 0.161(3) 0.736(2) 0.0457(15) Uani 0.175(5) 1 d D U . A 2
H11' H 0.6320 0.1631 0.6902 0.055 Uiso 0.175(5) 1 d R . . A 2
S1' S 0.5000 0.0000 0.5785(6) 0.0473(12) Uani 0.175(5) 2 d DS TU P A 2
N2' N 0.5613(3) 0.0472(3) 0.6397(9) 0.0469(13) Uani 0.087(2) 1 d D U . A 2
N3' N 0.4525(4) -0.0593(3) 0.6414(9) 0.0469(13) Uani 0.087(2) 1 d D U . A 2
C12' C 0.6488(8) 0.1016(8) 0.790(2) 0.0459(14) Uani 0.175(5) 1 d D U . A 2
H12' H 0.6835 0.0975 0.8343 0.055 Uiso 0.175(5) 1 d R . . A 2
C13' C 0.5842(6) 0.0397(6) 0.7847(9) 0.0462(13) Uani 0.087(2) 1 d D U . A 2
C14' C 0.5457(6) 0.0168(6) 0.7136(8) 0.0465(13) Uani 0.087(2) 1 d DG U . A 2
C15' C 0.4846(6) -0.0430(6) 0.7144(8) 0.0466(13) Uani 0.087(2) 1 d DG U . A 2
C16' C 0.4620(7) -0.0799(7) 0.7864(10) 0.0465(13) Uani 0.087(2) 1 d G U . A 2
C17' C 0.5005(9) -0.0570(8) 0.8576(8) 0.0463(13) Uani 0.087(2) 1 d G U . A 2
H17' H 0.4854 -0.0817 0.9057 0.056 Uiso 0.087(2) 1 d R . . A 2
C18' C 0.5616(8) 0.0028(8) 0.8567(8) 0.0462(13) Uani 0.087(2) 1 d G U . A 2
H18' H 0.5874 0.0181 0.9043 0.055 Uiso 0.087(2) 1 d R . . A 2
H1 H 0.7500 0.7742(10) 0.3750 0.09(4) Uiso 1 2 d DS T P . .

loop_
_atom_site_aniso_label
_atom_site_aniso_U_11
_atom_site_aniso_U_22
_atom_site_aniso_U_33
_atom_site_aniso_U_23
_atom_site_aniso_U_13
_atom_site_aniso_U_12
Zn1 0.0161(3) 0.0161(3) 0.0155(4) 0.0003(3) -0.0003(3) -0.0026(3)
O2 0.035(2) 0.034(2) 0.029(2) 0.0013(18) -0.0149(17) 0.002(2)
N4 0.0207(16) 0.0207(16) 0.032(3) 0.001(3) -0.001(3) -0.008(2)
O1 0.043(2) 0.030(2) 0.0242(19) 0.0085(17) -0.0086(17) 0.0008(18)
C2 0.036(3) 0.026(3) 0.020(2) 0.002(2) -0.006(2) 0.001(2)
C3 0.054(4) 0.025(3) 0.032(3) 0.006(2) -0.019(3) -0.004(3)
C1 0.033(3) 0.025(3) 0.017(2) 0.001(2) -0.005(2) 0.0097(19)
C7 0.036(3) 0.029(3) 0.020(2) 0.000(2) -0.007(2) -0.003(2)
N1 0.083(6) 0.022(4) 0.033(4) 0.000 -0.036(4) 0.000
C6 0.053(4) 0.022(3) 0.024(2) 0.004(2) -0.009(3) -0.006(2)
C5 0.062(4) 0.027(3) 0.025(2) 0.003(2) -0.019(3) -0.002(3)
C4 0.064(4) 0.031(3) 0.039(3) -0.001(3) -0.032(3) -0.013(3)
C9' 0.038(5) 0.036(5) 0.061(7) 0.000(6) 0.009(6) -0.014(3)
C8' 0.026(5) 0.025(5) 0.067(8) 0.000(6) 0.005(6) -0.004(3)
C8 0.026(5) 0.025(5) 0.067(8) 0.000(6) 0.005(6) -0.004(3)
C9 0.038(5) 0.036(5) 0.061(7) 0.000(6) 0.009(6) -0.014(3)
C10 0.040(3) 0.040(3) 0.053(5) -0.001(4) 0.001(4) -0.016(3)
C11 0.045(2) 0.045(2) 0.048(2) -0.003(2) 0.003(2) -0.0104(18)
S1 0.0470(19) 0.0467(19) 0.0481(17) -0.0048(16) 0.0047(17) -0.0131(15)
N2 0.0464(19) 0.0462(19) 0.0479(17) -0.0042(16) 0.0041(17) -0.0118(15)
N3 0.0465(19) 0.0463(19) 0.0480(17) -0.0042(17) 0.0042(17) -0.0118(15)
C12 0.045(2) 0.045(2) 0.0476(19) -0.0030(17) 0.0031(18) -0.0101(16)
C13 0.0455(18) 0.0455(19) 0.0477(17) -0.0032(16) 0.0032(16) -0.0101(15)
C14 0.0459(18) 0.0458(18) 0.0478(17) -0.0036(16) 0.0036(16) -0.0108(14)
C15 0.0461(18) 0.0458(18) 0.0479(17) -0.0036(16) 0.0036(16) -0.0107(14)
C16 0.0459(19) 0.0457(19) 0.0478(18) -0.0033(17) 0.0032(17) -0.0100(16)
C17 0.0457(19) 0.046(2) 0.0476(18) -0.0031(17) 0.0030(17) -0.0096(16)
C18 0.0455(19) 0.0455(19) 0.0476(18) -0.0030(17) 0.0030(17) -0.0097(16)
C11' 0.045(2) 0.045(2) 0.048(2) -0.003(2) 0.003(2) -0.0104(18)
S1' 0.0470(19) 0.0467(19) 0.0481(17) -0.0048(16) 0.0047(17) -0.0131(15)
N2' 0.0464(19) 0.0462(19) 0.0479(17) -0.0042(16) 0.0041(17) -0.0118(15)
N3' 0.0465(19) 0.0463(19) 0.0480(17) -0.0042(17) 0.0042(17) -0.0118(15)
C12' 0.045(2) 0.045(2) 0.0476(19) -0.0030(17) 0.0031(18) -0.0101(16)
C13' 0.0455(18) 0.0455(19) 0.0477(17) -0.0032(16) 0.0032(16) -0.0101(15)
C14' 0.0459(18) 0.0458(18) 0.0478(17) -0.0036(16) 0.0036(16) -0.0108(14)
C15' 0.0461(18) 0.0458(18) 0.0479(17) -0.0036(16) 0.0036(16) -0.0107(14)
C16' 0.0459(19) 0.0457(19) 0.0478(18) -0.0033(17) 0.0032(17) -0.0100(16)
C17' 0.0457(19) 0.046(2) 0.0476(18) -0.0031(17) 0.0030(17) -0.0096(16)
C18' 0.0455(19) 0.0455(19) 0.0476(18) -0.0030(17) 0.0030(17) -0.0097(16)

loop_
_atom_type_symbol
_atom_type_description
_atom_type_scat_dispersion_real
_atom_type_scat_dispersion_imag
_atom_type_scat_source
C C 0.0181 0.0091 'International Tables Vol C Tables 4.2.6.8 and 6.1.1.4'
H H 0.0000 0.0000 'International Tables Vol C Tables 4.2.6.8 and 6.1.1.4'
N N 0.0311 0.0180 'International Tables Vol C Tables 4.2.6.8 and 6.1.1.4'
O O 0.0492 0.0322 'International Tables Vol C Tables 4.2.6.8 and 6.1.1.4'
S S 0.3331 0.5567 'International Tables Vol C Tables 4.2.6.8 and 6.1.1.4'
Zn Zn -1.5491 0.6778 'International Tables Vol C Tables 4.2.6.8 and 6.1.1.4'

loop_
_geom_angle_atom_site_label_1
_geom_angle_atom_site_label_2
_geom_angle_atom_site_label_3
_geom_angle
_geom_angle_site_symmetry_1
_geom_angle_site_symmetry_3
O2 Zn1 Zn1 82.16(12) 16_666 10_654
O2 Zn1 Zn1 82.16(12) 10_654 10_654
O2 Zn1 O2 164.3(2) 16_666 10_654
N4 Zn1 Zn1 180.00(4) . 10_654
N4 Zn1 O2 97.84(12) . 16_666
N4 Zn1 O2 97.84(12) . 10_654
O1 Zn1 Zn1 78.25(12) . 10_654
O1 Zn1 Zn1 78.25(12) 7_546 10_654
O1 Zn1 O2 90.00(15) 7_546 10_654
O1 Zn1 O2 86.81(15) 7_546 16_666
O1 Zn1 O2 90.01(15) . 16_666
O1 Zn1 O2 86.81(15) . 10_654
O1 Zn1 N4 101.75(12) . .
O1 Zn1 N4 101.75(12) 7_546 .
O1 Zn1 O1 156.5(2) . 7_546
C1 O2 Zn1 121.3(3) . 10_654
C8' N4 Zn1 120.6(6) . .
C8' N4 Zn1 120.6(6) 7_546 .
C8' N4 C8' 118.7(13) 7_546 .
C8 N4 Zn1 120.9(6) . .
C8 N4 Zn1 120.9(6) 7_546 .
C8 N4 C8 118.2(13) . 7_546
C1 O1 Zn1 131.3(4) . .
C3 C2 C1 120.0(5) . .
C7 C2 C3 118.8(4) . .
C7 C2 C1 121.1(5) . .
C2 C3 H3 119.4 . .
C4 C3 C2 121.2(6) . .
C4 C3 H3 119.4 . .
O2 C1 C2 118.2(5) . .
O1 C1 O2 126.1(4) . .
O1 C1 C2 115.7(5) . .
C2 C7 H7 119.8 . .
C6 C7 C2 120.4(5) . .
C6 C7 H7 119.8 . .
C5 N1 C5 127.2(7) . 5_655
C5 N1 H1 116.4(3) . .
C5 N1 H1 116.4(3) 5_655 .
C7 C6 H6 119.5 . .
C7 C6 C5 121.0(5) . .
C5 C6 H6 119.5 . .
N1 C5 C4 121.6(5) . .
C6 C5 N1 119.1(5) . .
C6 C5 C4 119.1(5) . .
C3 C4 C5 119.5(6) . .
C3 C4 H4 120.2 . .
C5 C4 H4 120.2 . .
C8' C9' H9' 120.4 . .
C8' C9' C10 119.3(13) . .
C10 C9' H9' 120.4 . .
N4 C8' C9' 122.8(14) . .
N4 C8' H8' 118.6 . .
C9' C8' H8' 118.6 . .
N4 C8 H8 118.9 . .
N4 C8 C9 122.3(14) . .
C9 C8 H8 118.9 . .
C8 C9 H9 119.8 . .
C8 C9 C10 120.3(13) . .
C10 C9 H9 119.8 . .
C9' C10 C9' 117.0(12) 7_546 .
C9' C10 C11 113.1(10) . .
C9' C10 C11 113.1(10) 7_546 7_546
C9' C10 C11 129.5(11) 7_546 .
C9' C10 C11 129.5(11) . 7_546
C9 C10 C9 116.6(12) . 7_546
C9 C10 C11' 122(3) 7_546 7_546
C9 C10 C11' 122(3) . .
C9 C10 C11' 120(2) 7_546 .
C9 C10 C11' 120(2) . 7_546
C11 C10 C11 19.7(16) 7_546 .
C11' C10 C11' 18(3) . 7_546
C10 C11 H11 116.0 . .
C11 C11 C10 80.2(8) 7_546 .
C11 C11 H11 119.8 7_546 .
C11 C11 C12 98(6) 7_546 7_546
C11 C11 C12 60(5) 7_546 .
C12 C11 C10 140(3) 7_546 .
C12 C11 C10 124.1(16) . .
C12 C11 H11 31.8 7_546 .
C12 C11 H11 117.4 . .
C12 C11 C12 86.7(18) 7_546 .
S1 S1 N2 47.8(2) 10_544 10_544
S1 S1 N3 50.2(3) 10_544 10_544
S1 S1 C17 31.0(3) 10_544 16_556
S1 S1 C18 28.8(4) 10_544 16_556
N2 S1 S1 77.4(2) . 10_544
N2 S1 N2 91.3(4) . 10_544
N2 S1 N3 99.4(4) . .
N2 S1 N3 27.2(2) . 10_544
N2 S1 C17 56.0(4) 10_544 16_556
N2 S1 C17 47.1(4) . 16_556
N2 S1 C18 78.8(4) . 16_556
N2 S1 C18 20.7(5) 10_544 16_556
N3 S1 S1 72.2(3) . 10_544
N3 S1 N2 73.2(3) 10_544 10_544
N3 S1 N2 24.4(2) . 10_544
N3 S1 N3 89.8(5) . 10_544
N3 S1 C17 20.6(4) 10_544 16_556
N3 S1 C17 76.5(5) . 16_556
N3 S1 C18 44.6(5) . 16_556
N3 S1 C18 56.1(4) 10_544 16_556
C17 S1 S1 94.8(4) 7_546 10_544
C17 S1 N2 48.0(4) 7_546 10_544
C17 S1 N2 93.4(10) 7_546 .
C17 S1 N3 95.6(8) 7_546 10_544
C17 S1 N3 25.5(6) 7_546 .
C17 S1 C17 89.7(8) 7_546 16_556
C17 S1 C18 66.0(6) 7_546 16_556
C18 S1 S1 97.2(4) 7_546 10_544
C18 S1 N2 24.1(6) 7_546 .
C18 S1 N2 94.6(8) 7_546 10_544
C18 S1 N3 92.8(9) 7_546 .
C18 S1 N3 48.9(4) 7_546 10_544
C18 S1 C17 66.2(6) 7_546 16_556
C18 S1 C17 36.93(9) 16_556 16_556
C18 S1 C17 78.2(7) 7_546 7_546
C18 S1 C18 89.7(8) 7_546 16_556
S1 N2 S1 54.8(2) . 10_544
S1 N2 C12 162.4(7) . 7_546
N3 N2 S1 100.6(6) 10_544 .
N3 N2 S1 45.7(5) 10_544 10_544
N3 N2 C12 94.1(7) 10_544 7_546
N3 N2 C13 93.7(10) 10_544 7_546
N3 N2 C14 68.6(7) 10_544 .
N3 N2 C15 71.0(7) 10_544 10_544
N3 N2 C16 47.1(7) 10_544 16_556
N3 N2 C17 17.5(7) 10_544 16_556
C12 N2 S1 139.3(5) 7_546 10_544
C13 N2 S1 123.5(7) 7_546 10_544
C13 N2 S1 134.8(8) 7_546 .
C13 N2 C12 52.8(8) 7_546 7_546
C13 N2 C14 40.6(5) 7_546 .
C13 N2 C15 41.6(8) 7_546 10_544
C13 N2 C16 46.6(8) 7_546 16_556
C13 N2 C17 97.9(8) 7_546 16_556
C14 N2 S1 107.0(6) . .
C14 N2 S1 83.7(4) . 10_544
C14 N2 C12 87.3(8) . 7_546
C14 N2 C16 35.3(7) . 16_556
C14 N2 C17 64.3(5) . 16_556
C15 N2 S1 104.1(6) 10_544 .
C15 N2 S1 83.5(5) 10_544 10_544
C15 N2 C12 89.8(8) 10_544 7_546
C15 N2 C14 3.6(8) 10_544 .
C15 N2 C16 38.9(4) 10_544 16_556
C15 N2 C17 65.8(6) 10_544 16_556
C16 N2 S1 84.4(5) 16_556 10_544
C16 N2 S1 131.2(6) 16_556 .
C16 N2 C12 66.3(8) 16_556 7_546
C16 N2 C17 53.9(3) 16_556 16_556
C17 N2 S1 85.6(6) 16_556 .
C17 N2 S1 31.6(5) 16_556 10_544
C17 N2 C12 110.3(6) 16_556 7_546
C18 N2 S1 83.9(8) 7_546 10_544
C18 N2 S1 33.8(7) 7_546 .
C18 N2 N3 127.4(12) 7_546 10_544
C18 N2 C12 136.7(11) 7_546 7_546
C18 N2 C13 106.4(11) 7_546 7_546
C18 N2 C14 96.3(15) 7_546 .
C18 N2 C15 92.7(10) 7_546 10_544
C18 N2 C16 131.2(12) 7_546 16_556
C18 N2 C17 110.0(8) 7_546 16_556
S1 N3 S1 57.6(3) . 10_544
N2 N3 S1 52.2(5) 10_544 10_544
N2 N3 S1 109.9(7) 10_544 .
N2 N3 C13 43.6(7) 10_544 16_556
N2 N3 C14 70.3(8) 10_544 10_544
N2 N3 C15 67.9(7) 10_544 .
N2 N3 C16 92.1(10) 10_544 7_546
N2 N3 C18 23.7(7) 10_544 16_556
C13 N3 S1 134.9(6) 16_556 .
C13 N3 S1 87.4(5) 16_556 10_544
C13 N3 C18 56.6(7) 16_556 16_556
C14 N3 S1 107.9(6) 10_544 .
C14 N3 S1 88.7(5) 10_544 10_544
C14 N3 C13 37.8(5) 10_544 16_556
C14 N3 C15 3.6(6) 10_544 .
C14 N3 C18 68.6(7) 10_544 16_556
C15 N3 S1 106.0(7) . .
C15 N3 S1 85.1(4) . 10_544
C15 N3 C13 37.5(8) . 16_556
C15 N3 C18 65.3(6) . 16_556
C16 N3 S1 131.7(9) 7_546 .
C16 N3 S1 127.5(9) 7_546 10_544
C16 N3 C13 48.6(8) 7_546 16_556
C16 N3 C14 39.5(9) 7_546 10_544
C16 N3 C15 43.0(6) 7_546 .
C16 N3 C18 101.8(10) 7_546 16_556
C17 N3 S1 39.2(8) 7_546 .
C17 N3 S1 93.1(10) 7_546 10_544
C17 N3 N2 141.0(14) 7_546 10_544
C17 N3 C13 132.4(14) 7_546 16_556
C17 N3 C14 94.7(12) 7_546 10_544
C17 N3 C15 95.0(16) 7_546 .
C17 N3 C16 98.2(13) 7_546 7_546
C17 N3 C18 117.5(10) 7_546 16_556
C18 N3 S1 31.4(6) 16_556 10_544
C18 N3 S1 87.6(7) 16_556 .
C11 C12 C11 22(2) 7_546 .
C11 C12 N2 163.6(19) 7_546 7_546
C11 C12 N2 144.8(11) . 7_546
C11 C12 C12 42.6(12) . 7_546
C11 C12 C12 50.7(15) 7_546 7_546
C11 C12 H12 105.2 7_546 .
C11 C12 H12 113.1 . .
C11 C12 C13 136(2) 7_546 .
C11 C12 C13 129.6(14) . .
C11 C12 C16 100.8(10) . 10_544
C11 C12 C16 99(2) 7_546 16_556
C11 C12 C16 117.3(19) 7_546 10_544
C11 C12 C16 99.9(14) . 16_556
N2 C12 H12 90.5 7_546 .
N2 C12 C16 70.0(6) 7_546 16_556
C12 C12 N2 113.1(6) 7_546 7_546
C12 C12 H12 155.2 7_546 .
C12 C12 C16 67.8(7) 7_546 10_544
C12 C12 C16 58.3(7) 7_546 16_556
C13 C12 N2 31.2(5) . 7_546
C13 C12 C12 88.2(8) . 7_546
C13 C12 H12 116.6 . .
C13 C12 C16 35.1(6) . 10_544
C13 C12 C16 38.8(7) . 16_556
C16 C12 N2 46.4(4) 10_544 7_546
C16 C12 H12 133.0 10_544 .
C16 C12 H12 142.8 16_556 .
C16 C12 C16 49.9(7) 10_544 16_556
N2 C13 N3 42.8(6) 7_546 16_556
N2 C13 C12 96.0(10) 7_546 .
N2 C13 C13 140.7(11) 7_546 7_546
N2 C13 C14 135.7(7) 7_546 .
N2 C13 C15 133.9(12) 7_546 10_544
N2 C13 C16 170.4(15) 7_546 16_556
N2 C13 C16 91.8(8) 7_546 10_544
N2 C13 C17 53.7(5) 7_546 10_544
N2 C13 C18 32.6(8) 7_546 .
N3 C13 C12 96.1(6) 16_556 .
N3 C13 C13 98.1(7) 16_556 7_546
N3 C13 C14 105.4(5) 16_556 .
N3 C13 C15 103.3(8) 16_556 10_544
N3 C13 C17 16.7(4) 16_556 10_544
N3 C13 C18 67.7(5) 16_556 .
C12 C13 C13 91.7(8) . 7_546
C12 C13 C17 109.3(7) . 10_544
C13 C13 C17 87.4(7) 7_546 10_544
C14 C13 N2 94.6(12) 7_546 7_546
C14 C13 N3 68.1(10) 7_546 16_556
C14 C13 C12 121.4(10) . .
C14 C13 C12 141.4(12) 7_546 .
C14 C13 C13 58.3(10) 7_546 7_546
C14 C13 C13 32.4(4) . 7_546
C14 C13 C14 41.5(10) 7_546 .
C14 C13 C15 2.1(4) . 10_544
C14 C13 C15 39.6(13) 7_546 10_544
C14 C13 C16 78.5(14) 7_546 16_556
C14 C13 C16 51.5(13) 7_546 10_544
C14 C13 C17 89.5(4) . 10_544
C14 C13 C17 51.4(11) 7_546 10_544
C14 C13 C18 120.0 . .
C14 C13 C18 88.7(9) 7_546 .
C15 C13 N2 92.4(13) 16_556 7_546
C15 C13 N3 69.4(8) 16_556 16_556
C15 C13 C12 147.0(10) 16_556 .
C15 C13 C12 122.1(11) 10_544 .
C15 C13 C13 32.3(6) 10_544 7_546
C15 C13 C13 62.8(10) 16_556 7_546
C15 C13 C14 5.6(10) 16_556 7_546
C15 C13 C14 43.3(10) 16_556 .
C15 C13 C15 41.5(12) 16_556 10_544
C15 C13 C16 56.7(5) 16_556 10_544
C15 C13 C16 80.0(13) 16_556 16_556
C15 C13 C17 87.4(7) 10_544 10_544
C15 C13 C17 52.8(9) 16_556 10_544
C15 C13 C18 84.1(9) 16_556 .
C16 C13 N3 136.9(6) 16_556 16_556
C16 C13 N3 49.1(6) 10_544 16_556
C16 C13 C12 93.5(12) 16_556 .
C16 C13 C12 91.2(12) 10_544 .
C16 C13 C13 39.6(5) 16_556 7_546
C16 C13 C13 49.4(5) 10_544 7_546
C16 C13 C14 66.7(6) 10_544 .
C16 C13 C14 37.0(8) 16_556 .
C16 C13 C15 65.0(6) 10_544 10_544
C16 C13 C15 38.9(4) 16_556 10_544
C16 C13 C16 88.94(7) 10_544 16_556
C16 C13 C17 41.7(6) 10_544 10_544
C16 C13 C17 123.5(6) 16_556 10_544
C16 C13 C18 139.5(8) 16_556 .
C16 C13 C18 112.7(6) 10_544 .
C18 C13 C12 118.6(10) . .
C18 C13 C13 146.9(3) . 7_546
C18 C13 C15 119.2(8) . 10_544
C18 C13 C17 71.0(5) . 10_544
N2 C14 C13 126.8(8) . .
N2 C14 C14 113.1(8) . 10_544
N2 C14 C15 113.2(8) . .
N2 C14 C16 107.2(9) . 10_544
N2 C14 C17 66.1(5) . 16_556
N3 C14 N2 41.0(3) 10_544 .
N3 C14 C13 114.0(7) 10_544 .
N3 C14 C14 112.3(8) 10_544 10_544
N3 C14 C15 110.4(7) 10_544 .
N3 C14 C16 129.1(13) 10_544 10_544
N3 C14 C17 29.0(6) 10_544 16_556
C13 C14 N2 44.9(10) 7_546 .
C13 C14 N3 74.1(9) 7_546 10_544
C13 C14 C13 89.3(14) 7_546 .
C13 C14 C14 100.1(14) 7_546 7_546
C13 C14 C14 120.0(2) . 10_544
C13 C14 C14 139.3(13) 7_546 10_544
C13 C14 C15 120.0 . .
C13 C14 C15 104.9(17) 7_546 16_556
C13 C14 C15 141.4(11) 7_546 .
C13 C14 C16 62.6(14) 7_546 10_544
C13 C14 C17 114.6(7) . 16_556
C13 C14 C17 103.1(12) 7_546 16_556
C14 C14 N2 144.5(8) 7_546 .
C14 C14 N3 152.4(10) 7_546 10_544
C14 C14 C13 38.4(6) 7_546 .
C14 C14 C14 89.92(5) 7_546 10_544
C14 C14 C15 4.9(10) 7_546 16_556
C14 C14 C15 91.1 7_546 .
C14 C14 C16 37.5(6) 7_546 10_544
C14 C14 C17 90.2(12) 10_544 16_556
C14 C14 C17 143.9(9) 7_546 16_556
C15 C14 N2 149.4(12) 16_556 .
C15 C14 N2 73(9) 10_544 .
C15 C14 N3 152.1(12) 16_556 10_544
C15 C14 N3 101(4) 10_544 10_544
C15 C14 C13 88(10) 10_544 7_546
C15 C14 C13 142(3) 10_544 .
C15 C14 C13 38.7(10) 16_556 .
C15 C14 C14 106(4) 10_544 7_546
C15 C14 C14 52(10) 10_544 10_544
C15 C14 C14 2.8(5) . 10_544
C15 C14 C14 87.0(12) 16_556 10_544
C15 C14 C15 107(5) 10_544 16_556
C15 C14 C15 88.0(12) 16_556 .
C15 C14 C15 54(10) 10_544 .
C15 C14 C16 103(7) 10_544 10_544
C15 C14 C16 42.3(5) 16_556 10_544
C15 C14 C16 151(8) 10_544 16_556
C15 C14 C17 87.8(11) . 16_556
C15 C14 C17 139.8(4) 16_556 16_556
C15 C14 C17 103(4) 10_544 16_556
C16 C14 N2 78.1(10) 16_556 .
C16 C14 N3 52.2(10) 16_556 10_544
C16 C14 C13 74.4(13) 16_556 7_546
C16 C14 C13 61.9(14) 16_556 .
C16 C14 C13 44.4(6) 10_544 .
C16 C14 C14 117.9(8) 10_544 10_544
C16 C14 C14 142.6(13) 16_556 10_544
C16 C14 C14 100.2(16) 16_556 7_546
C16 C14 C15 100.2(18) 16_556 16_556
C16 C14 C15 139.9(11) 16_556 .
C16 C14 C15 120.0(8) 10_544 .
C16 C14 C16 90(2) 16_556 10_544
C16 C14 C17 150.3(17) 10_544 16_556
C16 C14 C17 60.8(7) 16_556 16_556
N2 C15 N3 41.1(3) 10_544 .
N2 C15 C13 123.0(11) 10_544 10_544
N2 C15 C14 118.0(8) 10_544 .
N2 C15 C15 118.0(8) 10_544 10_544
N2 C15 C16 107.3(8) 10_544 .
N2 C15 C18 29.8(5) 10_544 16_556
N3 C15 C13 108.6(8) . 10_544
N3 C15 C14 114.4(8) . .
N3 C15 C16 125.6(8) . .
N3 C15 C18 63.3(4) . 16_556
C13 C15 N2 46.0(9) 16_556 10_544
C13 C15 N3 73.0(10) 16_556 .
C13 C15 C13 84.9(14) 16_556 10_544
C13 C15 C14 147.7(9) 16_556 .
C13 C15 C14 98.0(15) 16_556 16_556
C13 C15 C15 102.5(11) 16_556 7_546
C13 C15 C15 150.0(9) 16_556 10_544
C13 C15 C16 70.7(9) 16_556 7_546
C13 C15 C16 61.5(10) 16_556 .
C13 C15 C18 62.0(10) 16_556 16_556
C13 C15 C18 146.9(15) 10_544 16_556
C14 C15 N2 144.0(15) 16_556 10_544
C14 C15 N2 103(10) 10_544 10_544
C14 C15 N3 75(4) 10_544 .
C14 C15 N3 144.1(13) 16_556 .
C14 C15 C13 36(4) 10_544 10_544
C14 C15 C13 118.8(7) . 10_544
C14 C15 C13 87(10) 10_544 16_556
C14 C15 C13 35.5(7) 16_556 10_544
C14 C15 C14 70(3) 10_544 16_556
C14 C15 C14 126(10) 10_544 .
C14 C15 C14 92.0(12) 16_556 .
C14 C15 C15 69(4) 10_544 7_546
C14 C15 C15 4.8(10) 16_556 7_546
C14 C15 C15 123(10) 10_544 10_544
C14 C15 C15 93.0(11) 16_556 10_544
C14 C15 C16 74(8) 10_544 .
C14 C15 C16 36.8(9) 16_556 .
C14 C15 C16 26(9) 10_544 7_546
C14 C15 C16 120.0 . .
C14 C15 C18 143.3(6) 16_556 16_556
C14 C15 C18 133(10) 10_544 16_556
C14 C15 C18 92.2(11) . 16_556
C15 C15 N2 148.5(10) 7_546 10_544
C15 C15 N3 112.3(8) 10_544 .
C15 C15 N3 143.7(8) 7_546 .
C15 C15 C13 36.0(7) 7_546 10_544
C15 C15 C13 118.6(8) 10_544 10_544
C15 C15 C14 3.0(4) 10_544 .
C15 C15 C14 88.9 7_546 .
C15 C15 C15 89.70(10) 7_546 10_544
C15 C15 C16 41.5(7) 7_546 .
C15 C15 C16 122.08(18) 10_544 .
C15 C15 C18 93.1(12) 10_544 16_556
C15 C15 C18 147.2(11) 7_546 16_556
C16 C15 N2 77.1(10) 7_546 10_544
C16 C15 N3 51.0(11) 7_546 .
C16 C15 C13 42.8(7) . 10_544
C16 C15 C13 57.6(12) 7_546 10_544
C16 C15 C14 139.5(9) 7_546 .
C16 C15 C14 93.1(16) 7_546 16_556
C16 C15 C15 136.6(12) 7_546 10_544
C16 C15 C15 93.1(14) 7_546 7_546
C16 C15 C16 85.4(13) 7_546 .
C16 C15 C18 106.7(12) 7_546 16_556
C16 C15 C18 113.1(9) . 16_556
N2 C16 C12 119.9(8) 16_556 16_556
N2 C16 C12 67.3(7) 16_556 10_544
N2 C16 C16 91.7(8) 16_556 7_546
N3 C16 N2 40.8(7) 7_546 16_556
N3 C16 C12 139.8(10) 7_546 16_556
N3 C16 C12 91.1(10) 7_546 10_544
N3 C16 C13 169.4(13) 7_546 16_556
N3 C16 C14 130.6(13) 7_546 10_544
N3 C16 C15 131.1(7) 7_546 .
N3 C16 C16 131.9(14) 7_546 7_546
N3 C16 C17 33.4(8) 7_546 .
C12 C16 C12 53.9(11) 10_544 16_556
C13 C16 N2 41.6(8) 10_544 16_556
C13 C16 N2 132.1(9) 16_556 16_556
C13 C16 N3 82.3(12) 10_544 7_546
C13 C16 C12 47.7(8) 16_556 16_556
C13 C16 C12 53.8(9) 10_544 10_544
C13 C16 C12 91.6(10) 16_556 10_544
C13 C16 C12 89.5(11) 10_544 16_556
C13 C16 C13 91.0(11) 10_544 16_556
C13 C16 C14 68.9(11) 10_544 10_544
C13 C16 C14 38.9(3) 16_556 10_544
C13 C16 C15 72.1(9) 10_544 .
C13 C16 C15 38.5(8) 16_556 .
C13 C16 C16 50.6(8) 10_544 7_546
C13 C16 C16 40.5(7) 16_556 7_546
C13 C16 C17 145.2(8) 16_556 .
C13 C16 C17 108.4(9) 10_544 .
C14 C16 N2 101.8(10) 10_544 16_556
C14 C16 N2 66.6(10) 16_556 16_556
C14 C16 N3 88.3(15) 16_556 7_546
C14 C16 C12 80.9(6) 10_544 16_556
C14 C16 C12 118.1(14) 16_556 16_556
C14 C16 C12 107.2(7) 16_556 10_544
C14 C16 C12 101.9(9) 10_544 10_544
C14 C16 C13 81.2(15) 16_556 16_556
C14 C16 C13 54.1(3) 16_556 10_544
C14 C16 C14 42.3(15) 16_556 10_544
C14 C16 C15 43.0(12) 16_556 .
C14 C16 C15 3.5(6) 10_544 .
C14 C16 C15 2.6(6) 16_556 7_546
C14 C16 C16 31.8(7) 10_544 7_546
C14 C16 C16 58.5(10) 16_556 7_546
C14 C16 C17 121.8(8) 10_544 .
C14 C16 C17 87.1(11) 16_556 .
C15 C16 N2 104.1(6) . 16_556
C15 C16 N2 64.0(12) 7_546 16_556
C15 C16 N3 86.0(14) 7_546 7_546
C15 C16 C12 105.2(8) . 10_544
C15 C16 C12 82.0(7) . 16_556
C15 C16 C12 119.5(14) 7_546 16_556
C15 C16 C12 106.0(14) 7_546 10_544
C15 C16 C13 83.5(15) 7_546 16_556
C15 C16 C13 52.6(15) 7_546 10_544
C15 C16 C14 44.6(14) 7_546 10_544
C15 C16 C15 45.4(11) 7_546 .
C15 C16 C16 34.9(3) . 7_546
C15 C16 C16 59.7(9) 7_546 7_546
C15 C16 C17 85.9(10) 7_546 .
C16 C16 C12 70.3(8) 7_546 10_544
C16 C16 C12 59.8(7) 7_546 16_556
C17 C16 N2 69.7(6) . 16_556
C17 C16 C12 123.2(8) . 10_544
C17 C16 C12 154.7(6) . 16_556
C17 C16 C15 120.0 . .
C17 C16 C16 145.5(3) . 7_546
S1 C17 S1 54.2(5) 7_546 16_556
S1 C17 N2 100.4(9) 7_546 16_556
S1 C17 C13 123.3(10) 7_546 10_544
S1 C17 C14 121.9(10) 7_546 16_556
S1 C17 C15 119.0(9) 7_546 7_546
S1 C17 C16 152.1(6) 7_546 .
S1 C17 H17 99.2 16_556 .
S1 C17 H17 77.2 7_546 .
S1 C17 C18 48.6(7) 7_546 .
S1 C17 C18 83.0(8) 7_546 10_544
N2 C17 S1 47.3(4) 16_556 16_556
N2 C17 C13 28.4(5) 16_556 10_544
N2 C17 H17 102.4 16_556 .
N2 C17 C18 21.3(3) 16_556 10_544
N3 C17 S1 115.3(17) 7_546 7_546
N3 C17 S1 66.3(12) 7_546 16_556
N3 C17 N2 21.4(8) 7_546 16_556
N3 C17 C13 30.9(9) 7_546 10_544
N3 C17 C14 56.4(9) 7_546 16_556
N3 C17 C15 56.4(9) 7_546 7_546
N3 C17 C16 48.4(13) 7_546 .
N3 C17 H17 90.4 7_546 .
N3 C17 C18 131.1(11) 7_546 .
N3 C17 C18 42.6(8) 7_546 10_544
C13 C17 S1 69.5(6) 10_544 16_556
C13 C17 H17 120.8 10_544 .
C13 C17 C18 40.7(3) 10_544 10_544
C14 C17 S1 76.3(4) 16_556 16_556
C14 C17 N2 49.6(3) 16_556 16_556
C14 C17 C13 25.5(3) 16_556 10_544
C14 C17 C15 3.0(5) 16_556 7_546
C14 C17 H17 145.7 16_556 .
C14 C17 C18 51.9(4) 16_556 10_544
C15 C17 S1 73.5(7) 7_546 16_556
C15 C17 N2 48.4(6) 7_546 16_556
C15 C17 C13 25.7(6) 7_546 10_544
C15 C17 H17 146.5 7_546 .
C15 C17 C18 49.6(6) 7_546 10_544
C16 C17 S1 99.2(4) . 16_556
C16 C17 N2 56.4(5) . 16_556
C16 C17 C13 29.9(5) . 10_544
C16 C17 C14 32.1(6) . 16_556
C16 C17 C15 34.8(3) . 7_546
C16 C17 H17 120.0 . .
C16 C17 C18 70.6(4) . 10_544
C16 C17 C18 120.0 . .
C18 C17 S1 71.4(4) . 16_556
C18 C17 S1 28.9(4) 10_544 16_556
C18 C17 N2 109.8(5) . 16_556
C18 C17 C13 110.8(6) . 10_544
C18 C17 C14 91.2(7) . 16_556
C18 C17 C15 89.3 . 7_546
C18 C17 H17 110.5 10_544 .
C18 C17 H17 120.0 . .
C18 C17 C18 89.1(7) . 10_544
S1 C18 S1 54.0(5) 7_546 16_556
S1 C18 N3 99.7(9) 7_546 16_556
S1 C18 C13 152.8(7) 7_546 .
S1 C18 C14 123.8(9) 7_546 7_546
S1 C18 C15 123.3(10) 7_546 16_556
S1 C18 C16 124.8(10) 7_546 10_544
S1 C18 C17 53.2(8) 7_546 .
S1 C18 C17 84.9(7) 7_546 10_544
S1 C18 H18 99.0 16_556 .
S1 C18 H18 73.1 7_546 .
N2 C18 S1 75.4(10) 7_546 16_556
N2 C18 S1 122.1(14) 7_546 7_546
N2 C18 N3 28.9(7) 7_546 16_556
N2 C18 C13 41.0(10) 7_546 .
N2 C18 C14 55.2(8) 7_546 7_546
N2 C18 C15 57.4(8) 7_546 16_556
N2 C18 C16 32.0(8) 7_546 10_544
N2 C18 C17 137.4(8) 7_546 .
N2 C18 C17 48.7(8) 7_546 10_544
N2 C18 H18 91.0 7_546 .
N3 C18 S1 47.8(4) 16_556 16_556
N3 C18 C14 49.5(5) 16_556 7_546
N3 C18 C15 51.4(3) 16_556 16_556
N3 C18 C16 30.4(6) 16_556 10_544
N3 C18 C17 19.9(4) 16_556 10_544
N3 C18 H18 102.4 16_556 .
C13 C18 S1 99.1(4) . 16_556
C13 C18 N3 55.8(5) . 16_556
C13 C18 C14 32.6(2) . 7_546
C13 C18 C15 33.9(7) . 16_556
C13 C18 C16 28.2(4) . 10_544
C13 C18 C17 68.3(4) . 10_544
C13 C18 H18 120.0 . .
C14 C18 S1 76.1(6) 7_546 16_556
C14 C18 C16 23.5(5) 7_546 10_544
C14 C18 C17 50.4(5) 7_546 10_544
C14 C18 H18 146.2 7_546 .
C15 C18 S1 76.6(4) 16_556 16_556
C15 C18 C14 2.2(6) 16_556 7_546
C15 C18 C16 25.8(3) 16_556 10_544
C15 C18 C17 51.6(3) 16_556 10_544
C15 C18 H18 148.4 16_556 .
C16 C18 S1 70.8(6) 10_544 16_556
C16 C18 H18 123.0 10_544 .
C17 C18 S1 31.0(4) 10_544 16_556
C17 C18 S1 71.7(4) . 16_556
C17 C18 N3 110.4(5) . 16_556
C17 C18 C13 120.0 . .
C17 C18 C14 90.6 . 7_546
C17 C18 C15 88.8(7) . 16_556
C17 C18 C16 40.1(4) 10_544 10_544
C17 C18 C16 109.7(6) . 10_544
C17 C18 C17 90.9(7) . 10_544
C17 C18 H18 120.0 . .
C17 C18 H18 110.7 10_544 .
C10 C11' H11' 119.0 . .
C11' C11' C10 81.0(15) 7_546 .
C11' C11' H11' 138.2 7_546 .
C11' C11' C12' 108(10) 7_546 7_546
C11' C11' C12' 53(8) 7_546 .
C12' C11' C10 143(5) 7_546 .
C12' C11' C10 122.7(19) . .
C12' C11' H11' 118.1 . .
C12' C11' H11' 34.4 7_546 .
C12' C11' C12' 88(3) 7_546 .
N2' S1' N2' 102.0(8) . 10_544
N2' S1' N3' 10.6(2) 10_544 .
N2' S1' N3' 99.7(6) . .
N2' S1' N3' 10.6(2) . 10_544
N2' S1' N3' 99.7(6) 10_544 10_544
N3' S1' N3' 99.5(8) . 10_544
C17' S1' N2' 28.8(7) 7_546 10_544
C17' S1' N2' 85.8(10) 7_546 .
C17' S1' N2' 85.8(8) 16_556 10_544
C17' S1' N2' 28.8(6) 16_556 .
C17' S1' N3' 37.1(6) 7_546 .
C17' S1' N3' 79.8(8) 16_556 .
C17' S1' N3' 79.8(10) 7_546 10_544
C17' S1' N3' 37.1(6) 16_556 10_544
C17' S1' C17' 82.1(14) 16_556 7_546
C17' S1' C18' 57.6(6) 7_546 7_546
C17' S1' C18' 57.6(6) 16_556 16_556
C17' S1' C18' 55.3(7) 16_556 7_546
C17' S1' C18' 55.3(7) 7_546 16_556
C18' S1' N2' 36.6(5) 16_556 10_544
C18' S1' N2' 83.1(8) 16_556 .
C18' S1' N2' 36.6(5) 7_546 .
C18' S1' N2' 83.1(9) 7_546 10_544
C18' S1' N3' 26.7(6) 16_556 .
C18' S1' N3' 86.9(9) 7_546 .
C18' S1' N3' 26.7(6) 7_546 10_544
C18' S1' N3' 86.9(7) 16_556 10_544
C18' S1' C18' 85.8(13) 7_546 16_556
N3' N2' S1' 85(2) 10_544 .
N3' N2' C13' 57(3) 10_544 7_546
N3' N2' C14' 91(3) 10_544 .
N3' N2' C15' 64(3) 10_544 10_544
N3' N2' C16' 100(3) 10_544 16_556
N3' N2' C17' 126(2) 10_544 16_556
N3' N2' C18' 27.5(18) 10_544 7_546
C13' N2' S1' 126.8(6) 7_546 .
C13' N2' C15' 31.2(8) 7_546 10_544
C14' N2' S1' 106.6(7) . .
C14' N2' C13' 46.4(6) . 7_546
C14' N2' C15' 26.6(4) . 10_544
C15' N2' S1' 101.6(6) 10_544 .
C16' N2' S1' 134.2(8) 16_556 .
C16' N2' C13' 42.5(9) 16_556 7_546
C16' N2' C14' 28.7(11) 16_556 .
C16' N2' C15' 44.8(5) 16_556 10_544
C17' N2' S1' 60.7(14) 16_556 .
C17' N2' C13' 110(2) 16_556 7_546
C17' N2' C14' 64.3(17) 16_556 .
C17' N2' C15' 81.8(16) 16_556 10_544
C17' N2' C16' 81.3(16) 16_556 16_556
C17' N2' C18' 98.5(7) 16_556 7_546
C18' N2' S1' 63.6(11) 7_546 .
C18' N2' C13' 67.1(10) 7_546 7_546
C18' N2' C14' 81.4(15) 7_546 .
C18' N2' C15' 57.4(13) 7_546 10_544
C18' N2' C16' 101.5(17) 7_546 16_556
S1' N3' C17' 45.4(5) . 16_556
N2' N3' S1' 85(2) 10_544 .
N2' N3' C13' 111(3) 10_544 16_556
N2' N3' C14' 77(3) 10_544 10_544
N2' N3' C15' 104(3) 10_544 .
N2' N3' C16' 68(3) 10_544 7_546
N2' N3' C17' 109.2(17) 10_544 16_556
N2' N3' C17' 40.1(19) 10_544 7_546
N2' N3' C18' 142(2) 10_544 16_556
C13' N3' S1' 138.6(8) 16_556 .
C13' N3' C14' 48.2(6) 16_556 10_544
C13' N3' C15' 34.0(10) 16_556 .
C13' N3' C16' 43.9(9) 16_556 7_546
C13' N3' C17' 93.4(9) 16_556 16_556
C14' N3' S1' 104.7(6) 10_544 .
C14' N3' C17' 74.3(9) 10_544 16_556
C15' N3' S1' 106.3(7) . .
C15' N3' C14' 27.5(6) . 10_544
C15' N3' C16' 45.7(7) . 7_546
C15' N3' C17' 63.8(8) . 16_556
C16' N3' S1' 127.3(6) 7_546 .
C16' N3' C14' 27.5(10) 7_546 10_544
C16' N3' C17' 101.8(10) 7_546 16_556
C17' N3' S1' 59.9(11) 7_546 .
C17' N3' C13' 107.7(18) 7_546 16_556
C17' N3' C14' 59.7(14) 7_546 10_544
C17' N3' C15' 81.4(16) 7_546 .
C17' N3' C16' 70.8(11) 7_546 7_546
C17' N3' C17' 69.7(9) 7_546 16_556
C18' N3' S1' 65.4(17) 16_556 .
C18' N3' C13' 81(2) 16_556 16_556
C18' N3' C14' 88.0(18) 16_556 10_544
C18' N3' C15' 65.4(19) 16_556 .
C18' N3' C16' 111(2) 16_556 7_546
C18' N3' C17' 32.3(10) 16_556 16_556
C18' N3' C17' 101.9(8) 16_556 7_546
C11' C12' C11' 19(4) 7_546 .
C11' C12' C12' 51(2) 7_546 7_546
C11' C12' C12' 40.9(16) . 7_546
C11' C12' H12' 117.7 . .
C11' C12' H12' 105.3 7_546 .
C11' C12' C13' 137(4) 7_546 .
C11' C12' C13' 126(2) . .
C11' C12' C16' 107(2) . 10_544
C11' C12' C16' 109(3) 7_546 16_556
C11' C12' C16' 93.0(16) . 16_556
C11' C12' C16' 110(3) 7_546 10_544
C12' C12' H12' 156.4 7_546 .
C12' C12' C16' 58.9(12) 7_546 16_556
C12' C12' C16' 67.8(7) 7_546 10_544
C13' C12' C12' 86.5(13) . 7_546
C13' C12' H12' 115.9 . .
C13' C12' C16' 36.4(11) . 16_556
C13' C12' C16' 32.7(6) . 10_544
C16' C12' H12' 144.4 16_556 .
C16' C12' H12' 127.5 10_544 .
C16' C12' C16' 47.6(9) 10_544 16_556
N2' C13' C12' 94.5(13) 7_546 .
N2' C13' C13' 110.2(9) 7_546 7_546
N2' C13' C15' 109.6(9) 7_546 10_544
N2' C13' C17' 23.2(5) 7_546 10_544
N3' C13' N2' 11.2(4) 16_556 7_546
N3' C13' C12' 95.6(15) 16_556 .
N3' C13' C13' 121.1(9) 16_556 7_546
N3' C13' C14' 133.8(7) 16_556 .
N3' C13' C15' 117.7(9) 16_556 10_544
N3' C13' C17' 30.3(4) 16_556 10_544
N3' C13' C18' 31.2(6) 16_556 .
C12' C13' C13' 93.4(12) . 7_546
C12' C13' C15' 121.3(15) . 10_544
C12' C13' C17' 112.9(11) . 10_544
C13' C13' C15' 28.4(6) 7_546 10_544
C13' C13' C17' 94.0(10) 7_546 10_544
C14' C13' N2' 62.5(11) 7_546 7_546
C14' C13' N2' 128.5(6) . 7_546
C14' C13' N3' 69.9(12) 7_546 16_556
C14' C13' C12' 124.2(17) . .
C14' C13' C12' 130.9(6) 7_546 .
C14' C13' C13' 60.8(10) 7_546 7_546
C14' C13' C13' 43.7(7) . 7_546
C14' C13' C14' 66.3(12) 7_546 .
C14' C13' C15' 23.5(4) . 10_544
C14' C13' C15' 47.8(15) 7_546 10_544
C14' C13' C16' 88.3(15) 7_546 16_556
C14' C13' C17' 105.3(6) . 10_544
C14' C13' C17' 39.7(15) 7_546 10_544
C14' C13' C18' 120.0 . .
C14' C13' C18' 75.6(12) 7_546 .
C15' C13' N2' 75.4(17) 16_556 7_546
C15' C13' N3' 76.4(18) 16_556 16_556
C15' C13' C12' 166.0(9) 16_556 .
C15' C13' C13' 81.3(14) 16_556 7_546
C15' C13' C14' 59.5(18) 16_556 .
C15' C13' C14' 35.7(7) 16_556 7_546
C15' C13' C15' 55.7(19) 16_556 10_544
C15' C13' C16' 88(2) 16_556 16_556
C15' C13' C16' 71.6(9) 16_556 10_544
C15' C13' C17' 87.4(8) 10_544 10_544
C15' C13' C17' 55.0(17) 16_556 10_544
C15' C13' C18' 62.4(18) 16_556 .
C16' C13' N2' 60.0(7) 10_544 7_546
C16' C13' N2' 148.7(8) 16_556 7_546
C16' C13' N3' 158.1(9) 16_556 16_556
C16' C13' N3' 71.0(5) 10_544 16_556
C16' C13' C12' 95.1(13) 10_544 .
C16' C13' C12' 96.9(18) 16_556 .
C16' C13' C13' 50.3(8) 10_544 7_546
C16' C13' C13' 40.2(8) 16_556 7_546
C16' C13' C14' 82.0(6) 10_544 .
C16' C13' C14' 35.9(13) 10_544 7_546
C16' C13' C14' 28.0(11) 16_556 .
C16' C13' C15' 58.6(6) 10_544 10_544
C16' C13' C15' 40.5(4) 16_556 10_544
C16' C13' C16' 90.03(15) 10_544 16_556
C16' C13' C17' 47.3(6) 10_544 10_544
C16' C13' C17' 127.8(9) 16_556 10_544
C16' C13' C18' 146.6(11) 16_556 .
C16' C13' C18' 93.4(6) 10_544 .
C18' C13' N2' 40.5(7) . 7_546
C18' C13' C12' 115.8(17) . .
C18' C13' C13' 136.4(5) . 7_546
C18' C13' C15' 117.0(7) . 10_544
C18' C13' C17' 46.0(6) . 10_544
N2' C14' N3' 12.5(3) . 10_544
N2' C14' C13' 126.5(9) . .
N2' C14' C14' 107.6(7) . 10_544
N2' C14' C14' 137.6(7) . 7_546
N2' C14' C15' 113.5(9) . .
N2' C14' C18' 38.9(8) . 7_546
N3' C14' C13' 126.6(9) 10_544 .
N3' C14' C14' 101.0(7) 10_544 10_544
N3' C14' C15' 111.9(9) 10_544 .
N3' C14' C18' 28.1(8) 10_544 7_546
C13' C14' N2' 71.1(13) 7_546 .
C13' C14' N3' 61.9(13) 7_546 10_544
C13' C14' C13' 75.6(16) 7_546 .
C13' C14' C14' 105.1(9) 7_546 10_544
C13' C14' C14' 66.9(12) 7_546 7_546
C13' C14' C14' 120.99(7) . 10_544
C13' C14' C15' 89.4(16) 7_546 16_556
C13' C14' C15' 129.3(6) 7_546 .
C13' C14' C17' 105.5(16) 7_546 16_556
C13' C14' C18' 60.7(12) 7_546 7_546
C13' C14' C18' 136.2(4) . 7_546
C14' C14' N3' 126.7(9) 7_546 10_544
C14' C14' C13' 46.7(6) 7_546 .
C14' C14' C14' 78.4(5) 7_546 10_544
C14' C14' C15' 89.2 7_546 .
C14' C14' C18' 110.5(7) 7_546 7_546
C15' C14' N2' 85.6(8) 10_544 .
C15' C14' N2' 157.6(14) 16_556 .
C15' C14' N3' 151.2(10) 16_556 10_544
C15' C14' N3' 73.1(8) 10_544 10_544
C15' C14' C13' 34.0(10) 16_556 .
C15' C14' C13' 98.4(11) 10_544 .
C15' C14' C13' 120.0 . .
C15' C14' C13' 44(2) 10_544 7_546
C15' C14' C14' 60.1(8) 10_544 7_546
C15' C14' C14' 24.2(6) . 10_544
C15' C14' C14' 87.6(9) 16_556 10_544
C15' C14' C14' 61.0(18) 10_544 10_544
C15' C14' C14' 28.1(8) 16_556 7_546
C15' C14' C15' 87.1(10) 16_556 .
C15' C14' C15' 87.85(14) 10_544 16_556
C15' C14' C15' 85(2) 10_544 .
C15' C14' C16' 107(3) 10_544 16_556
C15' C14' C17' 106.5(5) 10_544 16_556
C15' C14' C17' 164.2(8) 16_556 16_556
C15' C14' C18' 138.5(6) 16_556 7_546
C15' C14' C18' 90.9 . 7_546
C15' C14' C18' 50.7(6) 10_544 7_546
C16' C14' N2' 69(2) 16_556 .
C16' C14' N3' 74(2) 16_556 10_544
C16' C14' C13' 58(3) 16_556 .
C16' C14' C13' 63.3(10) 16_556 7_546
C16' C14' C14' 168.4(10) 16_556 10_544
C16' C14' C14' 96(3) 16_556 7_546
C16' C14' C15' 167.4(5) 16_556 .
C16' C14' C15' 92(3) 16_556 16_556
C16' C14' C17' 90(2) 16_556 16_556
C16' C14' C18' 98(2) 16_556 7_546
C17' C14' N2' 34.8(7) 16_556 .
C17' C14' N3' 43.7(7) 16_556 10_544
C17' C14' C13' 144.5(14) 16_556 .
C17' C14' C14' 93.5(17) 16_556 10_544
C17' C14' C14' 166.4(12) 16_556 7_546
C17' C14' C15' 87.5(17) 16_556 .
C17' C14' C18' 56.4(9) 16_556 7_546
C18' C14' C14' 74.8(5) 7_546 10_544
N2' C15' C15' 102.5(7) 10_544 10_544
N2' C15' C17' 29.9(8) 10_544 7_546
N3' C15' N2' 11.5(3) . 10_544
N3' C15' C14' 113.8(9) . .
N3' C15' C15' 108.4(7) . 10_544
N3' C15' C16' 126.2(9) . .
N3' C15' C17' 39.0(8) . 7_546
C13' C15' N2' 73.4(17) 16_556 10_544
C13' C15' N3' 69.6(18) 16_556 .
C13' C15' C14' 86.5(19) 16_556 16_556
C13' C15' C14' 165.0(7) 16_556 .
C13' C15' C15' 169.0(9) 16_556 10_544
C13' C15' C15' 95.8(17) 16_556 7_546
C13' C15' C16' 58.5(17) 16_556 .
C13' C15' C16' 63.9(7) 16_556 7_546
C13' C15' C17' 100.7(15) 16_556 7_546
C13' C15' C18' 84(2) 16_556 16_556
C14' C15' N2' 113.0(9) . 10_544
C14' C15' N2' 147.6(12) 16_556 10_544
C14' C15' N2' 67.8(9) 10_544 10_544
C14' C15' N3' 152.3(15) 16_556 .
C14' C15' N3' 79.4(9) 10_544 .
C14' C15' C13' 100(3) 10_544 16_556
C14' C15' C14' 92.9(10) 16_556 .
C14' C15' C14' 95(2) 10_544 .
C14' C15' C14' 91.81(15) 10_544 16_556
C14' C15' C15' 29.0(10) 16_556 7_546
C14' C15' C15' 68.9(19) 10_544 10_544
C14' C15' C15' 92.4(9) 16_556 10_544
C14' C15' C15' 63.1(10) 10_544 7_546
C14' C15' C15' 25.9(6) . 10_544
C14' C15' C16' 28.0(10) 16_556 .
C14' C15' C16' 95.8(11) 10_544 .
C14' C15' C16' 36(2) 10_544 7_546
C14' C15' C17' 141.5(6) 16_556 7_546
C14' C15' C17' 49.7(6) 10_544 7_546
C14' C15' C17' 89.1 . 7_546
C14' C15' C18' 161.7(8) 16_556 16_556
C14' C15' C18' 105.2(4) 10_544 16_556
C15' C15' N2' 126.8(10) 7_546 10_544
C15' C15' N3' 136.9(8) 7_546 .
C15' C15' C14' 90.8 7_546 .
C15' C15' C15' 78.3(5) 7_546 10_544
C15' C15' C16' 45.2(7) 7_546 .
C15' C15' C17' 112.6(9) 7_546 7_546
C15' C15' C17' 73.6(4) 10_544 7_546
C16' C15' N2' 125.6(9) . 10_544
C16' C15' N2' 58.7(14) 7_546 10_544
C16' C15' N3' 67.5(14) 7_546 .
C16' C15' C14' 131.1(6) 7_546 .
C16' C15' C14' 120.0 . .
C16' C15' C14' 89.8(18) 7_546 16_556
C16' C15' C15' 69.7(14) 7_546 7_546
C16' C15' C15' 119.70(7) . 10_544
C16' C15' C15' 105.2(9) 7_546 10_544
C16' C15' C16' 77.4(16) 7_546 .
C16' C15' C17' 61.2(13) 7_546 7_546
C16' C15' C17' 138.5(4) . 7_546
C16' C15' C18' 99.8(16) 7_546 16_556
C18' C15' N2' 41.8(6) 16_556 10_544
C18' C15' N3' 32.3(6) 16_556 .
C18' C15' C14' 92.4(17) 16_556 .
C18' C15' C15' 100.0(18) 16_556 10_544
C18' C15' C15' 168.2(11) 16_556 7_546
C18' C15' C16' 139.7(15) 16_556 .
C18' C15' C17' 56.2(10) 16_556 7_546
N2' C16' N3' 12.6(4) 16_556 7_546
N2' C16' C12' 84.2(13) 16_556 10_544
N2' C16' C14' 124.9(11) 16_556 10_544
N2' C16' C15' 139.5(7) 16_556 .
N2' C16' C16' 126.8(11) 16_556 7_546
N2' C16' C17' 33.7(7) 16_556 .
N2' C16' C18' 33.2(3) 16_556 10_544
N3' C16' C12' 78.2(12) 7_546 10_544
N3' C16' C14' 113.8(12) 7_546 10_544
N3' C16' C15' 131.6(7) 7_546 .
N3' C16' C16' 114.2(11) 7_546 7_546
N3' C16' C17' 42.0(8) 7_546 .
N3' C16' C18' 22.7(6) 7_546 10_544
C13' C16' N2' 166.8(10) 16_556 16_556
C13' C16' N2' 77.5(12) 10_544 16_556
C13' C16' N3' 65.1(12) 10_544 7_546
C13' C16' N3' 154.2(11) 16_556 7_546
C13' C16' C12' 52.2(10) 10_544 10_544
C13' C16' C12' 89.9(15) 16_556 10_544
C13' C16' C13' 89.5(14) 10_544 16_556
C13' C16' C14' 43.6(4) 16_556 10_544
C13' C16' C14' 59.7(11) 10_544 10_544
C13' C16' C15' 44.5(15) 10_544 7_546
C13' C16' C15' 83.7(11) 10_544 .
C13' C16' C15' 34.0(10) 16_556 .
C13' C16' C16' 40.0(9) 16_556 7_546
C13' C16' C16' 50.0(11) 10_544 7_546
C13' C16' C17' 151.2(9) 16_556 .
C13' C16' C17' 100.9(13) 10_544 .
C13' C16' C18' 52.2(11) 10_544 10_544
C13' C16' C18' 134.5(10) 16_556 10_544
C14' C16' N2' 82(2) 16_556 16_556
C14' C16' N3' 79(2) 16_556 7_546
C14' C16' C12' 132.8(6) 16_556 10_544
C14' C16' C12' 94.1(11) 10_544 10_544
C14' C16' C13' 94(3) 16_556 16_556
C14' C16' C13' 80.7(8) 16_556 10_544
C14' C16' C14' 60(2) 16_556 10_544
C14' C16' C15' 60(2) 16_556 .
C14' C16' C15' 36.2(8) 16_556 7_546
C14' C16' C16' 81.8(17) 16_556 7_546
C14' C16' C17' 62(2) 16_556 .
C14' C16' C18' 91.7(10) 10_544 10_544
C14' C16' C18' 61(2) 16_556 10_544
C15' C16' N2' 76.5(15) 7_546 16_556
C15' C16' N3' 66.8(13) 7_546 7_546
C15' C16' C12' 111.8(12) . 10_544
C15' C16' C12' 96.6(13) 7_546 10_544
C15' C16' C13' 92.5(17) 7_546 16_556
C15' C16' C14' 24.0(5) . 10_544
C15' C16' C14' 48.8(17) 7_546 10_544
C15' C16' C15' 65.1(13) 7_546 .
C15' C16' C16' 61.1(11) 7_546 7_546
C15' C16' C16' 41.5(5) . 7_546
C15' C16' C17' 77.3(13) 7_546 .
C15' C16' C17' 120.0 . .
C15' C16' C18' 44.0(17) 7_546 10_544
C15' C16' C18' 108.9(7) . 10_544
C16' C16' C12' 71.3(11) 7_546 10_544
C16' C16' C14' 24.0(8) 7_546 10_544
C16' C16' C18' 96.4(12) 7_546 10_544
C17' C16' C12' 117.7(13) . 10_544
C17' C16' C14' 120.8(8) . 10_544
C17' C16' C16' 138.3(5) . 7_546
C17' C16' C18' 48.7(7) . 10_544
C18' C16' C12' 84.3(12) 10_544 10_544
S1' C17' N3' 54.8(7) 7_546 16_556
S1' C17' C13' 112.9(10) 7_546 10_544
S1' C17' C15' 94.3(8) 7_546 16_556
S1' C17' C15' 107.1(10) 7_546 7_546
S1' C17' C17' 48.9(8) 7_546 10_544
S1' C17' H17' 68.4 7_546 .
N2' C17' S1' 90.5(16) 16_556 7_546
N2' C17' N3' 14.3(5) 16_556 7_546
N2' C17' N3' 124.4(12) 16_556 16_556
N2' C17' C13' 46.7(16) 16_556 10_544
N2' C17' C14' 80.9(16) 16_556 16_556
N2' C17' C15' 118.3(15) 16_556 16_556
N2' C17' C15' 68.3(14) 16_556 7_546
N2' C17' C16' 65.1(18) 16_556 .
N2' C17' C17' 94.6(12) 16_556 10_544
N2' C17' H17' 69.4 16_556 .
N2' C17' C18' 46.4(8) 16_556 10_544
N2' C17' C18' 140.6(11) 16_556 .
N3' C17' S1' 83.0(14) 7_546 7_546
N3' C17' N3' 110.3(11) 7_546 16_556
N3' C17' C13' 41.9(14) 7_546 10_544
N3' C17' C14' 76.6(14) 7_546 16_556
N3' C17' C15' 106.6(12) 7_546 16_556
N3' C17' C15' 59.6(11) 7_546 7_546
N3' C17' C16' 67.3(16) 7_546 .
N3' C17' C17' 80.5(11) 7_546 10_544
N3' C17' H17' 77.9 7_546 .
N3' C17' H17' 119.9 16_556 .
N3' C17' C18' 32.1(8) 7_546 10_544
N3' C17' C18' 126.6(10) 7_546 .
C13' C17' N3' 103.8(8) 10_544 16_556
C13' C17' H17' 115.6 10_544 .
C14' C17' S1' 128.8(10) 16_556 7_546
C14' C17' N3' 89.5(11) 16_556 16_556
C14' C17' C13' 34.8(6) 16_556 10_544
C14' C17' C15' 23.8(6) 16_556 7_546
C14' C17' C15' 49.9(8) 16_556 16_556
C14' C17' C16' 28.1(9) 16_556 .
C14' C17' C17' 81.3(6) 16_556 10_544
C14' C17' H17' 146.5 16_556 .
C14' C17' C18' 73.7(3) 16_556 10_544
C14' C17' C18' 92.8(10) 16_556 .
C15' C17' N3' 41.8(5) 16_556 16_556
C15' C17' N3' 81.4(5) 7_546 16_556
C15' C17' C13' 75.7(4) 16_556 10_544
C15' C17' C13' 24.3(6) 7_546 10_544
C15' C17' C15' 51.6(7) 7_546 16_556
C15' C17' C17' 63.8(7) 7_546 10_544
C15' C17' C17' 49.9(6) 16_556 10_544
C15' C17' H17' 137.4 7_546 .
C15' C17' H17' 161.7 16_556 .
C16' C17' S1' 144.7(7) . 7_546
C16' C17' N3' 117.5(7) . 16_556
C16' C17' C13' 31.8(6) . 10_544
C16' C17' C15' 77.4(7) . 16_556
C16' C17' C15' 41.6(5) . 7_546
C16' C17' C17' 105.3(4) . 10_544
C16' C17' H17' 120.0 . .
C17' C17' N3' 29.9(6) 10_544 16_556
C17' C17' C13' 80.9(7) 10_544 10_544
C17' C17' H17' 115.4 10_544 .
C18' C17' S1' 64.7(8) 10_544 7_546
C18' C17' S1' 63.4(8) . 7_546
C18' C17' N3' 16.3(3) . 16_556
C18' C17' N3' 78.2(12) 10_544 16_556
C18' C17' C13' 114.6(6) . 10_544
C18' C17' C13' 48.3(4) 10_544 10_544
C18' C17' C15' 42.9(7) . 16_556
C18' C17' C15' 90.7 . 7_546
C18' C17' C15' 81.6(9) 10_544 16_556
C18' C17' C15' 50.2(8) 10_544 7_546
C18' C17' C16' 120.0 . .
C18' C17' C16' 80.1(7) 10_544 .
C18' C17' C17' 46.1(8) . 10_544
C18' C17' C17' 48.4(9) 10_544 10_544
C18' C17' H17' 95.4 10_544 .
C18' C17' H17' 120.0 . .
C18' C17' C18' 94.5(13) 10_544 .
S1' C18' C14' 104.4(9) 7_546 7_546
S1' C18' C14' 89.0(8) 7_546 16_556
S1' C18' C16' 111.2(10) 7_546 10_544
S1' C18' C18' 47.1(8) 7_546 10_544
S1' C18' H18' 72.0 7_546 .
N2' C18' S1' 79.8(12) 7_546 7_546
N2' C18' C13' 72.4(15) 7_546 .
N2' C18' C14' 106.3(10) 7_546 16_556
N2' C18' C14' 59.7(10) 7_546 7_546
N2' C18' C15' 80.8(13) 7_546 16_556
N2' C18' C16' 45.4(16) 7_546 10_544
N2' C18' C17' 120.5(9) 7_546 .
N2' C18' C17' 35.1(8) 7_546 10_544
N2' C18' C18' 78.8(10) 7_546 10_544
N2' C18' H18' 78.2 7_546 .
N3' C18' S1' 87.9(16) 16_556 7_546
N3' C18' N2' 10.9(5) 16_556 7_546
N3' C18' C13' 67.7(19) 16_556 .
N3' C18' C14' 114.1(15) 16_556 16_556
N3' C18' C14' 63.8(15) 16_556 7_546
N3' C18' C15' 82.3(17) 16_556 16_556
N3' C18' C16' 46.1(18) 16_556 10_544
N3' C18' C17' 131.4(11) 16_556 .
N3' C18' C17' 46.0(7) 16_556 10_544
N3' C18' C18' 89.7(11) 16_556 10_544
N3' C18' H18' 73.6 16_556 .
C13' C18' S1' 145.6(6) . 7_546
C13' C18' C14' 80.0(7) . 16_556
C13' C18' C14' 43.7(5) . 7_546
C13' C18' C16' 34.5(5) . 10_544
C13' C18' C18' 106.5(4) . 10_544
C13' C18' H18' 120.0 . .
C14' C18' C14' 53.5(6) 7_546 16_556
C14' C18' C16' 21.6(7) 7_546 10_544
C14' C18' C18' 63.2(7) 7_546 10_544
C14' C18' C18' 46.5(7) 16_556 10_544
C14' C18' H18' 137.4 7_546 .
C14' C18' H18' 159.5 16_556 .
C15' C18' S1' 122.7(10) 16_556 7_546
C15' C18' C13' 33.8(10) 16_556 .
C15' C18' C14' 24.0(5) 16_556 7_546
C15' C18' C14' 46.9(8) 16_556 16_556
C15' C18' C16' 36.2(4) 16_556 10_544
C15' C18' C17' 87.2(10) 16_556 .
C15' C18' C17' 73.6(4) 16_556 10_544
C15' C18' C18' 76.4(7) 16_556 10_544
C15' C18' H18' 151.6 16_556 .
C16' C18' C14' 74.9(5) 10_544 16_556
C16' C18' C18' 79.3(8) 10_544 10_544
C16' C18' H18' 118.3 10_544 .
C17' C18' S1' 60.0(8) 10_544 7_546
C17' C18' S1' 59.0(8) . 7_546
C17' C18' C13' 120.0 . .
C17' C18' C13' 85.7(7) 10_544 .
C17' C18' C14' 40.3(7) . 16_556
C17' C18' C14' 89.3 . 7_546
C17' C18' C14' 77.0(9) 10_544 16_556
C17' C18' C14' 49.9(7) 10_544 7_546
C17' C18' C16' 110.5(7) . 10_544
C17' C18' C16' 51.2(7) 10_544 10_544
C17' C18' C17' 85.5(13) 10_544 .
C17' C18' C18' 43.7(8) 10_544 10_544
C17' C18' C18' 41.8(8) . 10_544
C17' C18' H18' 98.8 10_544 .
C17' C18' H18' 120.0 . .
C18' C18' H18' 117.5 10_544 .

loop_
_geom_bond_atom_site_label_1
_geom_bond_atom_site_label_2
_geom_bond_distance
_geom_bond_site_symmetry_2
Zn1 Zn1 2.9200(15) 10_654
Zn1 O2 2.076(4) 10_654
Zn1 O2 2.076(4) 16_666
Zn1 N4 2.048(5) .
Zn1 O1 1.987(4) .
Zn1 O1 1.987(4) 7_546
O2 Zn1 2.077(4) 10_654
O2 C1 1.259(7) .
N4 C8' 1.317(16) 7_546
N4 C8' 1.317(16) .
N4 C8 1.346(16) 7_546
N4 C8 1.346(16) .
O1 C1 1.254(7) .
C2 C3 1.394(9) .
C2 C1 1.498(6) .
C2 C7 1.388(8) .
C3 H3 0.9300 .
C3 C4 1.385(8) .
C7 H7 0.9300 .
C7 C6 1.379(7) .
N1 C5 1.399(6) 5_655
N1 C5 1.399(6) .
N1 H1 0.920(15) .
C6 H6 0.9300 .
C6 C5 1.389(8) .
C5 C4 1.399(8) .
C4 H4 0.9300 .
C9' H9' 0.9300 .
C9' C8' 1.390(18) .
C9' C10 1.391(15) .
C8' H8' 0.9300 .
C8 H8 0.9300 .
C8 C9 1.362(19) .
C9 H9 0.9300 .
C9 C10 1.396(16) .
C10 C9' 1.391(16) 7_546
C10 C9 1.396(16) 7_546
C10 C11 1.480(12) 7_546
C10 C11 1.480(12) .
C10 C11' 1.477(14) .
C10 C11' 1.477(14) 7_546
C11 C11 0.51(4) 7_546
C11 H11 0.9300 .
C11 C12 1.335(14) .
C11 C12 1.17(3) 7_546
S1 S1 1.788(8) 10_544
S1 N2 1.620(7) .
S1 N2 2.134(7) 10_544
S1 N3 1.625(8) .
S1 N3 2.014(8) 10_544
S1 C17 2.196(7) 16_556
S1 C17 1.137(12) 7_546
S1 C18 1.064(13) 7_546
S1 C18 2.192(9) 16_556
N2 S1 2.134(7) 10_544
N2 N3 0.937(7) 10_544
N2 C12 1.827(15) 7_546
N2 C13 0.951(14) 7_546
N2 C14 1.344(9) .
N2 C15 1.321(11) 10_544
N2 C16 1.433(10) 16_556
N2 C17 1.613(8) 16_556
N2 C18 0.780(14) 7_546
N3 S1 2.014(8) 10_544
N3 N2 0.937(7) 10_544
N3 C13 1.377(12) 16_556
N3 C14 1.329(11) 10_544
N3 C15 1.348(10) .
N3 C16 1.050(16) 7_546
N3 C17 0.773(13) 7_546
N3 C18 1.541(9) 16_556
C12 C11 1.17(3) 7_546
C12 N2 1.827(15) 7_546
C12 C12 1.72(4) 7_546
C12 H12 0.9302 .
C12 C13 1.463(12) .
C12 C16 1.97(2) 16_556
C12 C16 1.814(19) 10_544
C13 N2 0.951(14) 7_546
C13 N3 1.377(12) 16_556
C13 C13 1.634(19) 7_546
C13 C14 0.877(10) 7_546
C13 C14 1.3900 .
C13 C15 0.878(16) 16_556
C13 C15 1.459(12) 10_544
C13 C16 1.24(2) 16_556
C13 C16 1.042(16) 10_544
C13 C17 1.983(17) 10_544
C13 C18 1.3900 .
C14 N3 1.329(10) 10_544
C14 C13 0.877(9) 7_546
C14 C14 1.44(2) 10_544
C14 C14 0.936(15) 7_546
C14 C15 0.086(16) 10_544
C14 C15 0.963(15) 16_556
C14 C15 1.3900 .
C14 C16 0.846(17) 16_556
C14 C16 1.369(12) 10_544
C14 C17 1.591(14) 16_556
C15 N2 1.321(10) 10_544
C15 C13 1.459(16) 10_544
C15 C13 0.878(18) 16_556
C15 C14 0.963(18) 16_556
C15 C14 0.086(15) 10_544
C15 C15 0.991(17) 7_546
C15 C15 1.34(2) 10_544
C15 C16 0.922(12) 7_546
C15 C16 1.3900 .
C15 C18 1.566(16) 16_556
C16 N2 1.433(14) 16_556
C16 N3 1.050(18) 7_546
C16 C12 1.97(2) 16_556
C16 C12 1.814(19) 10_544
C16 C13 1.240(15) 16_556
C16 C13 1.042(17) 10_544
C16 C14 0.846(15) 16_556
C16 C14 1.369(13) 10_544
C16 C15 0.922(12) 7_546
C16 C16 1.61(2) 7_546
C16 C17 1.3900 .
C17 S1 1.137(14) 7_546
C17 S1 2.196(15) 16_556
C17 N2 1.613(13) 16_556
C17 N3 0.773(15) 7_546
C17 C13 1.982(17) 10_544
C17 C14 1.591(14) 16_556
C17 C15 1.612(18) 7_546
C17 H17 0.9303 .
C17 C18 1.3900 .
C17 C18 2.02(2) 10_544
C18 S1 2.192(13) 16_556
C18 S1 1.065(13) 7_546
C18 N2 0.780(13) 7_546
C18 N3 1.540(11) 16_556
C18 C14 1.626(16) 7_546
C18 C15 1.566(12) 16_556
C18 C16 2.033(14) 10_544
C18 C17 2.02(2) 10_544
C18 H18 0.9297 .
C11' C11' 0.46(7) 7_546
C11' H11' 0.9302 .
C11' C12' 1.13(5) 7_546
C11' C12' 1.341(14) .
S1' N2' 1.618(9) .
S1' N2' 1.618(9) 10_544
S1' N3' 1.619(9) 10_544
S1' N3' 1.619(9) .
S1' C17' 1.411(16) 7_546
S1' C17' 1.411(18) 16_556
S1' C18' 1.472(16) 7_546
S1' C18' 1.47(2) 16_556
N2' N3' 0.299(6) 10_544
N2' C13' 1.44(2) 7_546
N2' C14' 1.349(12) .
N2' C15' 1.452(14) 10_544
N2' C16' 1.28(2) 16_556
N2' C17' 0.780(15) 16_556
N2' C18' 0.981(11) 7_546
N3' N2' 0.299(6) 10_544
N3' C13' 1.30(2) 16_556
N3' C14' 1.387(16) 10_544
N3' C15' 1.350(12) .
N3' C16' 1.36(2) 7_546
N3' C17' 0.985(13) 7_546
N3' C17' 1.950(19) 16_556
N3' C18' 0.728(13) 16_556
C12' C11' 1.13(5) 7_546
C12' C12' 1.72(6) 7_546
C12' H12' 0.9301 .
C12' C13' 1.456(13) .
C12' C16' 1.84(2) 10_544
C12' C16' 1.99(3) 16_556
C13' N2' 1.44(2) 7_546
C13' N3' 1.30(2) 16_556
C13' C13' 1.54(3) 7_546
C13' C14' 1.100(13) 7_546
C13' C14' 1.3900 .
C13' C15' 1.619(13) 10_544
C13' C15' 0.78(2) 16_556
C13' C16' 1.19(3) 16_556
C13' C16' 0.996(17) 10_544
C13' C17' 1.857(19) 10_544
C13' C18' 1.3900 .
C14' N3' 1.387(13) 10_544
C14' C13' 1.100(12) 7_546
C14' C14' 1.38(2) 7_546
C14' C14' 1.58(2) 10_544
C14' C15' 1.20(2) 16_556
C14' C15' 1.3900 .
C14' C15' 0.652(11) 10_544
C14' C16' 0.65(2) 16_556
C14' C17' 1.23(2) 16_556
C14' C18' 1.54(2) 7_546
C15' N2' 1.452(13) 10_544
C15' C13' 0.78(2) 16_556
C15' C14' 1.20(3) 16_556
C15' C14' 0.652(14) 10_544
C15' C15' 1.34(2) 7_546
C15' C15' 1.48(2) 10_544
C15' C16' 1.053(13) 7_546
C15' C16' 1.3900 .
C15' C17' 1.55(2) 7_546
C15' C18' 1.24(2) 16_556
C16' N2' 1.28(2) 16_556
C16' N3' 1.36(3) 7_546
C16' C12' 1.84(2) 10_544
C16' C13' 1.19(2) 16_556
C16' C13' 0.996(18) 10_544
C16' C14' 0.65(2) 16_556
C16' C14' 1.594(13) 10_544
C16' C15' 1.053(15) 7_546
C16' C16' 1.55(3) 7_546
C16' C17' 1.3900 .
C16' C18' 1.76(2) 10_544
C17' S1' 1.411(19) 7_546
C17' N2' 0.780(15) 16_556
C17' N3' 0.985(17) 7_546
C17' N3' 1.950(16) 16_556
C17' C13' 1.86(2) 10_544
C17' C14' 1.23(3) 16_556
C17' C15' 1.55(3) 7_546
C17' C15' 1.82(2) 16_556
C17' C17' 1.85(3) 10_544
C17' H17' 0.9297 .
C17' C18' 1.3900 .
C17' C18' 1.34(3) 10_544
C18' S1' 1.473(19) 7_546
C18' N2' 0.981(14) 7_546
C18' N3' 0.728(13) 16_556
C18' C14' 1.54(2) 7_546
C18' C14' 1.90(2) 16_556
C18' C15' 1.24(2) 16_556
C18' C16' 1.757(13) 10_544
C18' C17' 1.34(2) 10_544
C18' C18' 2.00(3) 10_544
C18' H18' 0.9303 .

loop_
_geom_torsion_atom_site_label_1
_geom_torsion_atom_site_label_2
_geom_torsion_atom_site_label_3
_geom_torsion_atom_site_label_4
_geom_torsion
_geom_torsion_site_symmetry_1
_geom_torsion_site_symmetry_4
Zn1 O2 C1 O1 11.5(7) 10_654 .
Zn1 O2 C1 C2 -169.3(3) 10_654 .
Zn1 N4 C8' C9' -179.7(12) . .
Zn1 N4 C8 C9 -179.9(12) . .
Zn1 O1 C1 O2 -5.5(8) . .
Zn1 O1 C1 C2 175.3(3) . .
N4 C8 C9 C10 0(2) . .
C2 C3 C4 C5 0.0(10) . .
C2 C7 C6 C5 0.5(9) . .
C3 C2 C1 O2 178.0(5) . .
C3 C2 C1 O1 -2.7(7) . .
C3 C2 C7 C6 -0.5(8) . .
C1 C2 C3 C4 177.8(5) . .
C1 C2 C7 C6 -178.0(5) . .
C7 C2 C3 C4 0.3(9) . .
C7 C2 C1 O2 -4.6(7) . .
C7 C2 C1 O1 174.7(5) . .
C7 C6 C5 N1 174.8(5) . .
C7 C6 C5 C4 -0.2(10) . .
N1 C5 C4 C3 -174.9(6) . .
C6 C5 C4 C3 0.0(10) . .
C5 N1 C5 C6 154.9(7) 5_655 .
C5 N1 C5 C4 -30.2(5) 5_655 .
C9' C10 C11 C11 -150(7) . 7_546
C9' C10 C11 C11 37(9) 7_546 7_546
C9' C10 C11 C12 167(2) . .
C9' C10 C11 C12 128(2) 7_546 7_546
C9' C10 C11 C12 -59(3) . 7_546
C9' C10 C11 C12 -6(4) 7_546 .
C8' N4 C8' C9' 0.3(12) 7_546 .
C8' C9' C10 C9' 0.3(11) . 7_546
C8' C9' C10 C11 173(2) . 7_546
C8' C9' C10 C11 -173.9(19) . .
C8 N4 C8 C9 0.1(12) 7_546 .
C8 C9 C10 C9 0.1(12) . 7_546
C8 C9 C10 C11' -169(2) . 7_546
C8 C9 C10 C11' 169(2) . .
C9 C10 C11' C11' -101(15) 7_546 7_546
C9 C10 C11' C11' 90(17) . 7_546
C9 C10 C11' C12' 55(6) . .
C9 C10 C11' C12' -136(5) 7_546 .
C9 C10 C11' C12' -163(6) . 7_546
C9 C10 C11' C12' 6(8) 7_546 7_546
C10 C9' C8' N4 -1(2) . .
C10 C11 C12 C11 51(4) . 7_546
C10 C11 C12 N2 -150.3(17) . 7_546
C10 C11 C12 C12 152(4) . 7_546
C10 C11 C12 C13 168.7(16) . .
C10 C11 C12 C16 -169(2) . 10_544
C10 C11 C12 C16 140(2) . 16_556
C10 C11' C12' C11' 45(10) . 7_546
C10 C11' C12' C12' 158(8) . 7_546
C10 C11' C12' C13' 174(3) . .
C10 C11' C12' C16' -170(5) . 16_556
C10 C11' C12' C16' 144(4) . 10_544
C11 C10 C11 C12 91(9) 7_546 7_546
C11 C10 C11 C12 -43(6) 7_546 .
C11 C11 C12 N2 159(5) 7_546 7_546
C11 C11 C12 C12 101(7) 7_546 7_546
C11 C11 C12 C13 118(6) 7_546 .
C11 C11 C12 C16 90(6) 7_546 16_556
C11 C11 C12 C16 140(6) 7_546 10_544
C11 C12 C13 N2 133(2) . 7_546
C11 C12 C13 N2 162(2) 7_546 7_546
C11 C12 C13 N3 90(2) . 16_556
C11 C12 C13 N3 119(2) 7_546 16_556
C11 C12 C13 C13 -8.3(18) . 7_546
C11 C12 C13 C13 20.6(17) 7_546 7_546
C11 C12 C13 C14 -22.1(18) . .
C11 C12 C13 C14 6.7(19) 7_546 .
C11 C12 C13 C14 28(3) . 7_546
C11 C12 C13 C14 57(3) 7_546 7_546
C11 C12 C13 C15 9.0(18) 7_546 10_544
C11 C12 C13 C15 58(3) 7_546 16_556
C11 C12 C13 C15 -19.8(18) . 10_544
C11 C12 C13 C15 29(3) . 16_556
C11 C12 C13 C16 69.9(18) 7_546 10_544
C11 C12 C13 C16 -19.1(19) 7_546 16_556
C11 C12 C13 C16 -47.9(18) . 16_556
C11 C12 C13 C16 41.1(18) . 10_544
C11 C12 C13 C17 108.3(19) 7_546 10_544
C11 C12 C13 C17 80(2) . 10_544
C11 C12 C13 C18 -173.3(19) 7_546 .
C11 C12 C13 C18 157.9(18) . .
S1 S1 N2 N3 -1.5(7) 10_544 10_544
S1 S1 N2 C12 -147(2) 10_544 7_546
S1 S1 N2 C13 104.6(10) 10_544 7_546
S1 S1 N2 C14 69.2(3) 10_544 .
S1 S1 N2 C15 71.4(4) 10_544 10_544
S1 S1 N2 C16 39.2(6) 10_544 16_556
S1 S1 N2 C17 7.7(5) 10_544 16_556
S1 S1 N2 C18 145(2) 10_544 7_546
S1 S1 N3 N2 -1.6(7) 10_544 10_544
S1 S1 N3 C13 -44.9(8) 10_544 16_556
S1 S1 N3 C14 -76.6(6) 10_544 10_544
S1 S1 N3 C15 -73.4(2) 10_544 .
S1 S1 N3 C16 -113.6(12) 10_544 7_546
S1 S1 N3 C17 -151(2) 10_544 7_546
S1 S1 N3 C18 -10.0(5) 10_544 16_556
S1 N2 C14 N3 -44.7(5) 10_544 10_544
S1 N2 C14 N3 -94.9(6) . 10_544
S1 N2 C14 C13 -169.0(11) 10_544 7_546
S1 N2 C14 C13 -129.8(2) 10_544 .
S1 N2 C14 C13 180.00(2) . .
S1 N2 C14 C13 140.8(10) . 7_546
S1 N2 C14 C14 129.5(15) . 7_546
S1 N2 C14 C14 179.8(15) 10_544 7_546
S1 N2 C14 C14 53.3(6) 10_544 10_544
S1 N2 C14 C14 3.0(6) . 10_544
S1 N2 C14 C15 50.2(2) 10_544 .
S1 N2 C14 C15 0.00(2) . .
S1 N2 C14 C15 -179(2) 10_544 16_556
S1 N2 C14 C15 36(9) . 10_544
S1 N2 C14 C15 87(9) 10_544 10_544
S1 N2 C14 C15 130(2) . 16_556
S1 N2 C14 C16 -89.2(12) 10_544 16_556
S1 N2 C14 C16 -175.1(9) 10_544 10_544
S1 N2 C14 C16 -139.4(13) . 16_556
S1 N2 C14 C16 134.6(9) . 10_544
S1 N2 C14 C17 -76.3(8) . 16_556
S1 N2 C14 C17 -26.1(8) 10_544 16_556
S1 N3 C15 N2 51.0(5) 10_544 10_544
S1 N3 C15 N2 105.4(7) . 10_544
S1 N3 C15 C13 146.3(9) . 16_556
S1 N3 C15 C13 -135.3(9) . 10_544
S1 N3 C15 C13 170.4(9) 10_544 10_544
S1 N3 C15 C13 92.0(9) 10_544 16_556
S1 N3 C15 C14 -177(14) 10_544 10_544
S1 N3 C15 C14 0.00(2) . .
S1 N3 C15 C14 -133.6(18) . 16_556
S1 N3 C15 C14 -123(14) . 10_544
S1 N3 C15 C14 172.0(19) 10_544 16_556
S1 N3 C15 C14 -54.3(3) 10_544 .
S1 N3 C15 C15 -125.5(17) . 7_546
S1 N3 C15 C15 -2.3(5) . 10_544
S1 N3 C15 C15 -179.9(17) 10_544 7_546
S1 N3 C15 C15 -56.6(5) 10_544 10_544
S1 N3 C15 C16 -135.1(10) . 7_546
S1 N3 C15 C16 180.00(2) . .
S1 N3 C15 C16 125.7(3) 10_544 .
S1 N3 C15 C16 170.6(10) 10_544 7_546
S1 N3 C15 C18 25.3(8) 10_544 16_556
S1 N3 C15 C18 79.6(9) . 16_556
S1 C17 C18 S1 58.3(7) 7_546 16_556
S1 C17 C18 S1 -58.3(7) 16_556 7_546
S1 C17 C18 N2 41.3(15) 16_556 7_546
S1 C17 C18 N2 99.6(19) 7_546 7_546
S1 C17 C18 N3 86.9(10) 7_546 16_556
S1 C17 C18 N3 28.6(5) 16_556 16_556
S1 C17 C18 C13 90.0(3) 16_556 .
S1 C17 C18 C13 148.3(9) 7_546 .
S1 C17 C18 C14 133.4(13) 7_546 7_546
S1 C17 C18 C14 75.1(7) 16_556 7_546
S1 C17 C18 C15 134.6(9) 7_546 16_556
S1 C17 C18 C15 76.3(4) 16_556 16_556
S1 C17 C18 C16 119.3(11) 7_546 10_544
S1 C17 C18 C16 61.0(6) 16_556 10_544
S1 C17 C18 C17 24.7(4) 16_556 10_544
S1 C17 C18 C17 83.0(9) 7_546 10_544
N2 S1 N2 S1 -46.1(3) 10_544 10_544
N2 S1 N2 N3 -47.6(8) 10_544 10_544
N2 S1 N2 C12 166(2) 10_544 7_546
N2 S1 N2 C13 58.5(10) 10_544 7_546
N2 S1 N2 C14 23.1(3) 10_544 .
N2 S1 N2 C15 25.3(4) 10_544 10_544
N2 S1 N2 C16 -6.8(7) 10_544 16_556
N2 S1 N2 C17 -38.3(6) 10_544 16_556
N2 S1 N2 C18 98.6(19) 10_544 7_546
N2 S1 N3 S1 1.6(7) 10_544 10_544
N2 S1 N3 S1 73.4(2) . 10_544
N2 S1 N3 N2 71.8(8) . 10_544
N2 S1 N3 C13 -43.3(8) 10_544 16_556
N2 S1 N3 C13 28.5(8) . 16_556
N2 S1 N3 C14 -75.0(9) 10_544 10_544
N2 S1 N3 C14 -3.2(6) . 10_544
N2 S1 N3 C15 -71.8(8) 10_544 .
N2 S1 N3 C15 -0.001(18) . .
N2 S1 N3 C16 -112.1(15) 10_544 7_546
N2 S1 N3 C16 -40.2(12) . 7_546
N2 S1 N3 C17 -150(2) 10_544 7_546
N2 S1 N3 C17 -78(2) . 7_546
N2 S1 N3 C18 63.4(5) . 16_556
N2 S1 N3 C18 -8.4(7) 10_544 16_556
N2 N3 C15 C13 41.0(9) 10_544 16_556
N2 N3 C15 C13 119.3(10) 10_544 10_544
N2 N3 C15 C14 121(2) 10_544 16_556
N2 N3 C15 C14 -105.4(7) 10_544 .
N2 N3 C15 C14 132(14) 10_544 10_544
N2 N3 C15 C15 129.1(17) 10_544 7_546
N2 N3 C15 C15 -107.6(9) 10_544 10_544
N2 N3 C15 C16 74.6(7) 10_544 .
N2 N3 C15 C16 119.6(10) 10_544 7_546
N2 N3 C15 C18 -25.7(7) 10_544 16_556
N2 C12 C13 N3 -43.0(6) 7_546 16_556
N2 C12 C13 C13 -141.4(11) 7_546 7_546
N2 C12 C13 C14 -105(2) 7_546 7_546
N2 C12 C13 C14 -155.2(8) 7_546 .
N2 C12 C13 C15 -152.9(12) 7_546 10_544
N2 C12 C13 C15 -104(3) 7_546 16_556
N2 C12 C13 C16 179.0(8) 7_546 16_556
N2 C12 C13 C16 -92.0(8) 7_546 10_544
N2 C12 C13 C17 -53.6(5) 7_546 10_544
N2 C12 C13 C18 24.8(8) 7_546 .
N2 C13 C14 N2 -143.3(11) 7_546 .
N2 C13 C14 N3 170.9(13) 7_546 10_544
N2 C13 C14 C13 -116.8(17) 7_546 7_546
N2 C13 C14 C14 33.5(10) 7_546 10_544
N2 C13 C14 C14 -9.5(7) 7_546 7_546
N2 C13 C14 C15 36.7(11) 7_546 .
N2 C13 C14 C15 -1.5(12) 7_546 16_556
N2 C13 C14 C15 -31(21) 7_546 10_544
N2 C13 C14 C16 -67.0(12) 7_546 10_544
N2 C13 C14 C16 170.5(16) 7_546 16_556
N2 C13 C14 C17 139.1(15) 7_546 16_556
N2 C13 C18 S1 -55.2(12) 7_546 16_556
N2 C13 C18 S1 -62.2(19) 7_546 7_546
N2 C13 C18 N3 -33.8(11) 7_546 16_556
N2 C13 C18 C14 -100.6(19) 7_546 7_546
N2 C13 C18 C15 -103.9(13) 7_546 16_556
N2 C13 C18 C16 -53.9(12) 7_546 10_544
N2 C13 C18 C17 -51.3(11) 7_546 10_544
N2 C13 C18 C17 -129.2(13) 7_546 .
N2 C14 C15 N2 -45.9(5) . 10_544
N2 C14 C15 N3 0.00(3) . .
N2 C14 C15 C13 -96.7(19) . 16_556
N2 C14 C15 C13 130.5(8) . 10_544
N2 C14 C15 C14 89(5) . 10_544
N2 C14 C15 C14 154.8 . 16_556
N2 C14 C15 C15 45(3) . 10_544
N2 C14 C15 C15 151.2(11) . 7_546
N2 C14 C15 C16 58(2) . 7_546
N2 C14 C15 C16 180.0 . .
N2 C14 C15 C18 -61.6(5) . 16_556
N2 C15 C16 N2 147.1(8) 10_544 16_556
N2 C15 C16 N3 -177.5(14) 10_544 7_546
N2 C15 C16 C12 28.2(6) 10_544 16_556
N2 C15 C16 C12 77.3(8) 10_544 10_544
N2 C15 C16 C13 120.3(13) 10_544 10_544
N2 C15 C16 C13 4.5(8) 10_544 16_556
N2 C15 C16 C14 176.4(15) 10_544 16_556
N2 C15 C16 C14 99(13) 10_544 10_544
N2 C15 C16 C15 175.0(15) 10_544 7_546
N2 C15 C16 C16 75.0(8) 10_544 7_546
N2 C15 C16 C17 -138.4(4) 10_544 .
N2 C16 C17 S1 21.2(4) 16_556 16_556
N2 C16 C17 S1 37.8(14) 16_556 7_546
N2 C16 C17 N3 -25.2(11) 16_556 7_546
N2 C16 C17 C13 15.5(8) 16_556 10_544
N2 C16 C17 C14 66.1(8) 16_556 16_556
N2 C16 C17 C15 63.8(13) 16_556 7_546
N2 C16 C17 C18 17.9(4) 16_556 10_544
N2 C16 C17 C18 95.0(6) 16_556 .
N2 C17 C18 S1 -28.1(5) 16_556 16_556
N2 C17 C18 S1 -86.4(10) 16_556 7_546
N2 C17 C18 N2 13.2(13) 16_556 7_546
N2 C17 C18 N3 0.5(6) 16_556 16_556
N2 C17 C18 C13 61.9(5) 16_556 .
N2 C17 C18 C14 47.0(6) 16_556 7_546
N2 C17 C18 C15 48.2(5) 16_556 16_556
N2 C17 C18 C16 32.9(6) 16_556 10_544
N2 C17 C18 C17 -3.4(5) 16_556 10_544
N3 S1 N2 S1 -69.2(3) . 10_544
N3 S1 N2 S1 1.5(7) 10_544 10_544
N3 S1 N2 N3 -70.7(7) . 10_544
N3 S1 N2 C12 143(2) . 7_546
N3 S1 N2 C12 -146(3) 10_544 7_546
N3 S1 N2 C13 106.0(13) 10_544 7_546
N3 S1 N2 C13 35.4(11) . 7_546
N3 S1 N2 C14 0.001(18) . .
N3 S1 N2 C14 70.7(7) 10_544 .
N3 S1 N2 C15 2.2(4) . 10_544
N3 S1 N2 C15 72.9(8) 10_544 10_544
N3 S1 N2 C16 40.7(7) 10_544 16_556
N3 S1 N2 C16 -30.0(6) . 16_556
N3 S1 N2 C17 -61.5(6) . 16_556
N3 S1 N2 C17 9.2(7) 10_544 16_556
N3 S1 N2 C18 146(2) 10_544 7_546
N3 S1 N2 C18 75(2) . 7_546
N3 S1 N3 S1 47.8(3) 10_544 10_544
N3 S1 N3 N2 46.2(9) 10_544 10_544
N3 S1 N3 C13 2.9(9) 10_544 16_556
N3 S1 N3 C14 -28.7(6) 10_544 10_544
N3 S1 N3 C15 -25.6(3) 10_544 .
N3 S1 N3 C16 -65.8(11) 10_544 7_546
N3 S1 N3 C17 -104(2) 10_544 7_546
N3 S1 N3 C18 37.8(6) 10_544 16_556
N3 N2 C14 C13 -85.1(6) 10_544 .
N3 N2 C14 C13 -124.3(12) 10_544 7_546
N3 N2 C14 C14 97.9(8) 10_544 10_544
N3 N2 C14 C14 -135.6(17) 10_544 7_546
N3 N2 C14 C15 94.9(6) 10_544 .
N3 N2 C14 C15 -135(3) 10_544 16_556
N3 N2 C14 C15 131(10) 10_544 10_544
N3 N2 C14 C16 -130.4(12) 10_544 10_544
N3 N2 C14 C16 -44.5(12) 10_544 16_556
N3 N2 C14 C17 18.6(7) 10_544 16_556
N3 C13 C14 N2 -107.2(5) 16_556 .
N3 C13 C14 N3 -153.0(8) 16_556 10_544
N3 C13 C14 C13 -80.8(10) 16_556 7_546
N3 C13 C14 C14 26.6(11) 16_556 7_546
N3 C13 C14 C14 69.5(7) 16_556 10_544
N3 C13 C14 C15 72.8(5) 16_556 .
N3 C13 C14 C15 5(21) 16_556 10_544
N3 C13 C14 C15 34.5(8) 16_556 16_556
N3 C13 C14 C16 -30.9(8) 16_556 10_544
N3 C13 C14 C16 -153.4(13) 16_556 16_556
N3 C13 C14 C17 175.2(12) 16_556 16_556
N3 C13 C18 S1 -21.4(4) 16_556 16_556
N3 C13 C18 S1 -28.4(16) 16_556 7_546
N3 C13 C18 N2 33.8(11) 16_556 7_546
N3 C13 C18 C14 -66.8(10) 16_556 7_546
N3 C13 C18 C15 -70.1(6) 16_556 16_556
N3 C13 C18 C16 -20.1(7) 16_556 10_544
N3 C13 C18 C17 -17.5(4) 16_556 10_544
N3 C13 C18 C17 -95.4(6) 16_556 .
N3 C14 C15 N2 -1.6(5) 10_544 10_544
N3 C14 C15 N3 44.3(4) 10_544 .
N3 C14 C15 C13 -52.5(18) 10_544 16_556
N3 C14 C15 C13 174.7(9) 10_544 10_544
N3 C14 C15 C14 133(5) 10_544 10_544
N3 C14 C15 C14 -160.9(4) 10_544 16_556
N3 C14 C15 C15 89(3) 10_544 10_544
N3 C14 C15 C15 -164.5(13) 10_544 7_546
N3 C14 C15 C16 102(2) 10_544 7_546
N3 C14 C15 C16 -135.7(4) 10_544 .
N3 C14 C15 C18 -17.3(6) 10_544 16_556
N3 C15 C16 N2 105.6(5) . 16_556
N3 C15 C16 N3 140.9(11) . 7_546
N3 C15 C16 C12 35.7(7) . 10_544
N3 C15 C16 C12 -13.4(6) . 16_556
N3 C15 C16 C13 -37.1(9) . 16_556
N3 C15 C16 C13 78.7(11) . 10_544
N3 C15 C16 C14 58(12) . 10_544
N3 C15 C16 C14 134.8(12) . 16_556
N3 C15 C16 C15 133.4(12) . 7_546
N3 C15 C16 C16 33.4(9) . 7_546
N3 C15 C16 C17 180.0 . .
N3 C16 C17 S1 63.0(19) 7_546 7_546
N3 C16 C17 S1 46.5(12) 7_546 16_556
N3 C16 C17 N2 25.2(11) 7_546 16_556
N3 C16 C17 C13 40.7(13) 7_546 10_544
N3 C16 C17 C14 91.3(14) 7_546 16_556
N3 C16 C17 C15 89(2) 7_546 7_546
N3 C16 C17 C18 43.1(11) 7_546 10_544
N3 C16 C17 C18 120.2(14) 7_546 .
N3 C17 C18 S1 -31.0(16) 7_546 16_556
N3 C17 C18 S1 -89(2) 7_546 7_546
N3 C17 C18 N2 10(2) 7_546 7_546
N3 C17 C18 N3 -2.4(15) 7_546 16_556
N3 C17 C18 C13 59.1(17) 7_546 .
N3 C17 C18 C14 44.1(15) 7_546 7_546
N3 C17 C18 C15 45.3(16) 7_546 16_556
N3 C17 C18 C16 30.0(16) 7_546 10_544
N3 C17 C18 C17 -6.3(17) 7_546 10_544
C12 C11 C12 C11 -101(8) 7_546 7_546
C12 C11 C12 N2 57(3) 7_546 7_546
C12 C11 C12 C13 16(2) 7_546 .
C12 C11 C12 C16 39.1(16) 7_546 10_544
C12 C11 C12 C16 -11.7(15) 7_546 16_556
C12 N2 C14 N3 95.5(7) 7_546 10_544
C12 N2 C14 C13 -28.8(8) 7_546 7_546
C12 N2 C14 C13 10.4(6) 7_546 .
C12 N2 C14 C14 -40.1(14) 7_546 7_546
C12 N2 C14 C14 -166.6(8) 7_546 10_544
C12 N2 C14 C15 -133(10) 7_546 10_544
C12 N2 C14 C15 -39(2) 7_546 16_556
C12 N2 C14 C15 -169.6(6) 7_546 .
C12 N2 C14 C16 51.0(12) 7_546 16_556
C12 N2 C14 C16 -34.9(8) 7_546 10_544
C12 N2 C14 C17 114.1(8) 7_546 16_556
C12 C12 C13 N2 144.1(13) 7_546 7_546
C12 C12 C13 N3 101.1(10) 7_546 16_556
C12 C12 C13 C13 2.8(4) 7_546 7_546
C12 C12 C13 C14 39(2) 7_546 7_546
C12 C12 C13 C14 -11.1(6) 7_546 .
C12 C12 C13 C15 -8.8(6) 7_546 10_544
C12 C12 C13 C15 40(3) 7_546 16_556
C12 C12 C13 C16 -36.8(7) 7_546 16_556
C12 C12 C13 C16 52.2(6) 7_546 10_544
C12 C12 C13 C17 90.6(10) 7_546 10_544
C12 C12 C13 C18 168.9(6) 7_546 .
C12 C13 C14 N2 0.00(4) . .
C12 C13 C14 N3 -45.8(5) . 10_544
C12 C13 C14 C13 26.5(8) . 7_546
C12 C13 C14 C14 133.8(12) . 7_546
C12 C13 C14 C14 176.8(6) . 10_544
C12 C13 C14 C15 141.8(10) . 16_556
C12 C13 C14 C15 112(21) . 10_544
C12 C13 C14 C15 180.0 . .
C12 C13 C14 C16 76.4(10) . 10_544
C12 C13 C14 C16 -46.2(10) . 16_556
C12 C13 C14 C17 -77.6(10) . 16_556
C12 C13 C18 S1 -113.0(18) . 7_546
C12 C13 C18 S1 -106.0(4) . 16_556
C12 C13 C18 N2 -50.8(13) . 7_546
C12 C13 C18 N3 -84.6(6) . 16_556
C12 C13 C18 C14 -151.4(9) . 7_546
C12 C13 C18 C15 -154.7(7) . 16_556
C12 C13 C18 C16 -104.7(10) . 10_544
C12 C13 C18 C17 -102.1(6) . 10_544
C12 C13 C18 C17 180.0 . .
C12 C16 C17 S1 80.5(18) 10_544 7_546
C12 C16 C17 S1 138.7(15) 16_556 16_556
C12 C16 C17 S1 155(2) 16_556 7_546
C12 C16 C17 S1 64.0(7) 10_544 16_556
C12 C16 C17 N2 117.5(16) 16_556 16_556
C12 C16 C17 N2 42.7(6) 10_544 16_556
C12 C16 C17 N3 17.5(10) 10_544 7_546
C12 C16 C17 N3 92.2(18) 16_556 7_546
C12 C16 C17 C13 133(2) 16_556 10_544
C12 C16 C17 C13 58.2(8) 10_544 10_544
C12 C16 C17 C14 -176(2) 16_556 16_556
C12 C16 C17 C14 108.8(10) 10_544 16_556
C12 C16 C17 C15 106.5(15) 10_544 7_546
C12 C16 C17 C15 -179(2) 16_556 7_546
C12 C16 C17 C18 135.4(16) 16_556 10_544
C12 C16 C17 C18 137.7(7) 10_544 .
C12 C16 C17 C18 60.6(7) 10_544 10_544
C12 C16 C17 C18 -147.5(16) 16_556 .
C13 N2 C14 N3 124.3(12) 7_546 10_544
C13 N2 C14 C13 39.2(10) 7_546 .
C13 N2 C14 C14 -137.8(14) 7_546 10_544
C13 N2 C14 C14 -11.3(11) 7_546 7_546
C13 N2 C14 C15 -104(10) 7_546 10_544
C13 N2 C14 C15 -140.8(10) 7_546 .
C13 N2 C14 C15 -10(3) 7_546 16_556
C13 N2 C14 C16 79.8(16) 7_546 16_556
C13 N2 C14 C16 -6.2(10) 7_546 10_544
C13 N2 C14 C17 142.9(13) 7_546 16_556
C13 N3 C15 N2 -41.0(9) 16_556 10_544
C13 N3 C15 C13 78.4(14) 16_556 10_544
C13 N3 C15 C14 -146.3(9) 16_556 .
C13 N3 C15 C14 80(2) 16_556 16_556
C13 N3 C15 C14 91(15) 16_556 10_544
C13 N3 C15 C15 -148.6(10) 16_556 10_544
C13 N3 C15 C15 88.1(19) 16_556 7_546
C13 N3 C15 C16 78.6(10) 16_556 7_546
C13 N3 C15 C16 33.7(9) 16_556 .
C13 N3 C15 C18 -66.7(8) 16_556 16_556
C13 C13 C14 N2 -26.5(8) 7_546 .
C13 C13 C14 N3 -72.2(8) 7_546 10_544
C13 C13 C14 C14 150.3(11) 7_546 10_544
C13 C13 C14 C14 107.4(18) 7_546 7_546
C13 C13 C14 C15 153.5(8) 7_546 .
C13 C13 C14 C15 115.3(13) 7_546 16_556
C13 C13 C14 C15 85(21) 7_546 10_544
C13 C13 C14 C16 49.9(13) 7_546 10_544
C13 C13 C14 C16 -72.7(13) 7_546 16_556
C13 C13 C14 C17 -104.1(13) 7_546 16_556
C13 C13 C18 S1 41(2) 7_546 7_546
C13 C13 C18 S1 48.1(11) 7_546 16_556
C13 C13 C18 N2 103(2) 7_546 7_546
C13 C13 C18 N3 69.4(11) 7_546 16_556
C13 C13 C18 C14 2.6(5) 7_546 7_546
C13 C13 C18 C15 -0.7(8) 7_546 16_556
C13 C13 C18 C16 49.3(13) 7_546 10_544
C13 C13 C18 C17 51.9(12) 7_546 10_544
C13 C13 C18 C17 -26.0(9) 7_546 .
C13 C14 C15 N2 -91.5(18) 7_546 10_544
C13 C14 C15 N2 134.1(5) . 10_544
C13 C14 C15 N3 -45.6(18) 7_546 .
C13 C14 C15 N3 180.0 . .
C13 C14 C15 C13 -142(3) 7_546 16_556
C13 C14 C15 C13 -49.5(8) . 10_544
C13 C14 C15 C13 85(2) 7_546 10_544
C13 C14 C15 C13 83.3(19) . 16_556
C13 C14 C15 C14 43(5) 7_546 10_544
C13 C14 C15 C14 -25.2 . 16_556
C13 C14 C15 C14 -91(5) . 10_544
C13 C14 C15 C14 109.2(18) 7_546 16_556
C13 C14 C15 C15 106(2) 7_546 7_546
C13 C14 C15 C15 -28.8(11) . 7_546
C13 C14 C15 C15 -135(3) . 10_544
C13 C14 C15 C15 -1(4) 7_546 10_544
C13 C14 C15 C16 12(3) 7_546 7_546
C13 C14 C15 C16 134.4(18) 7_546 .
C13 C14 C15 C16 0.0 . .
C13 C14 C15 C16 -122(2) . 7_546
C13 C14 C15 C18 118.4(5) . 16_556
C13 C14 C15 C18 -107(2) 7_546 16_556
C13 C15 C16 N2 142.7(13) 16_556 16_556
C13 C15 C16 N2 26.9(7) 10_544 16_556
C13 C15 C16 N3 62.2(13) 10_544 7_546
C13 C15 C16 N3 178.0(18) 16_556 7_546
C13 C15 C16 C12 -43.0(10) 10_544 10_544
C13 C15 C16 C12 -92.1(12) 10_544 16_556
C13 C15 C16 C12 23.7(8) 16_556 16_556
C13 C15 C16 C12 72.8(12) 16_556 10_544
C13 C15 C16 C13 -115.8(18) 10_544 16_556
C13 C15 C16 C13 115.8(18) 16_556 10_544
C13 C15 C16 C14 95(13) 16_556 10_544
C13 C15 C16 C14 56.1(6) 10_544 16_556
C13 C15 C16 C14 -21(12) 10_544 10_544
C13 C15 C16 C14 172(2) 16_556 16_556
C13 C15 C16 C15 170.5(16) 16_556 7_546
C13 C15 C16 C15 54.7(16) 10_544 7_546
C13 C15 C16 C16 70.5(12) 16_556 7_546
C13 C15 C16 C16 -45.3(12) 10_544 7_546
C13 C15 C16 C17 -142.9(9) 16_556 .
C13 C15 C16 C17 101.3(11) 10_544 .
C13 C16 C17 S1 -114.8(13) 16_556 16_556
C13 C16 C17 S1 22.4(17) 10_544 7_546
C13 C16 C17 S1 5.8(10) 10_544 16_556
C13 C16 C17 S1 -98(2) 16_556 7_546
C13 C16 C17 N2 -136.1(16) 16_556 16_556
C13 C16 C17 N2 -15.5(8) 10_544 16_556
C13 C16 C17 N3 -40.7(13) 10_544 7_546
C13 C16 C17 N3 -161(2) 16_556 7_546
C13 C16 C17 C13 -121(2) 16_556 10_544
C13 C16 C17 C14 -70.0(19) 16_556 16_556
C13 C16 C17 C14 50.6(7) 10_544 16_556
C13 C16 C17 C15 48.3(15) 10_544 7_546
C13 C16 C17 C15 -72.3(15) 16_556 7_546
C13 C16 C17 C18 2.4(9) 10_544 10_544
C13 C16 C17 C18 -41.1(11) 16_556 .
C13 C16 C17 C18 -118.2(16) 16_556 10_544
C13 C16 C17 C18 79.5(11) 10_544 .
C13 C17 C18 S1 -58.4(7) 10_544 16_556
C13 C17 C18 S1 -116.7(12) 10_544 7_546
C13 C17 C18 N2 -17.1(17) 10_544 7_546
C13 C17 C18 N3 -29.8(8) 10_544 16_556
C13 C17 C18 C13 31.7(5) 10_544 .
C13 C17 C18 C14 16.7(6) 10_544 7_546
C13 C17 C18 C15 17.9(7) 10_544 16_556
C13 C17 C18 C16 2.6(4) 10_544 10_544
C13 C17 C18 C17 -33.7(5) 10_544 10_544
C14 N3 C15 N2 -132(14) 10_544 10_544
C14 N3 C15 C13 -91(15) 10_544 16_556
C14 N3 C15 C13 -13(14) 10_544 10_544
C14 N3 C15 C14 -11(13) 10_544 16_556
C14 N3 C15 C14 123(14) 10_544 .
C14 N3 C15 C15 -3(13) 10_544 7_546
C14 N3 C15 C15 121(14) 10_544 10_544
C14 N3 C15 C16 -12(14) 10_544 7_546
C14 N3 C15 C16 -57(14) 10_544 .
C14 N3 C15 C18 -158(15) 10_544 16_556
C14 C13 C14 N2 -133.8(12) 7_546 .
C14 C13 C14 N3 -179.6(14) 7_546 10_544
C14 C13 C14 C13 -107.4(18) 7_546 7_546
C14 C13 C14 C14 42.9(8) 7_546 10_544
C14 C13 C14 C15 -22(21) 7_546 10_544
C14 C13 C14 C15 46.2(12) 7_546 .
C14 C13 C14 C15 7.9(15) 7_546 16_556
C14 C13 C14 C16 -57.5(15) 7_546 10_544
C14 C13 C14 C16 180.0(15) 7_546 16_556
C14 C13 C14 C17 148.6(14) 7_546 16_556
C14 C13 C18 S1 74.0(4) . 16_556
C14 C13 C18 S1 38.4(18) 7_546 7_546
C14 C13 C18 S1 67.0(18) . 7_546
C14 C13 C18 S1 45.5(9) 7_546 16_556
C14 C13 C18 N2 129.2(13) . 7_546
C14 C13 C18 N2 100.6(19) 7_546 7_546
C14 C13 C18 N3 95.4(6) . 16_556
C14 C13 C18 N3 66.8(10) 7_546 16_556
C14 C13 C18 C14 28.6(9) . 7_546
C14 C13 C18 C15 -3.3(8) 7_546 16_556
C14 C13 C18 C15 25.3(7) . 16_556
C14 C13 C18 C16 46.8(12) 7_546 10_544
C14 C13 C18 C16 75.3(10) . 10_544
C14 C13 C18 C17 77.9(6) . 10_544
C14 C13 C18 C17 -28.6(9) 7_546 .
C14 C13 C18 C17 49.3(10) 7_546 10_544
C14 C13 C18 C17 0.0 . .
C14 C14 C15 N2 -135(5) 10_544 10_544
C14 C14 C15 N2 160.7(12) 7_546 10_544
C14 C14 C15 N3 -89(5) 10_544 .
C14 C14 C15 N3 -153.4(9) 7_546 .
C14 C14 C15 C13 110(2) 7_546 16_556
C14 C14 C15 C13 42(4) 10_544 10_544
C14 C14 C15 C13 -22.9(5) 7_546 10_544
C14 C14 C15 C13 174(5) 10_544 16_556
C14 C14 C15 C14 1.5(9) 7_546 16_556
C14 C14 C15 C14 66(5) 10_544 16_556
C14 C14 C15 C14 -65(4) 7_546 10_544
C14 C14 C15 C15 -109(4) 7_546 10_544
C14 C14 C15 C15 -44(7) 10_544 10_544
C14 C14 C15 C15 62(4) 10_544 7_546
C14 C14 C15 C15 -2.2(6) 7_546 7_546
C14 C14 C15 C16 26.6(9) 7_546 .
C14 C14 C15 C16 91(5) 10_544 .
C14 C14 C15 C16 -31(5) 10_544 7_546
C14 C14 C15 C16 -96(2) 7_546 7_546
C14 C14 C15 C18 -150(5) 10_544 16_556
C14 C14 C15 C18 145.0(9) 7_546 16_556
C14 C15 C16 N2 48(12) 10_544 16_556
C14 C15 C16 N2 -29.3(10) 16_556 16_556
C14 C15 C16 N2 -74.4(5) . 16_556
C14 C15 C16 N3 -39.1(11) . 7_546
C14 C15 C16 N3 6.0(15) 16_556 7_546
C14 C15 C16 N3 83(13) 10_544 7_546
C14 C15 C16 C12 -144.3(7) . 10_544
C14 C15 C16 C12 166.6(6) . 16_556
C14 C15 C16 C12 -148.2(13) 16_556 16_556
C14 C15 C16 C12 -99.2(12) 16_556 10_544
C14 C15 C16 C12 -71(12) 10_544 16_556
C14 C15 C16 C12 -22(12) 10_544 10_544
C14 C15 C16 C13 -95(13) 10_544 16_556
C14 C15 C16 C13 -101.3(11) . 10_544
C14 C15 C16 C13 -172(2) 16_556 16_556
C14 C15 C16 C13 -56.1(6) 16_556 10_544
C14 C15 C16 C13 21(12) 10_544 10_544
C14 C15 C16 C13 142.9(9) . 16_556
C14 C15 C16 C14 -45.2(12) . 16_556
C14 C15 C16 C14 77(11) 10_544 16_556
C14 C15 C16 C14 -122(12) . 10_544
C14 C15 C16 C14 -77(11) 16_556 10_544
C14 C15 C16 C15 -46.6(12) . 7_546
C14 C15 C16 C15 76(13) 10_544 7_546
C14 C15 C16 C15 -1.4(18) 16_556 7_546
C14 C15 C16 C16 -146.6(9) . 7_546
C14 C15 C16 C16 -24(13) 10_544 7_546
C14 C15 C16 C16 -101.4(14) 16_556 7_546
C14 C15 C16 C17 0.0 . .
C14 C15 C16 C17 122(12) 10_544 .
C14 C15 C16 C17 45.2(12) 16_556 .
C14 C16 C17 S1 -28.2(16) 16_556 7_546
C14 C16 C17 S1 -70.3(8) 10_544 16_556
C14 C16 C17 S1 -44.8(9) 16_556 16_556
C14 C16 C17 S1 -53.7(14) 10_544 7_546
C14 C16 C17 N2 -91.5(10) 10_544 16_556
C14 C16 C17 N2 -66.1(8) 16_556 16_556
C14 C16 C17 N3 -91.3(14) 16_556 7_546
C14 C16 C17 N3 -116.7(19) 10_544 7_546
C14 C16 C17 C13 -76.1(13) 10_544 10_544
C14 C16 C17 C13 -50.6(7) 16_556 10_544
C14 C16 C17 C14 -25.5(11) 10_544 16_556
C14 C16 C17 C15 -27.8(7) 10_544 7_546
C14 C16 C17 C15 -2.3(10) 16_556 7_546
C14 C16 C17 C18 -73.6(10) 10_544 10_544
C14 C16 C17 C18 28.9(9) 16_556 .
C14 C16 C17 C18 -48.1(9) 16_556 10_544
C14 C16 C17 C18 3.5(6) 10_544 .
C14 C17 C18 S1 -133.4(10) 16_556 7_546
C14 C17 C18 S1 -75.1(4) 16_556 16_556
C14 C17 C18 N2 -33.9(14) 16_556 7_546
C14 C17 C18 N3 -46.5(5) 16_556 16_556
C14 C17 C18 C13 14.9(4) 16_556 .
C14 C17 C18 C14 0.0(5) 16_556 7_546
C14 C17 C18 C15 1.1(4) 16_556 16_556
C14 C17 C18 C16 -14.2(5) 16_556 10_544
C14 C17 C18 C17 -50.4(4) 16_556 10_544
C15 N2 C14 N3 -131(10) 10_544 10_544
C15 N2 C14 C13 144(9) 10_544 .
C15 N2 C14 C13 104(10) 10_544 7_546
C15 N2 C14 C14 93(9) 10_544 7_546
C15 N2 C14 C14 -33(9) 10_544 10_544
C15 N2 C14 C15 -36(9) 10_544 .
C15 N2 C14 C15 94(8) 10_544 16_556
C15 N2 C14 C16 -176(10) 10_544 16_556
C15 N2 C14 C16 98(9) 10_544 10_544
C15 N2 C14 C17 -113(10) 10_544 16_556
C15 C13 C14 N2 -112(21) 10_544 .
C15 C13 C14 N2 -141.8(10) 16_556 .
C15 C13 C14 N3 -158(22) 10_544 10_544
C15 C13 C14 N3 172.5(13) 16_556 10_544
C15 C13 C14 C13 -115.3(13) 16_556 7_546
C15 C13 C14 C13 -85(21) 10_544 7_546
C15 C13 C14 C14 65(21) 10_544 10_544
C15 C13 C14 C14 22(21) 10_544 7_546
C15 C13 C14 C14 35.0(10) 16_556 10_544
C15 C13 C14 C14 -7.9(15) 16_556 7_546
C15 C13 C14 C15 30(20) 10_544 16_556
C15 C13 C14 C15 -30(20) 16_556 10_544
C15 C13 C14 C15 68(21) 10_544 .
C15 C13 C14 C15 38.2(10) 16_556 .
C15 C13 C14 C16 172.0(19) 16_556 16_556
C15 C13 C14 C16 -158(22) 10_544 16_556
C15 C13 C14 C16 -65.4(2) 16_556 10_544
C15 C13 C14 C16 -36(20) 10_544 10_544
C15 C13 C14 C17 140.6(18) 16_556 16_556
C15 C13 C14 C17 170(22) 10_544 16_556
C15 C13 C18 S1 64.8(18) 10_544 7_546
C15 C13 C18 S1 41.8(17) 16_556 7_546
C15 C13 C18 S1 48.8(7) 16_556 16_556
C15 C13 C18 S1 71.8(6) 10_544 16_556
C15 C13 C18 N2 103.9(13) 16_556 7_546
C15 C13 C18 N2 127.0(16) 10_544 7_546
C15 C13 C18 N3 70.1(6) 16_556 16_556
C15 C13 C18 N3 93.2(8) 10_544 16_556
C15 C13 C18 C14 3.3(8) 16_556 7_546
C15 C13 C18 C14 26.4(7) 10_544 7_546
C15 C13 C18 C15 23.1(9) 10_544 16_556
C15 C13 C18 C16 73.1(11) 10_544 10_544
C15 C13 C18 C16 50.1(8) 16_556 10_544
C15 C13 C18 C17 -2.2(4) 10_544 .
C15 C13 C18 C17 52.6(7) 16_556 10_544
C15 C13 C18 C17 -25.3(7) 16_556 .
C15 C13 C18 C17 75.7(7) 10_544 10_544
C15 C14 C15 N2 -91(3) 10_544 10_544
C15 C14 C15 N2 156.9(5) 16_556 10_544
C15 C14 C15 N3 -157.2 16_556 .
C15 C14 C15 N3 -45(3) 10_544 .
C15 C14 C15 C13 106.0(19) 16_556 16_556
C15 C14 C15 C13 -26.8(8) 16_556 10_544
C15 C14 C15 C13 -141(4) 10_544 16_556
C15 C14 C15 C13 86(4) 10_544 10_544
C15 C14 C15 C14 -2.4 16_556 16_556
C15 C14 C15 C14 44(7) 10_544 10_544
C15 C14 C15 C14 110(3) 10_544 16_556
C15 C14 C15 C14 -68(5) 16_556 10_544
C15 C14 C15 C15 106(4) 10_544 7_546
C15 C14 C15 C15 -112(3) 16_556 10_544
C15 C14 C15 C15 -6.0(11) 16_556 7_546
C15 C14 C15 C16 22.8 16_556 .
C15 C14 C15 C16 135(3) 10_544 .
C15 C14 C15 C16 -99(2) 16_556 7_546
C15 C14 C15 C16 13(4) 10_544 7_546
C15 C14 C15 C18 -106(3) 10_544 16_556
C15 C14 C15 C18 141.2(4) 16_556 16_556
C15 C15 C16 N2 -72.0(7) 10_544 16_556
C15 C15 C16 N2 -27.9(11) 7_546 16_556
C15 C15 C16 N3 7.4(6) 7_546 7_546
C15 C15 C16 N3 -36.7(10) 10_544 7_546
C15 C15 C16 C12 -97.7(17) 7_546 10_544
C15 C15 C16 C12 -141.9(10) 10_544 10_544
C15 C15 C16 C12 -146.8(15) 7_546 16_556
C15 C15 C16 C12 169.1(8) 10_544 16_556
C15 C15 C16 C13 -170.5(16) 7_546 16_556
C15 C15 C16 C13 -54.7(16) 7_546 10_544
C15 C15 C16 C13 -98.8(12) 10_544 10_544
C15 C15 C16 C13 145.3(10) 10_544 16_556
C15 C15 C16 C14 -76(13) 7_546 10_544
C15 C15 C16 C14 -120(12) 10_544 10_544
C15 C15 C16 C14 1.4(18) 7_546 16_556
C15 C15 C16 C14 -42.7(13) 10_544 16_556
C15 C15 C16 C15 -44.1(9) 10_544 7_546
C15 C15 C16 C16 -100.0(19) 7_546 7_546
C15 C15 C16 C16 -144.1(12) 10_544 7_546
C15 C15 C16 C17 46.6(12) 7_546 .
C15 C15 C16 C17 2.5(5) 10_544 .
C15 C16 C17 S1 -57.2(15) . 7_546
C15 C16 C17 S1 -42.5(11) 7_546 16_556
C15 C16 C17 S1 -73.7(4) . 16_556
C15 C16 C17 S1 -26.0(15) 7_546 7_546
C15 C16 C17 N2 -63.8(13) 7_546 16_556
C15 C16 C17 N2 -95.0(6) . 16_556
C15 C16 C17 N3 -120.2(14) . 7_546
C15 C16 C17 N3 -89(2) 7_546 7_546
C15 C16 C17 C13 -79.5(11) . 10_544
C15 C16 C17 C13 -48.3(15) 7_546 10_544
C15 C16 C17 C14 2.3(10) 7_546 16_556
C15 C16 C17 C14 -28.9(9) . 16_556
C15 C16 C17 C15 -31.2(10) . 7_546
C15 C16 C17 C18 -45.9(13) 7_546 10_544
C15 C16 C17 C18 -77.1(6) . 10_544
C15 C16 C17 C18 31.2(10) 7_546 .
C15 C16 C17 C18 0.0 . .
C15 C17 C18 S1 -72.8(8) 7_546 16_556
C15 C17 C18 S1 -131.1(14) 7_546 7_546
C15 C17 C18 N2 -31.5(14) 7_546 7_546
C15 C17 C18 N3 -44.2(7) 7_546 16_556
C15 C17 C18 C13 17.2(6) 7_546 .
C15 C17 C18 C14 2.3(4) 7_546 7_546
C15 C17 C18 C15 3.4(6) 7_546 16_556
C15 C17 C18 C16 -11.9(5) 7_546 10_544
C15 C17 C18 C17 -48.1(6) 7_546 10_544
C16 N2 C14 N3 44.5(12) 16_556 10_544
C16 N2 C14 C13 -79.8(16) 16_556 7_546
C16 N2 C14 C13 -40.6(13) 16_556 .
C16 N2 C14 C14 -91(2) 16_556 7_546
C16 N2 C14 C14 142.5(15) 16_556 10_544
C16 N2 C14 C15 -90(3) 16_556 16_556
C16 N2 C14 C15 139.4(13) 16_556 .
C16 N2 C14 C15 176(10) 16_556 10_544
C16 N2 C14 C16 -86(2) 16_556 10_544
C16 N2 C14 C17 63.1(6) 16_556 16_556
C16 N3 C15 N2 -119.6(10) 7_546 10_544
C16 N3 C15 C13 -0.2(10) 7_546 10_544
C16 N3 C15 C13 -78.6(10) 7_546 16_556
C16 N3 C15 C14 1(2) 7_546 16_556
C16 N3 C15 C14 135.1(10) 7_546 .
C16 N3 C15 C14 12(14) 7_546 10_544
C16 N3 C15 C15 132.8(13) 7_546 10_544
C16 N3 C15 C15 9.5(14) 7_546 7_546
C16 N3 C15 C16 -44.9(10) 7_546 .
C16 N3 C15 C18 -145.3(10) 7_546 16_556
C16 C12 C13 N2 -179.0(8) 16_556 7_546
C16 C12 C13 N2 92.0(8) 10_544 7_546
C16 C12 C13 N3 48.9(6) 10_544 16_556
C16 C12 C13 N3 138.0(6) 16_556 16_556
C16 C12 C13 C13 39.6(5) 16_556 7_546
C16 C12 C13 C13 -49.4(5) 10_544 7_546
C16 C12 C13 C14 -63.24(7) 10_544 .
C16 C12 C13 C14 76(2) 16_556 7_546
C16 C12 C13 C14 -13(2) 10_544 7_546
C16 C12 C13 C14 25.78(6) 16_556 .
C16 C12 C13 C15 -12(3) 10_544 16_556
C16 C12 C13 C15 28.0(4) 16_556 10_544
C16 C12 C13 C15 -61.0(4) 10_544 10_544
C16 C12 C13 C15 77(3) 16_556 16_556
C16 C12 C13 C16 -89.01(8) 10_544 16_556
C16 C12 C13 C16 89.01(8) 16_556 10_544
C16 C12 C13 C17 127.4(6) 16_556 10_544
C16 C12 C13 C17 38.4(6) 10_544 10_544
C16 C12 C13 C18 -154.22(5) 16_556 .
C16 C12 C13 C18 116.76(7) 10_544 .
C16 C13 C14 N2 46.2(10) 16_556 .
C16 C13 C14 N2 -76.4(10) 10_544 .
C16 C13 C14 N3 -122.1(14) 10_544 10_544
C16 C13 C14 N3 0.4(8) 16_556 10_544
C16 C13 C14 C13 72.7(13) 16_556 7_546
C16 C13 C14 C13 -49.9(13) 10_544 7_546
C16 C13 C14 C14 -137.0(13) 16_556 10_544
C16 C13 C14 C14 100.4(10) 10_544 10_544
C16 C13 C14 C14 -180.0(15) 16_556 7_546
C16 C13 C14 C14 57.5(15) 10_544 7_546
C16 C13 C14 C15 -133.8(10) 16_556 .
C16 C13 C14 C15 158(22) 16_556 10_544
C16 C13 C14 C15 36(20) 10_544 10_544
C16 C13 C14 C15 65.4(2) 10_544 16_556
C16 C13 C14 C15 103.6(10) 10_544 .
C16 C13 C14 C15 -172.0(19) 16_556 16_556
C16 C13 C14 C16 -123(2) 10_544 16_556
C16 C13 C14 C16 123(2) 16_556 10_544
C16 C13 C14 C17 -154.0(18) 10_544 16_556
C16 C13 C14 C17 -31.4(4) 16_556 16_556
C16 C13 C18 S1 109(2) 16_556 7_546
C16 C13 C18 S1 -1.3(8) 10_544 16_556
C16 C13 C18 S1 115.9(11) 16_556 16_556
C16 C13 C18 S1 -8.3(17) 10_544 7_546
C16 C13 C18 N2 53.9(12) 10_544 7_546
C16 C13 C18 N2 171.1(18) 16_556 7_546
C16 C13 C18 N3 137.3(13) 16_556 16_556
C16 C13 C18 N3 20.1(7) 10_544 16_556
C16 C13 C18 C14 70.5(14) 16_556 7_546
C16 C13 C18 C14 -46.8(12) 10_544 7_546
C16 C13 C18 C15 -50.1(8) 10_544 16_556
C16 C13 C18 C15 67.2(15) 16_556 16_556
C16 C13 C18 C16 117.2(19) 16_556 10_544
C16 C13 C18 C17 2.6(6) 10_544 10_544
C16 C13 C18 C17 -75.3(10) 10_544 .
C16 C13 C18 C17 119.8(13) 16_556 10_544
C16 C13 C18 C17 41.9(10) 16_556 .
C16 C14 C15 N2 53(2) 16_556 10_544
C16 C14 C15 N2 -174.2(9) 10_544 10_544
C16 C14 C15 N3 -128.3(7) 10_544 .
C16 C14 C15 N3 99(2) 16_556 .
C16 C14 C15 C13 -130.3(19) 16_556 10_544
C16 C14 C15 C13 2.2(6) 10_544 10_544
C16 C14 C15 C13 135.0(18) 10_544 16_556
C16 C14 C15 C13 2.5(18) 16_556 16_556
C16 C14 C15 C14 26.6(7) 10_544 16_556
C16 C14 C15 C14 -106(2) 16_556 16_556
C16 C14 C15 C14 -39(4) 10_544 10_544
C16 C14 C15 C14 -172(5) 16_556 10_544
C16 C14 C15 C15 144(4) 16_556 10_544
C16 C14 C15 C15 -84(4) 10_544 10_544
C16 C14 C15 C15 22.9(8) 10_544 7_546
C16 C14 C15 C15 -110(2) 16_556 7_546
C16 C14 C15 C16 -81(2) 16_556 .
C16 C14 C15 C16 -71(2) 10_544 7_546
C16 C14 C15 C16 157(3) 16_556 7_546
C16 C14 C15 C16 51.7(7) 10_544 .
C16 C14 C15 C18 170.1(7) 10_544 16_556
C16 C14 C15 C18 37.6(19) 16_556 16_556
C16 C15 C16 N2 72.2(10) 7_546 16_556
C16 C15 C16 N3 107.5(18) 7_546 7_546
C16 C15 C16 C12 -46.8(8) 7_546 16_556
C16 C15 C16 C12 2.3(7) 7_546 10_544
C16 C15 C16 C13 45.3(12) 7_546 10_544
C16 C15 C16 C13 -70.5(12) 7_546 16_556
C16 C15 C16 C14 24(13) 7_546 10_544
C16 C15 C16 C14 101.4(14) 7_546 16_556
C16 C15 C16 C15 100.0(19) 7_546 7_546
C16 C15 C16 C17 146.6(9) 7_546 .
C16 C16 C17 S1 -39.9(11) 7_546 16_556
C16 C16 C17 S1 -23.4(17) 7_546 7_546
C16 C16 C17 N2 -61.2(12) 7_546 16_556
C16 C16 C17 N3 -86(2) 7_546 7_546
C16 C16 C17 C13 -45.7(14) 7_546 10_544
C16 C16 C17 C14 4.9(9) 7_546 16_556
C16 C16 C17 C15 2.6(4) 7_546 7_546
C16 C16 C17 C18 -43.3(14) 7_546 10_544
C16 C16 C17 C18 33.8(9) 7_546 .
C16 C17 C18 S1 -148.3(9) . 7_546
C16 C17 C18 S1 -90.0(3) . 16_556
C16 C17 C18 N2 -48.8(15) . 7_546
C16 C17 C18 N3 -61.4(5) . 16_556
C16 C17 C18 C13 0.0 . .
C16 C17 C18 C14 -14.9(5) . 7_546
C16 C17 C18 C15 -13.8(3) . 16_556
C16 C17 C18 C16 -29.1(3) . 10_544
C16 C17 C18 C17 -65.3 . 10_544
C17 S1 N2 S1 -94.1(5) 7_546 10_544
C17 S1 N2 S1 -7.7(5) 16_556 10_544
C17 S1 N2 N3 -95.6(8) 7_546 10_544
C17 S1 N2 N3 -9.2(7) 16_556 10_544
C17 S1 N2 C12 -155(2) 16_556 7_546
C17 S1 N2 C12 118(2) 7_546 7_546
C17 S1 N2 C13 96.8(11) 16_556 7_546
C17 S1 N2 C13 10.5(10) 7_546 7_546
C17 S1 N2 C14 -24.9(5) 7_546 .
C17 S1 N2 C14 61.5(6) 16_556 .
C17 S1 N2 C15 63.6(6) 16_556 10_544
C17 S1 N2 C15 -22.7(4) 7_546 10_544
C17 S1 N2 C16 31.5(5) 16_556 16_556
C17 S1 N2 C16 -54.9(8) 7_546 16_556
C17 S1 N2 C17 -86.4(5) 7_546 16_556
C17 S1 N2 C18 137(2) 16_556 7_546
C17 S1 N2 C18 50.6(18) 7_546 7_546
C17 S1 N3 S1 32.0(3) 16_556 10_544
C17 S1 N3 S1 151(2) 7_546 10_544
C17 S1 N3 N2 150(2) 7_546 10_544
C17 S1 N3 N2 30.4(8) 16_556 10_544
C17 S1 N3 C13 -12.9(6) 16_556 16_556
C17 S1 N3 C13 107(2) 7_546 16_556
C17 S1 N3 C14 74.9(19) 7_546 10_544
C17 S1 N3 C14 -44.6(6) 16_556 10_544
C17 S1 N3 C15 78(2) 7_546 .
C17 S1 N3 C15 -41.4(4) 16_556 .
C17 S1 N3 C16 -81.7(12) 16_556 7_546
C17 S1 N3 C16 37.8(14) 7_546 7_546
C17 S1 N3 C17 -119(2) 16_556 7_546
C17 S1 N3 C18 22.0(3) 16_556 16_556
C17 S1 N3 C18 141(2) 7_546 16_556
C17 N2 C14 N3 -18.6(7) 16_556 10_544
C17 N2 C14 C13 -103.7(8) 16_556 .
C17 N2 C14 C13 -142.9(13) 16_556 7_546
C17 N2 C14 C14 79.4(11) 16_556 10_544
C17 N2 C14 C14 -154(2) 16_556 7_546
C17 N2 C14 C15 76.3(8) 16_556 .
C17 N2 C14 C15 -153(3) 16_556 16_556
C17 N2 C14 C15 113(10) 16_556 10_544
C17 N2 C14 C16 -149.0(15) 16_556 10_544
C17 N2 C14 C16 -63.1(6) 16_556 16_556
C17 N3 C15 N2 143.7(12) 7_546 10_544
C17 N3 C15 C13 -175.3(14) 7_546 16_556
C17 N3 C15 C13 -96.9(16) 7_546 10_544
C17 N3 C15 C14 38.4(10) 7_546 .
C17 N3 C15 C14 -95(3) 7_546 16_556
C17 N3 C15 C14 -84(15) 7_546 10_544
C17 N3 C15 C15 36.1(11) 7_546 10_544
C17 N3 C15 C15 -87(2) 7_546 7_546
C17 N3 C15 C16 -141.6(10) 7_546 .
C17 N3 C15 C16 -96.7(15) 7_546 7_546
C17 N3 C15 C18 118.0(10) 7_546 16_556
C17 C13 C14 N2 -112.4(7) 10_544 .
C17 C13 C14 N3 -158.1(10) 10_544 10_544
C17 C13 C14 C13 -85.9(11) 10_544 7_546
C17 C13 C14 C14 21.4(10) 10_544 7_546
C17 C13 C14 C14 64.4(6) 10_544 10_544
C17 C13 C14 C15 29.4(7) 10_544 16_556
C17 C13 C14 C15 67.6(7) 10_544 .
C17 C13 C14 C15 0(21) 10_544 10_544
C17 C13 C14 C16 -36.0(7) 10_544 10_544
C17 C13 C14 C16 -158.6(14) 10_544 16_556
C17 C13 C14 C17 170.0(12) 10_544 16_556
C17 C13 C18 S1 -10.9(15) 10_544 7_546
C17 C13 C18 S1 -3.8(4) 10_544 16_556
C17 C13 C18 N2 51.3(11) 10_544 7_546
C17 C13 C18 N3 17.5(4) 10_544 16_556
C17 C13 C18 C14 -49.3(10) 10_544 7_546
C17 C13 C18 C15 -52.6(7) 10_544 16_556
C17 C13 C18 C16 -2.6(6) 10_544 10_544
C17 C13 C18 C17 -77.9(6) 10_544 .
C17 C14 C15 N2 16.8(6) 16_556 10_544
C17 C14 C15 N3 62.7(4) 16_556 .
C17 C14 C15 C13 -34.0(16) 16_556 16_556
C17 C14 C15 C13 -166.8(7) 16_556 10_544
C17 C14 C15 C14 -142.4(4) 16_556 16_556
C17 C14 C15 C14 152(5) 16_556 10_544
C17 C14 C15 C15 -146.0(10) 16_556 7_546
C17 C14 C15 C15 107(3) 16_556 10_544
C17 C14 C15 C16 -117.3(4) 16_556 .
C17 C14 C15 C16 120(2) 16_556 7_546
C17 C14 C15 C18 1.1(4) 16_556 16_556
C18 S1 N2 S1 -29.4(4) 16_556 10_544
C18 S1 N2 S1 -145(2) 7_546 10_544
C18 S1 N2 N3 -146(2) 7_546 10_544
C18 S1 N2 N3 -30.9(8) 16_556 10_544
C18 S1 N2 C12 68(3) 7_546 7_546
C18 S1 N2 C12 -177(2) 16_556 7_546
C18 S1 N2 C13 -40.1(17) 7_546 7_546
C18 S1 N2 C13 75.2(10) 16_556 7_546
C18 S1 N2 C14 39.8(5) 16_556 .
C18 S1 N2 C14 -75(2) 7_546 .
C18 S1 N2 C15 -73.3(18) 7_546 10_544
C18 S1 N2 C15 42.0(6) 16_556 10_544
C18 S1 N2 C16 -105(2) 7_546 16_556
C18 S1 N2 C16 9.8(7) 16_556 16_556
C18 S1 N2 C17 -21.7(3) 16_556 16_556
C18 S1 N2 C17 -137(2) 7_546 16_556
C18 S1 N2 C18 115.3(19) 16_556 7_546
C18 S1 N3 S1 96.7(5) 7_546 10_544
C18 S1 N3 S1 10.0(5) 16_556 10_544
C18 S1 N3 N2 8.4(7) 16_556 10_544
C18 S1 N3 N2 95.1(9) 7_546 10_544
C18 S1 N3 C13 -34.9(5) 16_556 16_556
C18 S1 N3 C13 51.8(9) 7_546 16_556
C18 S1 N3 C14 -66.6(7) 16_556 10_544
C18 S1 N3 C14 20.1(6) 7_546 10_544
C18 S1 N3 C15 23.3(5) 7_546 .
C18 S1 N3 C15 -63.4(5) 16_556 .
C18 S1 N3 C16 -17.0(11) 7_546 7_546
C18 S1 N3 C16 -103.7(13) 16_556 7_546
C18 S1 N3 C17 -54.8(18) 7_546 7_546
C18 S1 N3 C17 -141(2) 16_556 7_546
C18 S1 N3 C18 86.7(6) 7_546 16_556
C18 N2 C14 N3 -127.8(11) 7_546 10_544
C18 N2 C14 C13 147.2(8) 7_546 .
C18 N2 C14 C13 108.0(15) 7_546 7_546
C18 N2 C14 C14 -29.8(11) 7_546 10_544
C18 N2 C14 C14 97(2) 7_546 7_546
C18 N2 C14 C15 3(10) 7_546 10_544
C18 N2 C14 C15 98(3) 7_546 16_556
C18 N2 C14 C15 -32.8(8) 7_546 .
C18 N2 C14 C16 -172.3(12) 7_546 16_556
C18 N2 C14 C16 101.8(16) 7_546 10_544
C18 N2 C14 C17 -109.2(9) 7_546 16_556
C18 N3 C15 N2 25.7(7) 16_556 10_544
C18 N3 C15 C13 66.7(8) 16_556 16_556
C18 N3 C15 C13 145.1(14) 16_556 10_544
C18 N3 C15 C14 147(3) 16_556 16_556
C18 N3 C15 C14 -79.6(9) 16_556 .
C18 N3 C15 C14 158(15) 16_556 10_544
C18 N3 C15 C15 -81.9(11) 16_556 10_544
C18 N3 C15 C15 155(2) 16_556 7_546
C18 N3 C15 C16 145.3(10) 16_556 7_546
C18 N3 C15 C16 100.4(9) 16_556 .
C18 C13 C14 N2 180.0 . .
C18 C13 C14 N3 134.2(5) . 10_544
C18 C13 C14 C13 -153.5(8) . 7_546
C18 C13 C14 C14 -46.2(12) . 7_546
C18 C13 C14 C14 -3.2(6) . 10_544
C18 C13 C14 C15 -38.2(10) . 16_556
C18 C13 C14 C15 0.0 . .
C18 C13 C14 C15 -68(21) . 10_544
C18 C13 C14 C16 -103.6(10) . 10_544
C18 C13 C14 C16 133.8(10) . 16_556
C18 C13 C14 C17 102.4(10) . 16_556
C18 C15 C16 N2 178.4(11) 16_556 16_556
C18 C15 C16 N3 -146.3(15) 16_556 7_546
C18 C15 C16 C12 59.4(9) 16_556 16_556
C18 C15 C16 C12 108.5(12) 16_556 10_544
C18 C15 C16 C13 35.7(8) 16_556 16_556
C18 C15 C16 C13 151.5(16) 16_556 10_544
C18 C15 C16 C14 131(13) 16_556 10_544
C18 C15 C16 C14 -152(2) 16_556 16_556
C18 C15 C16 C15 -153.8(15) 16_556 7_546
C18 C15 C16 C16 106.2(11) 16_556 7_546
C18 C15 C16 C17 -107.2(9) 16_556 .
C18 C17 C18 S1 -81.5(9) 10_544 7_546
C18 C17 C18 S1 -23.2(3) 10_544 16_556
C18 C17 C18 N2 18.1(15) 10_544 7_546
C18 C17 C18 N3 5.4(5) 10_544 16_556
C18 C17 C18 C13 66.8 10_544 .
C18 C17 C18 C14 51.9(5) 10_544 7_546
C18 C17 C18 C15 53.0(3) 10_544 16_556
C18 C17 C18 C16 37.7(3) 10_544 10_544
C18 C17 C18 C17 1.5 10_544 10_544
C11' C10 C11' C12' -35(11) 7_546 .
C11' C10 C11' C12' 107(21) 7_546 7_546
C11' C11' C12' C12' 114(17) 7_546 7_546
C11' C11' C12' C13' 130(12) 7_546 .
C11' C11' C12' C16' 99(14) 7_546 10_544
C11' C11' C12' C16' 146(14) 7_546 16_556
C11' C12' C13' N2' -123(4) . 7_546
C11' C12' C13' N2' -102(5) 7_546 7_546
C11' C12' C13' N3' -113(5) 7_546 16_556
C11' C12' C13' N3' -134(4) . 16_556
C11' C12' C13' C13' 9(5) 7_546 7_546
C11' C12' C13' C13' -13(4) . 7_546
C11' C12' C13' C14' 21(4) . .
C11' C12' C13' C14' 42(5) 7_546 .
C11' C12' C13' C14' -44(6) 7_546 7_546
C11' C12' C13' C14' -66(5) . 7_546
C11' C12' C13' C15' 15(5) 7_546 10_544
C11' C12' C13' C15' -7(4) . 10_544
C11' C12' C13' C15' -80(13) . 16_556
C11' C12' C13' C15' -58(14) 7_546 16_556
C11' C12' C13' C16' 28(4) . 16_556
C11' C12' C13' C16' 49(5) 7_546 16_556
C11' C12' C13' C16' -41(5) 7_546 10_544
C11' C12' C13' C16' -63(4) . 10_544
C11' C12' C13' C17' -87(5) 7_546 10_544
C11' C12' C13' C17' -109(4) . 10_544
C11' C12' C13' C18' -138(5) 7_546 .
C11' C12' C13' C18' -159(4) . .
S1' N2' C14' N3' -85(2) . 10_544
S1' N2' C14' C13' 180.00(2) . .
S1' N2' C14' C13' -125.5(8) . 7_546
S1' N2' C14' C14' -25.1(7) . 10_544
S1' N2' C14' C14' -117.0(13) . 7_546
S1' N2' C14' C15' -156.1(15) . 16_556
S1' N2' C14' C15' 0.00(2) . .
S1' N2' C14' C15' -83(2) . 10_544
S1' N2' C14' C16' 166.7(9) . 16_556
S1' N2' C14' C17' 44.8(12) . 16_556
S1' N2' C14' C18' -59.0(10) . 7_546
S1' N3' C15' N2' 88(2) . 10_544
S1' N3' C15' C13' -164.2(8) . 16_556
S1' N3' C15' C14' 91(2) . 10_544
S1' N3' C15' C14' 0.00(2) . .
S1' N3' C15' C14' 163.8(8) . 16_556
S1' N3' C15' C15' 119.7(14) . 7_546
S1' N3' C15' C15' 27.2(7) . 10_544
S1' N3' C15' C16' 180.00(2) . .
S1' N3' C15' C16' 126.5(7) . 7_546
S1' N3' C15' C17' 55.1(9) . 7_546
S1' N3' C15' C18' -52.3(16) . 16_556
S1' C17' C18' N2' -53.6(15) 7_546 7_546
S1' C17' C18' N3' -54(2) 7_546 16_556
S1' C17' C18' C13' -139.9(8) 7_546 .
S1' C17' C18' C14' -132.6(7) 7_546 16_556
S1' C17' C18' C14' -107.3(11) 7_546 7_546
S1' C17' C18' C15' -131.3(7) 7_546 16_556
S1' C17' C18' C16' -103.0(11) 7_546 10_544
S1' C17' C18' C17' -57.5(8) 7_546 10_544
S1' C17' C18' C18' -58.7(8) 7_546 10_544
N2' S1' N2' N3' -79(3) 10_544 10_544
N2' S1' N2' C13' -36.8(8) 10_544 7_546
N2' S1' N2' C14' 10.6(2) 10_544 .
N2' S1' N2' C15' -16.4(3) 10_544 10_544
N2' S1' N2' C16' 19.4(5) 10_544 16_556
N2' S1' N2' C17' 57.3(13) 10_544 16_556
N2' S1' N2' C18' -60.6(14) 10_544 7_546
N2' S1' N3' N2' 103(3) . 10_544
N2' S1' N3' C13' -13.3(8) . 16_556
N2' S1' N3' C13' -116(3) 10_544 16_556
N2' S1' N3' C14' 28.5(6) . 10_544
N2' S1' N3' C14' -75(3) 10_544 10_544
N2' S1' N3' C15' 0.001(18) . .
N2' S1' N3' C15' -103(3) 10_544 .
N2' S1' N3' C16' -57(3) 10_544 7_546
N2' S1' N3' C16' 46.3(12) . 7_546
N2' S1' N3' C17' 69.5(15) . 7_546
N2' S1' N3' C17' -34(3) 10_544 7_546
N2' S1' N3' C17' -124(3) 10_544 16_556
N2' S1' N3' C17' -20.9(4) . 16_556
N2' S1' N3' C18' -52.3(15) . 16_556
N2' S1' N3' C18' -155(4) 10_544 16_556
N2' N3' C15' C13' 107(2) 10_544 16_556
N2' N3' C15' C14' 2(3) 10_544 10_544
N2' N3' C15' C14' 75(2) 10_544 16_556
N2' N3' C15' C14' -88(2) 10_544 .
N2' N3' C15' C15' -61(2) 10_544 10_544
N2' N3' C15' C15' 31(3) 10_544 7_546
N2' N3' C15' C16' 38(2) 10_544 7_546
N2' N3' C15' C16' 92(2) 10_544 .
N2' N3' C15' C17' -33(2) 10_544 7_546
N2' N3' C15' C18' -141(3) 10_544 16_556
N2' C13' C14' N2' 131.5(9) 7_546 .
N2' C13' C14' N3' 116.0(11) 7_546 10_544
N2' C13' C14' C13' 78.8(11) 7_546 7_546
N2' C13' C14' C14' 7.0(6) 7_546 7_546
N2' C13' C14' C14' -20.4(10) 7_546 10_544
N2' C13' C14' C15' 41(2) 7_546 10_544
N2' C13' C14' C15' -48.5(9) 7_546 .
N2' C13' C14' C15' -32.5(8) 7_546 16_556
N2' C13' C14' C16' 146.1(11) 7_546 16_556
N2' C13' C14' C17' 175.2(18) 7_546 16_556
N2' C13' C14' C18' 80.4(8) 7_546 7_546
N2' C13' C18' S1' 37.6(11) 7_546 7_546
N2' C13' C18' N3' -10.5(7) 7_546 16_556
N2' C13' C18' C14' 110.8(8) 7_546 16_556
N2' C13' C18' C14' 64.3(12) 7_546 7_546
N2' C13' C18' C15' 100.0(7) 7_546 16_556
N2' C13' C18' C16' 32.8(10) 7_546 10_544
N2' C13' C18' C17' 33.2(10) 7_546 10_544
N2' C13' C18' C17' 115.5(9) 7_546 .
N2' C13' C18' C18' 72.2(11) 7_546 10_544
N2' C14' C15' N2' -12.5(3) . 10_544
N2' C14' C15' N3' 0.00(3) . .
N2' C14' C15' C13' 100(7) . 16_556
N2' C14' C15' C14' -80.47(5) . 10_544
N2' C14' C15' C14' -172.5 . 16_556
N2' C14' C15' C15' -83.0 . 10_544
N2' C14' C15' C15' -143.6(10) . 7_546
N2' C14' C15' C16' -80(2) . 7_546
N2' C14' C15' C16' 180.0 . .
N2' C14' C15' C17' -31.1(6) . 7_546
N2' C14' C15' C18' 25.0(4) . 16_556
N2' C15' C16' N2' -129.2(13) 10_544 16_556
N2' C15' C16' N3' -115.2(13) 10_544 7_546
N2' C15' C16' C12' -21.8(8) 10_544 10_544
N2' C15' C16' C13' -66.8(13) 10_544 10_544
N2' C15' C16' C13' 31.7(9) 10_544 16_556
N2' C15' C16' C14' -66.8(18) 10_544 10_544
N2' C15' C16' C14' -149.7(5) 10_544 16_556
N2' C15' C16' C15' -109.1(12) 10_544 7_546
N2' C15' C16' C16' -35.3(9) 10_544 7_546
N2' C15' C16' C17' -165.8(4) 10_544 .
N2' C15' C16' C18' -113.2(11) 10_544 10_544
N2' C16' C17' S1' -50.3(12) 16_556 7_546
N2' C16' C17' N3' -15.5(7) 16_556 7_546
N2' C16' C17' N3' -117.4(12) 16_556 16_556
N2' C16' C17' C13' -46.7(13) 16_556 10_544
N2' C16' C17' C14' -120.1(12) 16_556 16_556
N2' C16' C17' C15' -129.7(12) 16_556 16_556
N2' C16' C17' C15' -84.7(17) 16_556 7_546
N2' C16' C17' C17' -88.0(13) 16_556 10_544
N2' C16' C17' C18' -135.7(12) 16_556 .
N2' C16' C17' C18' -46.3(10) 16_556 10_544
N2' C17' C18' S1' 53(3) 16_556 7_546
N2' C17' C18' N2' 0(2) 16_556 7_546
N2' C17' C18' N3' -1(3) 16_556 16_556
N2' C17' C18' C13' -86(3) 16_556 .
N2' C17' C18' C14' -54(3) 16_556 7_546
N2' C17' C18' C14' -79(3) 16_556 16_556
N2' C17' C18' C15' -78(3) 16_556 16_556
N2' C17' C18' C16' -50(3) 16_556 10_544
N2' C17' C18' C17' -4(3) 16_556 10_544
N2' C17' C18' C18' -5(3) 16_556 10_544
N3' S1' N2' N3' -89(3) . 10_544
N3' S1' N2' C13' 42(3) 10_544 7_546
N3' S1' N2' C13' -47.4(9) . 7_546
N3' S1' N2' C14' -0.001(18) . .
N3' S1' N2' C14' 89(3) 10_544 .
N3' S1' N2' C15' 63(3) 10_544 10_544
N3' S1' N2' C15' -27.0(5) . 10_544
N3' S1' N2' C16' 98(3) 10_544 16_556
N3' S1' N2' C16' 8.8(5) . 16_556
N3' S1' N2' C17' 136(3) 10_544 16_556
N3' S1' N2' C17' 46.7(13) . 16_556
N3' S1' N2' C18' 18(3) 10_544 7_546
N3' S1' N2' C18' -71.2(14) . 7_546
N3' S1' N3' N2' 92(3) 10_544 10_544
N3' S1' N3' C13' -24.1(8) 10_544 16_556
N3' S1' N3' C14' 17.8(4) 10_544 10_544
N3' S1' N3' C15' -10.8(2) 10_544 .
N3' S1' N3' C16' 35.5(10) 10_544 7_546
N3' S1' N3' C17' -31.6(5) 10_544 16_556
N3' S1' N3' C17' 58.8(14) 10_544 7_546
N3' S1' N3' C18' -63.1(15) 10_544 16_556
N3' N2' C14' C13' -95(2) 10_544 .
N3' N2' C14' C13' -41(2) 10_544 7_546
N3' N2' C14' C14' -32(2) 10_544 7_546
N3' N2' C14' C14' 60(2) 10_544 10_544
N3' N2' C14' C15' -71(3) 10_544 16_556
N3' N2' C14' C15' 2(3) 10_544 10_544
N3' N2' C14' C15' 85(2) 10_544 .
N3' N2' C14' C16' -108(2) 10_544 16_556
N3' N2' C14' C17' 130(2) 10_544 16_556
N3' N2' C14' C18' 26(2) 10_544 7_546
N3' C13' C14' N2' 144.6(8) 16_556 .
N3' C13' C14' N3' 129.1(9) 16_556 10_544
N3' C13' C14' C13' 91.9(11) 16_556 7_546
N3' C13' C14' C14' 20.1(6) 16_556 7_546
N3' C13' C14' C14' -7.2(10) 16_556 10_544
N3' C13' C14' C15' 54(2) 16_556 10_544
N3' C13' C14' C15' -35.4(8) 16_556 .
N3' C13' C14' C15' -19.4(7) 16_556 16_556
N3' C13' C14' C16' 159.2(9) 16_556 16_556
N3' C13' C14' C17' -171.6(18) 16_556 16_556
N3' C13' C14' C18' 93.5(8) 16_556 7_546
N3' C13' C18' S1' 48.2(10) 16_556 7_546
N3' C13' C18' N2' 10.5(7) 16_556 7_546
N3' C13' C18' C14' 121.3(11) 16_556 16_556
N3' C13' C18' C14' 74.9(15) 16_556 7_546
N3' C13' C18' C15' 110.5(10) 16_556 16_556
N3' C13' C18' C16' 43.3(10) 16_556 10_544
N3' C13' C18' C17' 126.1(12) 16_556 .
N3' C13' C18' C17' 43.8(9) 16_556 10_544
N3' C13' C18' C18' 82.7(12) 16_556 10_544
N3' C14' C15' N2' 0.9(5) 10_544 10_544
N3' C14' C15' N3' 13.4(3) 10_544 .
N3' C14' C15' C13' 114(7) 10_544 16_556
N3' C14' C15' C14' -67.1(3) 10_544 10_544
N3' C14' C15' C14' -159.1(3) 10_544 16_556
N3' C14' C15' C15' -69.6(4) 10_544 10_544
N3' C14' C15' C15' -130.2(12) 10_544 7_546
N3' C14' C15' C16' -166.6(3) 10_544 .
N3' C14' C15' C16' -67(2) 10_544 7_546
N3' C14' C15' C17' -17.7(7) 10_544 7_546
N3' C14' C15' C18' 38.4(5) 10_544 16_556
N3' C15' C16' N2' -143.5(11) . 16_556
N3' C15' C16' N3' -129.4(11) . 7_546
N3' C15' C16' C12' -36.1(9) . 10_544
N3' C15' C16' C13' 17.4(8) . 16_556
N3' C15' C16' C13' -81.0(13) . 10_544
N3' C15' C16' C14' -81(2) . 10_544
N3' C15' C16' C14' -164.0(5) . 16_556
N3' C15' C16' C15' -123.3(10) . 7_546
N3' C15' C16' C16' -49.5(9) . 7_546
N3' C15' C16' C17' 180.0 . .
N3' C15' C16' C18' -127.4(9) . 10_544
N3' C16' C17' S1' -34.8(12) 7_546 7_546
N3' C16' C17' N2' 15.5(7) 7_546 16_556
N3' C16' C17' N3' -101.9(10) 7_546 16_556
N3' C16' C17' C13' -31.2(12) 7_546 10_544
N3' C16' C17' C14' -104.6(10) 7_546 16_556
N3' C16' C17' C15' -114.3(10) 7_546 16_556
N3' C16' C17' C15' -69.3(15) 7_546 7_546
N3' C16' C17' C17' -72.5(12) 7_546 10_544
N3' C16' C17' C18' -120.3(10) 7_546 .
N3' C16' C17' C18' -30.8(10) 7_546 10_544
N3' C17' C18' S1' 57.2(17) 7_546 7_546
N3' C17' C18' S1' 54(2) 16_556 7_546
N3' C17' C18' N2' 0.5(17) 16_556 7_546
N3' C17' C18' N2' 4(2) 7_546 7_546
N3' C17' C18' N3' 3.1(17) 7_546 16_556
N3' C17' C18' C13' -86(3) 16_556 .
N3' C17' C18' C13' -82.7(19) 7_546 .
N3' C17' C18' C14' -75.4(16) 7_546 16_556
N3' C17' C18' C14' -53(2) 16_556 7_546
N3' C17' C18' C14' -78(2) 16_556 16_556
N3' C17' C18' C14' -50.1(17) 7_546 7_546
N3' C17' C18' C15' -74.1(17) 7_546 16_556
N3' C17' C18' C15' -77(2) 16_556 16_556
N3' C17' C18' C16' -45.8(19) 7_546 10_544
N3' C17' C18' C16' -49(3) 16_556 10_544
N3' C17' C18' C17' -3(3) 16_556 10_544
N3' C17' C18' C17' -0.3(19) 7_546 10_544
N3' C17' C18' C18' -1.5(19) 7_546 10_544
N3' C17' C18' C18' -5(3) 16_556 10_544
C12' C11' C12' C11' -114(17) 7_546 7_546
C12' C11' C12' C13' 16(5) 7_546 .
C12' C11' C12' C16' -15(4) 7_546 10_544
C12' C11' C12' C16' 32(3) 7_546 16_556
C12' C12' C13' N2' -113.0(16) 7_546 7_546
C12' C12' C13' N3' -124.2(15) 7_546 16_556
C12' C12' C13' C13' -2.5(14) 7_546 7_546
C12' C12' C13' C14' 30.9(13) 7_546 .
C12' C12' C13' C14' -56(3) 7_546 7_546
C12' C12' C13' C15' 3.2(16) 7_546 10_544
C12' C12' C13' C15' -70(12) 7_546 16_556
C12' C12' C13' C16' 37.8(13) 7_546 16_556
C12' C12' C13' C16' -52.8(14) 7_546 10_544
C12' C12' C13' C17' -98.3(19) 7_546 10_544
C12' C12' C13' C18' -149.1(13) 7_546 .
C12' C13' C14' N2' 0.00(4) . .
C12' C13' C14' N3' -15.5(4) . 10_544
C12' C13' C14' C13' -52.7(7) . 7_546
C12' C13' C14' C14' -151.8(8) . 10_544
C12' C13' C14' C14' -124.5(8) . 7_546
C12' C13' C14' C15' -91(2) . 10_544
C12' C13' C14' C15' 180.0 . .
C12' C13' C14' C15' -164.0(4) . 16_556
C12' C13' C14' C16' 14.6(6) . 16_556
C12' C13' C14' C17' 43.8(17) . 16_556
C12' C13' C14' C18' -51.1(6) . 7_546
C12' C13' C18' S1' 102.1(15) . 7_546
C12' C13' C18' N2' 64.5(9) . 7_546
C12' C13' C18' N3' 53.9(12) . 16_556
C12' C13' C18' C14' 175.23(17) . 16_556
C12' C13' C18' C14' 128.8(8) . 7_546
C12' C13' C18' C15' 164.4(7) . 16_556
C12' C13' C18' C16' 97.3(11) . 10_544
C12' C13' C18' C17' 97.7(11) . 10_544
C12' C13' C18' C17' 180.0 . .
C12' C13' C18' C18' 136.6(8) . 10_544
C12' C16' C17' S1' -56.4(16) 10_544 7_546
C12' C16' C17' N2' -6.1(9) 10_544 16_556
C12' C16' C17' N3' -123.5(10) 10_544 16_556
C12' C16' C17' N3' -21.6(8) 10_544 7_546
C12' C16' C17' C13' -52.8(9) 10_544 10_544
C12' C16' C17' C14' -126.2(9) 10_544 16_556
C12' C16' C17' C15' -135.9(8) 10_544 16_556
C12' C16' C17' C15' -90.9(14) 10_544 7_546
C12' C16' C17' C17' -94.1(12) 10_544 10_544
C12' C16' C17' C18' -52.4(12) 10_544 10_544
C12' C16' C17' C18' -141.9(7) 10_544 .
C13' N2' C14' N3' 41(2) 7_546 10_544
C13' N2' C14' C13' -54.5(8) 7_546 .
C13' N2' C14' C14' 100.4(10) 7_546 10_544
C13' N2' C14' C14' 8.5(8) 7_546 7_546
C13' N2' C14' C15' -30.7(16) 7_546 16_556
C13' N2' C14' C15' 125.5(8) 7_546 .
C13' N2' C14' C15' 42.7(19) 7_546 10_544
C13' N2' C14' C16' -67.8(15) 7_546 16_556
C13' N2' C14' C17' 170.3(17) 7_546 16_556
C13' N2' C14' C18' 66.5(13) 7_546 7_546
C13' N3' C15' N2' -107(2) 16_556 10_544
C13' N3' C15' C14' -32.0(13) 16_556 16_556
C13' N3' C15' C14' -105(2) 16_556 10_544
C13' N3' C15' C14' 164.2(8) 16_556 .
C13' N3' C15' C15' -168.6(10) 16_556 10_544
C13' N3' C15' C15' -76.1(17) 16_556 7_546
C13' N3' C15' C16' -69.3(10) 16_556 7_546
C13' N3' C15' C16' -15.8(8) 16_556 .
C13' N3' C15' C17' -140.7(14) 16_556 7_546
C13' N3' C15' C18' 111.9(15) 16_556 16_556
C13' C13' C14' N2' 52.7(7) 7_546 .
C13' C13' C14' N3' 37.2(7) 7_546 10_544
C13' C13' C14' C14' -99.1(11) 7_546 10_544
C13' C13' C14' C14' -71.8(10) 7_546 7_546
C13' C13' C14' C15' -111.3(8) 7_546 16_556
C13' C13' C14' C15' -38(2) 7_546 10_544
C13' C13' C14' C15' -127.3(7) 7_546 .
C13' C13' C14' C16' 67.3(9) 7_546 16_556
C13' C13' C14' C17' 96.5(19) 7_546 16_556
C13' C13' C14' C18' 1.6(4) 7_546 7_546
C13' C13' C18' S1' -25(2) 7_546 7_546
C13' C13' C18' N2' -62.7(15) 7_546 7_546
C13' C13' C18' N3' -73.3(18) 7_546 16_556
C13' C13' C18' C14' 1.6(6) 7_546 7_546
C13' C13' C18' C14' 48.0(11) 7_546 16_556
C13' C13' C18' C15' 37.3(9) 7_546 16_556
C13' C13' C18' C16' -29.9(16) 7_546 10_544
C13' C13' C18' C17' -29.5(19) 7_546 10_544
C13' C13' C18' C17' 52.8(11) 7_546 .
C13' C13' C18' C18' 9.4(14) 7_546 10_544
C13' C14' C15' N2' 167.5(3) . 10_544
C13' C14' C15' N2' 72(2) 7_546 10_544
C13' C14' C15' N3' 180.0 . .
C13' C14' C15' N3' 84(2) 7_546 .
C13' C14' C15' C13' -176(8) 7_546 16_556
C13' C14' C15' C13' -80(7) . 16_556
C13' C14' C15' C14' -88(2) 7_546 16_556
C13' C14' C15' C14' 99.5 . 10_544
C13' C14' C15' C14' 4(2) 7_546 10_544
C13' C14' C15' C14' 7.5 . 16_556
C13' C14' C15' C15' -59(2) 7_546 7_546
C13' C14' C15' C15' 1(2) 7_546 10_544
C13' C14' C15' C15' 36.4(10) . 7_546
C13' C14' C15' C15' 97.0 . 10_544
C13' C14' C15' C16' -96(2) 7_546 .
C13' C14' C15' C16' 0.0 . .
C13' C14' C15' C16' 4(3) 7_546 7_546
C13' C14' C15' C16' 100(2) . 7_546
C13' C14' C15' C17' 149.0(6) . 7_546
C13' C14' C15' C17' 53.2(19) 7_546 7_546
C13' C14' C15' C18' 109(2) 7_546 16_556
C13' C14' C15' C18' -155.0(4) . 16_556
C13' C15' C16' N2' -160.9(16) 16_556 16_556
C13' C15' C16' N3' -146.9(15) 16_556 7_546
C13' C15' C16' C12' -53.5(12) 16_556 10_544
C13' C15' C16' C13' -98.5(17) 16_556 10_544
C13' C15' C16' C14' 178.6(11) 16_556 16_556
C13' C15' C16' C14' -98(2) 16_556 10_544
C13' C15' C16' C15' -140.7(13) 16_556 7_546
C13' C15' C16' C16' -66.9(11) 16_556 7_546
C13' C15' C16' C17' 162.6(8) 16_556 .
C13' C15' C16' C18' -144.9(13) 16_556 10_544
C13' C16' C17' S1' -3.5(18) 10_544 7_546
C13' C16' C17' S1' 105.8(19) 16_556 7_546
C13' C16' C17' N2' 46.7(13) 10_544 16_556
C13' C16' C17' N2' 156(2) 16_556 16_556
C13' C16' C17' N3' 140.6(18) 16_556 7_546
C13' C16' C17' N3' 31.2(12) 10_544 7_546
C13' C16' C17' N3' -70.6(12) 10_544 16_556
C13' C16' C17' N3' 38.7(13) 16_556 16_556
C13' C16' C17' C13' 109(2) 16_556 10_544
C13' C16' C17' C14' 36.0(16) 16_556 16_556
C13' C16' C17' C14' -73.4(9) 10_544 16_556
C13' C16' C17' C15' 26.3(11) 16_556 16_556
C13' C16' C17' C15' -83.0(11) 10_544 16_556
C13' C16' C17' C15' 71.3(14) 16_556 7_546
C13' C16' C17' C15' -38.0(14) 10_544 7_546
C13' C16' C17' C17' 68.1(15) 16_556 10_544
C13' C16' C17' C17' -41.2(12) 10_544 10_544
C13' C16' C17' C18' 20.4(10) 16_556 .
C13' C16' C17' C18' -89.0(12) 10_544 .
C13' C16' C17' C18' 109.8(18) 16_556 10_544
C13' C16' C17' C18' 0.4(13) 10_544 10_544
C13' C17' C18' S1' 104.4(12) 10_544 7_546
C13' C17' C18' N2' 51(2) 10_544 7_546
C13' C17' C18' N3' 50(3) 10_544 16_556
C13' C17' C18' C13' -35.4(6) 10_544 .
C13' C17' C18' C14' -2.9(9) 10_544 7_546
C13' C17' C18' C14' -28.2(6) 10_544 16_556
C13' C17' C18' C15' -26.8(8) 10_544 16_556
C13' C17' C18' C16' 1.4(5) 10_544 10_544
C13' C17' C18' C17' 47.0(6) 10_544 10_544
C13' C17' C18' C18' 45.7(6) 10_544 10_544
C14' N3' C15' N2' -2(3) 10_544 10_544
C14' N3' C15' C13' 105(2) 10_544 16_556
C14' N3' C15' C14' -91(2) 10_544 .
C14' N3' C15' C14' 73.2(12) 10_544 16_556
C14' N3' C15' C15' 29.1(14) 10_544 7_546
C14' N3' C15' C15' -63.3(15) 10_544 10_544
C14' N3' C15' C16' 36(2) 10_544 7_546
C14' N3' C15' C16' 89.4(19) 10_544 .
C14' N3' C15' C17' -35(3) 10_544 7_546
C14' N3' C15' C18' -143(3) 10_544 16_556
C14' C13' C14' N2' 124.5(8) 7_546 .
C14' C13' C14' N3' 108.9(11) 7_546 10_544
C14' C13' C14' C13' 71.8(10) 7_546 7_546
C14' C13' C14' C14' -27.4(8) 7_546 10_544
C14' C13' C14' C15' 34(2) 7_546 10_544
C14' C13' C14' C15' -55.5(8) 7_546 .
C14' C13' C14' C15' -39.5(9) 7_546 16_556
C14' C13' C14' C16' 139.1(9) 7_546 16_556
C14' C13' C14' C17' 168.2(19) 7_546 16_556
C14' C13' C14' C18' 73.4(7) 7_546 7_546
C14' C13' C18' S1' -26.7(16) 7_546 7_546
C14' C13' C18' S1' -77.9(15) . 7_546
C14' C13' C18' N2' -64.3(12) 7_546 7_546
C14' C13' C18' N2' -115.5(9) . 7_546
C14' C13' C18' N3' -74.9(15) 7_546 16_556
C14' C13' C18' N3' -126.1(12) . 16_556
C14' C13' C18' C14' 46.4(7) 7_546 16_556
C14' C13' C18' C14' -51.2(8) . 7_546
C14' C13' C18' C14' -4.77(16) . 16_556
C14' C13' C18' C15' 35.7(6) 7_546 16_556
C14' C13' C18' C15' -15.6(7) . 16_556
C14' C13' C18' C16' -82.7(11) . 10_544
C14' C13' C18' C16' -31.5(13) 7_546 10_544
C14' C13' C18' C17' 0.0 . .
C14' C13' C18' C17' -31.1(15) 7_546 10_544
C14' C13' C18' C17' 51.2(8) 7_546 .
C14' C13' C18' C17' -82.3(11) . 10_544
C14' C13' C18' C18' 7.8(10) 7_546 10_544
C14' C13' C18' C18' -43.4(8) . 10_544
C14' C14' C15' N2' 130.6(10) 7_546 10_544
C14' C14' C15' N2' 67.9(3) 10_544 10_544
C14' C14' C15' N3' 80.5 10_544 .
C14' C14' C15' N3' 143.1(8) 7_546 .
C14' C14' C15' C13' -117(7) 7_546 16_556
C14' C14' C15' C13' -179(100) 10_544 16_556
C14' C14' C15' C14' -92.1 10_544 16_556
C14' C14' C15' C14' -29.4(9) 7_546 16_556
C14' C14' C15' C14' 62.6(9) 7_546 10_544
C14' C14' C15' C15' 60.0(8) 7_546 10_544
C14' C14' C15' C15' -63.1(10) 10_544 7_546
C14' C14' C15' C15' -2.6 10_544 10_544
C14' C14' C15' C15' -0.5(6) 7_546 7_546
C14' C14' C15' C16' -99.5 10_544 .
C14' C14' C15' C16' -36.9(8) 7_546 .
C14' C14' C15' C16' 0(2) 10_544 7_546
C14' C14' C15' C16' 63(2) 7_546 7_546
C14' C14' C15' C17' 112.0(9) 7_546 7_546
C14' C14' C15' C17' 49.4(6) 10_544 7_546
C14' C14' C15' C18' 168.1(10) 7_546 16_556
C14' C14' C15' C18' 105.5(4) 10_544 16_556
C14' C15' C16' N2' 36.5(11) . 16_556
C14' C15' C16' N2' -62(2) 10_544 16_556
C14' C15' C16' N2' 20.5(10) 16_556 16_556
C14' C15' C16' N3' -48(2) 10_544 7_546
C14' C15' C16' N3' 50.6(11) . 7_546
C14' C15' C16' N3' 34.5(10) 16_556 7_546
C14' C15' C16' C12' 143.9(9) . 10_544
C14' C15' C16' C12' 45(2) 10_544 10_544
C14' C15' C16' C12' 127.9(8) 16_556 10_544
C14' C15' C16' C13' -162.6(8) . 16_556
C14' C15' C16' C13' 82.9(9) 16_556 10_544
C14' C15' C16' C13' 0(2) 10_544 10_544
C14' C15' C16' C13' 98(2) 10_544 16_556
C14' C15' C16' C13' 99.0(13) . 10_544
C14' C15' C16' C13' -178.6(11) 16_556 16_556
C14' C15' C16' C14' -82.9(17) 10_544 16_556
C14' C15' C16' C14' 99(2) . 10_544
C14' C15' C16' C14' 16.0(5) . 16_556
C14' C15' C16' C14' 82.9(17) 16_556 10_544
C14' C15' C16' C15' 40.7(11) 16_556 7_546
C14' C15' C16' C15' 56.7(9) . 7_546
C14' C15' C16' C15' -42(2) 10_544 7_546
C14' C15' C16' C16' 114.5(10) 16_556 7_546
C14' C15' C16' C16' 32(2) 10_544 7_546
C14' C15' C16' C16' 130.5(9) . 7_546
C14' C15' C16' C17' -16.0(5) 16_556 .
C14' C15' C16' C17' 0.0 . .
C14' C15' C16' C17' -99(2) 10_544 .
C14' C15' C16' C18' 52.6(9) . 10_544
C14' C15' C16' C18' 36.5(7) 16_556 10_544
C14' C15' C16' C18' -46(2) 10_544 10_544
C14' C16' C17' S1' 57.6(16) 10_544 7_546
C14' C16' C17' S1' 69.9(14) 16_556 7_546
C14' C16' C17' N2' 120.1(12) 16_556 16_556
C14' C16' C17' N2' 107.8(16) 10_544 16_556
C14' C16' C17' N3' 2.8(8) 16_556 16_556
C14' C16' C17' N3' 104.6(10) 16_556 7_546
C14' C16' C17' N3' 92.4(14) 10_544 7_546
C14' C16' C17' N3' -9.5(6) 10_544 16_556
C14' C16' C17' C13' 61.1(10) 10_544 10_544
C14' C16' C17' C13' 73.4(9) 16_556 10_544
C14' C16' C17' C14' -12.3(8) 10_544 16_556
C14' C16' C17' C15' -9.6(7) 16_556 16_556
C14' C16' C17' C15' 23.1(7) 10_544 7_546
C14' C16' C17' C15' 35.4(7) 16_556 7_546
C14' C16' C17' C15' -21.9(6) 10_544 16_556
C14' C16' C17' C17' 32.2(10) 16_556 10_544
C14' C16' C17' C17' 19.9(7) 10_544 10_544
C14' C16' C17' C18' 61.6(13) 10_544 10_544
C14' C16' C17' C18' -27.9(6) 10_544 .
C14' C16' C17' C18' -15.6(8) 16_556 .
C14' C16' C17' C18' 73.8(13) 16_556 10_544
C14' C17' C18' S1' 132.6(7) 16_556 7_546
C14' C17' C18' N2' 79.0(15) 16_556 7_546
C14' C17' C18' N3' 78(2) 16_556 16_556
C14' C17' C18' C13' -7.3(3) 16_556 .
C14' C17' C18' C14' 25.3(6) 16_556 7_546
C14' C17' C18' C15' 1.3(3) 16_556 16_556
C14' C17' C18' C16' 29.5(5) 16_556 10_544
C14' C17' C18' C17' 75.1(3) 16_556 10_544
C14' C17' C18' C18' 73.9(3) 16_556 10_544
C15' N2' C14' N3' -2(3) 10_544 10_544
C15' N2' C14' C13' -42.7(19) 10_544 7_546
C15' N2' C14' C13' -97(2) 10_544 .
C15' N2' C14' C14' 57.7(15) 10_544 10_544
C15' N2' C14' C14' -34.2(15) 10_544 7_546
C15' N2' C14' C15' -73.3(7) 10_544 16_556
C15' N2' C14' C15' 83(2) 10_544 .
C15' N2' C14' C16' -110(3) 10_544 16_556
C15' N2' C14' C17' 128(3) 10_544 16_556
C15' N2' C14' C18' 24(3) 10_544 7_546
C15' C13' C14' N2' 164.0(4) 16_556 .
C15' C13' C14' N2' 90.7(19) 10_544 .
C15' C13' C14' N3' 148.5(5) 16_556 10_544
C15' C13' C14' N3' 75.2(18) 10_544 10_544
C15' C13' C14' C13' 111.3(8) 16_556 7_546
C15' C13' C14' C13' 38(2) 10_544 7_546
C15' C13' C14' C14' -34(2) 10_544 7_546
C15' C13' C14' C14' 12.2(7) 16_556 10_544
C15' C13' C14' C14' 39.5(9) 16_556 7_546
C15' C13' C14' C14' -61.1(15) 10_544 10_544
C15' C13' C14' C15' -73.3(17) 10_544 16_556
C15' C13' C14' C15' 73.3(17) 16_556 10_544
C15' C13' C14' C15' -89(2) 10_544 .
C15' C13' C14' C15' -16.0(4) 16_556 .
C15' C13' C14' C16' 178.6(9) 16_556 16_556
C15' C13' C14' C16' 105(3) 10_544 16_556
C15' C13' C14' C17' 134(4) 10_544 16_556
C15' C13' C14' C17' -152.2(19) 16_556 16_556
C15' C13' C14' C18' 40(2) 10_544 7_546
C15' C13' C14' C18' 112.9(7) 16_556 7_546
C15' C13' C18' S1' -51.4(16) 10_544 7_546
C15' C13' C18' S1' -62.4(13) 16_556 7_546
C15' C13' C18' N2' -89.0(11) 10_544 7_546
C15' C13' C18' N2' -100.0(7) 16_556 7_546
C15' C13' C18' N3' -110.5(10) 16_556 16_556
C15' C13' C18' N3' -99.5(14) 10_544 16_556
C15' C13' C18' C14' -35.7(6) 16_556 7_546
C15' C13' C18' C14' -24.7(7) 10_544 7_546
C15' C13' C18' C14' 21.8(6) 10_544 16_556
C15' C13' C18' C14' 10.8(6) 16_556 16_556
C15' C13' C18' C15' 11.0(7) 10_544 16_556
C15' C13' C18' C16' -56.2(9) 10_544 10_544
C15' C13' C18' C16' -67.2(9) 16_556 10_544
C15' C13' C18' C17' 15.6(7) 16_556 .
C15' C13' C18' C17' 26.6(5) 10_544 .
C15' C13' C18' C17' -55.7(12) 10_544 10_544
C15' C13' C18' C17' -66.7(11) 16_556 10_544
C15' C13' C18' C18' -27.8(9) 16_556 10_544
C15' C13' C18' C18' -16.8(6) 10_544 10_544
C15' C14' C15' N2' 70.5(3) 10_544 10_544
C15' C14' C15' N2' 158.6(3) 16_556 10_544
C15' C14' C15' N3' 83.0 10_544 .
C15' C14' C15' N3' 171.1 16_556 .
C15' C14' C15' C13' -177(7) 10_544 16_556
C15' C14' C15' C13' -89(7) 16_556 16_556
C15' C14' C15' C14' -1.4 16_556 16_556
C15' C14' C15' C14' 2.6 10_544 10_544
C15' C14' C15' C14' -89.5 10_544 16_556
C15' C14' C15' C14' 90.7 16_556 10_544
C15' C14' C15' C15' 88.1 16_556 10_544
C15' C14' C15' C15' -60.5(10) 10_544 7_546
C15' C14' C15' C15' 27.5(10) 16_556 7_546
C15' C14' C15' C16' -8.9 16_556 .
C15' C14' C15' C16' -97.0 10_544 .
C15' C14' C15' C16' 3(2) 10_544 7_546
C15' C14' C15' C16' 91(2) 16_556 7_546
C15' C14' C15' C17' 140.1(6) 16_556 7_546
C15' C14' C15' C17' 52.0(6) 10_544 7_546
C15' C14' C15' C18' 108.1(4) 10_544 16_556
C15' C14' C15' C18' -163.8(4) 16_556 16_556
C15' C15' C16' N2' -20.2(6) 7_546 16_556
C15' C15' C16' N2' 6.5(11) 10_544 16_556
C15' C15' C16' N3' 20.6(11) 10_544 7_546
C15' C15' C16' N3' -6.1(7) 7_546 7_546
C15' C15' C16' C12' 113.9(12) 10_544 10_544
C15' C15' C16' C12' 87.2(14) 7_546 10_544
C15' C15' C16' C13' 167.4(10) 10_544 16_556
C15' C15' C16' C13' 42.3(15) 7_546 10_544
C15' C15' C16' C13' 69.0(13) 10_544 10_544
C15' C15' C16' C13' 140.7(13) 7_546 16_556
C15' C15' C16' C14' 42(2) 7_546 10_544
C15' C15' C16' C14' -14.0(6) 10_544 16_556
C15' C15' C16' C14' -40.7(11) 7_546 16_556
C15' C15' C16' C14' 68.9(15) 10_544 10_544
C15' C15' C16' C15' 26.7(10) 10_544 7_546
C15' C15' C16' C16' 100.5(13) 10_544 7_546
C15' C15' C16' C16' 73.8(13) 7_546 7_546
C15' C15' C16' C17' -30.0(7) 10_544 .
C15' C15' C16' C17' -56.7(9) 7_546 .
C15' C15' C16' C18' 22.6(9) 10_544 10_544
C15' C15' C16' C18' -4.1(8) 7_546 10_544
C15' C16' C17' S1' 85.5(15) . 7_546
C15' C16' C17' S1' 34.5(17) 7_546 7_546
C15' C16' C17' N2' 84.7(17) 7_546 16_556
C15' C16' C17' N2' 135.7(12) . 16_556
C15' C16' C17' N3' 69.3(15) 7_546 7_546
C15' C16' C17' N3' 120.3(10) . 7_546
C15' C16' C17' N3' -32.6(8) 7_546 16_556
C15' C16' C17' N3' 18.4(4) . 16_556
C15' C16' C17' C13' 38.0(14) 7_546 10_544
C15' C16' C17' C13' 89.0(11) . 10_544
C15' C16' C17' C14' -35.4(7) 7_546 16_556
C15' C16' C17' C14' 15.6(8) . 16_556
C15' C16' C17' C15' 51.0(9) . 7_546
C15' C16' C17' C15' 5.98(17) . 16_556
C15' C16' C17' C15' -45.0(8) 7_546 16_556
C15' C16' C17' C17' -3.2(11) 7_546 10_544
C15' C16' C17' C17' 47.8(7) . 10_544
C15' C16' C17' C18' 89.5(11) . 10_544
C15' C16' C17' C18' -51.0(9) 7_546 .
C15' C16' C17' C18' 38.5(17) 7_546 10_544
C15' C16' C17' C18' 0.0 . .
C15' C17' C18' S1' 108.8(12) 7_546 7_546
C15' C17' C18' S1' 131.3(7) 16_556 7_546
C15' C17' C18' N2' 77.7(14) 16_556 7_546
C15' C17' C18' N2' 55.2(16) 7_546 7_546
C15' C17' C18' N3' 77(2) 16_556 16_556
C15' C17' C18' N3' 55(2) 7_546 16_556
C15' C17' C18' C13' -31.0(8) 7_546 .
C15' C17' C18' C13' -8.6(3) 16_556 .
C15' C17' C18' C14' 24.0(5) 16_556 7_546
C15' C17' C18' C14' -1.3(3) 16_556 16_556
C15' C17' C18' C14' -23.7(6) 7_546 16_556
C15' C17' C18' C14' 1.5(5) 7_546 7_546
C15' C17' C18' C15' -22.4(7) 7_546 16_556
C15' C17' C18' C16' 5.8(7) 7_546 10_544
C15' C17' C18' C16' 28.2(5) 16_556 10_544
C15' C17' C18' C17' 73.8(3) 16_556 10_544
C15' C17' C18' C17' 51.4(8) 7_546 10_544
C15' C17' C18' C18' 50.1(8) 7_546 10_544
C15' C17' C18' C18' 72.5(3) 16_556 10_544
C16' N2' C14' N3' 108(2) 16_556 10_544
C16' N2' C14' C13' 13.3(9) 16_556 .
C16' N2' C14' C13' 67.8(15) 16_556 7_546
C16' N2' C14' C14' 168.2(14) 16_556 10_544
C16' N2' C14' C14' 76(2) 16_556 7_546
C16' N2' C14' C15' 110(3) 16_556 10_544
C16' N2' C14' C15' -166.7(9) 16_556 .
C16' N2' C14' C15' 37(2) 16_556 16_556
C16' N2' C14' C17' -121.9(6) 16_556 16_556
C16' N2' C14' C18' 134.2(10) 16_556 7_546
C16' N3' C15' N2' -38(2) 7_546 10_544
C16' N3' C15' C13' 69.3(10) 7_546 16_556
C16' N3' C15' C14' -36(2) 7_546 10_544
C16' N3' C15' C14' 37.2(12) 7_546 16_556
C16' N3' C15' C14' -126.5(7) 7_546 .
C16' N3' C15' C15' -99.3(12) 7_546 10_544
C16' N3' C15' C15' -6.9(11) 7_546 7_546
C16' N3' C15' C16' 53.5(7) 7_546 .
C16' N3' C15' C17' -71.5(11) 7_546 7_546
C16' N3' C15' C18' -178.8(18) 7_546 16_556
C16' C12' C13' N2' -60.2(6) 10_544 7_546
C16' C12' C13' N2' -150.8(7) 16_556 7_546
C16' C12' C13' N3' -162.0(5) 16_556 16_556
C16' C12' C13' N3' -71.4(5) 10_544 16_556
C16' C12' C13' C13' 50.4(8) 10_544 7_546
C16' C12' C13' C13' -40.3(8) 16_556 7_546
C16' C12' C13' C14' -94(3) 16_556 7_546
C16' C12' C13' C14' -6.9 16_556 .
C16' C12' C13' C14' 83.79(18) 10_544 .
C16' C12' C13' C14' -3(3) 10_544 7_546
C16' C12' C13' C15' -34.6(6) 16_556 10_544
C16' C12' C13' C15' -108(12) 16_556 16_556
C16' C12' C13' C15' 56.0(5) 10_544 10_544
C16' C12' C13' C15' -17(12) 10_544 16_556
C16' C12' C13' C16' 90.64(19) 10_544 16_556
C16' C12' C13' C16' -90.64(19) 16_556 10_544
C16' C12' C13' C17' -45.5(7) 10_544 10_544
C16' C12' C13' C17' -136.1(8) 16_556 10_544
C16' C12' C13' C18' -96.21(18) 10_544 .
C16' C12' C13' C18' 173.1 16_556 .
C16' C13' C14' N2' -14.6(6) 16_556 .
C16' C13' C14' N2' 90.7(11) 10_544 .
C16' C13' C14' N3' 75.2(10) 10_544 10_544
C16' C13' C14' N3' -30.1(9) 16_556 10_544
C16' C13' C14' C13' 38.0(12) 10_544 7_546
C16' C13' C14' C13' -67.3(9) 16_556 7_546
C16' C13' C14' C14' -166.5(12) 16_556 10_544
C16' C13' C14' C14' -61.1(9) 10_544 10_544
C16' C13' C14' C14' -139.1(9) 16_556 7_546
C16' C13' C14' C14' -33.7(13) 10_544 7_546
C16' C13' C14' C15' -73.3(7) 10_544 16_556
C16' C13' C14' C15' 0.0(14) 10_544 10_544
C16' C13' C14' C15' -178.6(9) 16_556 16_556
C16' C13' C14' C15' -105(3) 16_556 10_544
C16' C13' C14' C15' -89.3(11) 10_544 .
C16' C13' C14' C15' 165.4(6) 16_556 .
C16' C13' C14' C16' 105.3(15) 10_544 16_556
C16' C13' C14' C17' 134(2) 10_544 16_556
C16' C13' C14' C17' 29.1(12) 16_556 16_556
C16' C13' C14' C18' 39.6(12) 10_544 7_546
C16' C13' C14' C18' -65.7(8) 16_556 7_546
C16' C13' C18' S1' 4.8(13) 10_544 7_546
C16' C13' C18' S1' -90.3(15) 16_556 7_546
C16' C13' C18' N2' -32.8(10) 10_544 7_546
C16' C13' C18' N2' -128.0(10) 16_556 7_546
C16' C13' C18' N3' -43.3(10) 10_544 16_556
C16' C13' C18' N3' -138.5(14) 16_556 16_556
C16' C13' C18' C14' 78.0(10) 10_544 16_556
C16' C13' C18' C14' -17.2(4) 16_556 16_556
C16' C13' C18' C14' 31.5(13) 10_544 7_546
C16' C13' C18' C14' -63.6(8) 16_556 7_546
C16' C13' C18' C15' 67.2(9) 10_544 16_556
C16' C13' C18' C15' -28.0(9) 16_556 16_556
C16' C13' C18' C16' -95.2(14) 16_556 10_544
C16' C13' C18' C17' -94.7(13) 16_556 10_544
C16' C13' C18' C17' 0.4(7) 10_544 10_544
C16' C13' C18' C17' -12.4(4) 16_556 .
C16' C13' C18' C17' 82.7(11) 10_544 .
C16' C13' C18' C18' 39.4(8) 10_544 10_544
C16' C13' C18' C18' -55.8(9) 16_556 10_544
C16' C14' C15' N2' -114(12) 16_556 10_544
C16' C14' C15' N3' -101(12) 16_556 .
C16' C14' C15' C13' -1(8) 16_556 16_556
C16' C14' C15' C14' 87(12) 16_556 16_556
C16' C14' C15' C14' 179(100) 16_556 10_544
C16' C14' C15' C15' 115(12) 16_556 7_546
C16' C14' C15' C15' 176(12) 16_556 10_544
C16' C14' C15' C16' 179(100) 16_556 7_546
C16' C14' C15' C16' 79(12) 16_556 .
C16' C14' C15' C17' -132(12) 16_556 7_546
C16' C14' C15' C18' -76(12) 16_556 16_556
C16' C15' C16' N2' -93.9(14) 7_546 16_556
C16' C15' C16' N3' -79.9(13) 7_546 7_546
C16' C15' C16' C12' 13.4(8) 7_546 10_544
C16' C15' C16' C13' 66.9(11) 7_546 16_556
C16' C15' C16' C13' -31.5(13) 7_546 10_544
C16' C15' C16' C14' -114.5(10) 7_546 16_556
C16' C15' C16' C14' -32(2) 7_546 10_544
C16' C15' C16' C15' -73.8(13) 7_546 7_546
C16' C15' C16' C17' -130.5(9) 7_546 .
C16' C15' C16' C18' -77.9(12) 7_546 10_544
C16' C16' C17' S1' 36.1(19) 7_546 7_546
C16' C16' C17' N2' 86.4(18) 7_546 16_556
C16' C16' C17' N3' -31.0(9) 7_546 16_556
C16' C16' C17' N3' 70.9(15) 7_546 7_546
C16' C16' C17' C13' 39.7(14) 7_546 10_544
C16' C16' C17' C14' -33.7(7) 7_546 16_556
C16' C16' C17' C15' -43.3(9) 7_546 16_556
C16' C16' C17' C15' 1.6(3) 7_546 7_546
C16' C16' C17' C17' -1.6(13) 7_546 10_544
C16' C16' C17' C18' -49.3(9) 7_546 .
C16' C16' C17' C18' 40.1(18) 7_546 10_544
C16' C17' C18' S1' 139.9(8) . 7_546
C16' C17' C18' N2' 86.2(17) . 7_546
C16' C17' C18' N3' 86(3) . 16_556
C16' C17' C18' C13' 0.0 . .
C16' C17' C18' C14' 7.3(3) . 16_556
C16' C17' C18' C14' 32.6(7) . 7_546
C16' C17' C18' C15' 8.6(3) . 16_556
C16' C17' C18' C16' 36.8(4) . 10_544
C16' C17' C18' C17' 82.4 . 10_544
C16' C17' C18' C18' 81.1 . 10_544
C17' S1' N2' N3' -136(3) 16_556 10_544
C17' S1' N2' N3' -55(3) 7_546 10_544
C17' S1' N2' C13' -12.9(7) 7_546 7_546
C17' S1' N2' C13' -94.1(19) 16_556 7_546
C17' S1' N2' C14' -46.7(13) 16_556 .
C17' S1' N2' C14' 34.5(5) 7_546 .
C17' S1' N2' C15' -73.6(15) 16_556 10_544
C17' S1' N2' C15' 7.6(6) 7_546 10_544
C17' S1' N2' C16' -37.9(11) 16_556 16_556
C17' S1' N2' C16' 43.4(8) 7_546 16_556
C17' S1' N2' C17' 81.2(15) 7_546 16_556
C17' S1' N2' C18' -118(2) 16_556 7_546
C17' S1' N2' C18' -36.6(11) 7_546 7_546
C17' S1' N3' N2' 124(3) 16_556 10_544
C17' S1' N3' N2' 34(3) 7_546 10_544
C17' S1' N3' C13' 7.5(6) 16_556 16_556
C17' S1' N3' C13' -82.9(18) 7_546 16_556
C17' S1' N3' C14' -41.0(15) 7_546 10_544
C17' S1' N3' C14' 49.4(8) 16_556 10_544
C17' S1' N3' C15' -69.5(15) 7_546 .
C17' S1' N3' C15' 20.9(4) 16_556 .
C17' S1' N3' C16' 67.2(12) 16_556 7_546
C17' S1' N3' C16' -23.2(7) 7_546 7_546
C17' S1' N3' C17' 90.4(16) 16_556 7_546
C17' S1' N3' C17' -90.4(16) 7_546 16_556
C17' S1' N3' C18' -122(2) 7_546 16_556
C17' S1' N3' C18' -31.4(11) 16_556 16_556
C17' N2' C14' N3' -130(2) 16_556 10_544
C17' N2' C14' C13' -170.3(17) 16_556 7_546
C17' N2' C14' C13' 135.2(12) 16_556 .
C17' N2' C14' C14' -69.9(18) 16_556 10_544
C17' N2' C14' C14' -162(2) 16_556 7_546
C17' N2' C14' C15' -44.8(12) 16_556 .
C17' N2' C14' C15' 159(3) 16_556 16_556
C17' N2' C14' C15' -128(3) 16_556 10_544
C17' N2' C14' C16' 121.9(6) 16_556 16_556
C17' N2' C14' C18' -103.8(10) 16_556 7_546
C17' N3' C15' N2' 105(2) 16_556 10_544
C17' N3' C15' N2' 33(2) 7_546 10_544
C17' N3' C15' C13' -147.8(8) 16_556 16_556
C17' N3' C15' C13' 140.7(14) 7_546 16_556
C17' N3' C15' C14' -55.1(9) 7_546 .
C17' N3' C15' C14' 108.7(16) 7_546 16_556
C17' N3' C15' C14' -179.8(11) 16_556 16_556
C17' N3' C15' C14' 35(3) 7_546 10_544
C17' N3' C15' C14' 107(2) 16_556 10_544
C17' N3' C15' C14' 16.4(3) 16_556 .
C17' N3' C15' C15' 136.1(16) 16_556 7_546
C17' N3' C15' C15' -27.8(14) 7_546 10_544
C17' N3' C15' C15' 43.7(9) 16_556 10_544
C17' N3' C15' C15' 65(2) 7_546 7_546
C17' N3' C15' C16' 71.5(11) 7_546 7_546
C17' N3' C15' C16' 124.9(9) 7_546 .
C17' N3' C15' C16' -163.6(3) 16_556 .
C17' N3' C15' C16' 143.0(8) 16_556 7_546
C17' N3' C15' C17' 71.5(7) 16_556 7_546
C17' N3' C15' C18' -35.9(13) 16_556 16_556
C17' N3' C15' C18' -107.4(14) 7_546 16_556
C17' C13' C14' N2' 132.3(8) 10_544 .
C17' C13' C14' N3' 116.8(10) 10_544 10_544
C17' C13' C14' C13' 79.6(12) 10_544 7_546
C17' C13' C14' C14' 7.9(7) 10_544 7_546
C17' C13' C14' C14' -19.5(8) 10_544 10_544
C17' C13' C14' C15' -31.7(7) 10_544 16_556
C17' C13' C14' C15' 42(2) 10_544 10_544
C17' C13' C14' C15' -47.7(8) 10_544 .
C17' C13' C14' C16' 146.9(11) 10_544 16_556
C17' C13' C14' C17' 176.1(18) 10_544 16_556
C17' C13' C14' C18' 81.2(9) 10_544 7_546
C17' C13' C18' S1' 4.4(8) 10_544 7_546
C17' C13' C18' N2' -33.2(10) 10_544 7_546
C17' C13' C18' N3' -43.8(9) 10_544 16_556
C17' C13' C18' C14' 31.1(15) 10_544 7_546
C17' C13' C18' C14' 77.5(10) 10_544 16_556
C17' C13' C18' C15' 66.7(11) 10_544 16_556
C17' C13' C18' C16' -0.4(7) 10_544 10_544
C17' C13' C18' C17' 82.3(11) 10_544 .
C17' C13' C18' C18' 38.9(7) 10_544 10_544
C17' C14' C15' N2' -36.3(5) 16_556 10_544
C17' C14' C15' N3' -23.7(3) 16_556 .
C17' C14' C15' C13' 76(6) 16_556 16_556
C17' C14' C15' C14' -104.2(3) 16_556 10_544
C17' C14' C15' C14' 163.7(3) 16_556 16_556
C17' C14' C15' C15' -106.8(3) 16_556 10_544
C17' C14' C15' C15' -167.3(11) 16_556 7_546
C17' C14' C15' C16' 156.3(3) 16_556 .
C17' C14' C15' C16' -104(2) 16_556 7_546
C17' C14' C15' C17' -54.8(8) 16_556 7_546
C17' C14' C15' C18' 1.3(3) 16_556 16_556
C17' C15' C16' N2' -92.3(11) 7_546 16_556
C17' C15' C16' N3' -78.3(10) 7_546 7_546
C17' C15' C16' C12' 15.1(9) 7_546 10_544
C17' C15' C16' C13' -29.9(13) 7_546 10_544
C17' C15' C16' C13' 68.6(10) 7_546 16_556
C17' C15' C16' C14' -30(2) 7_546 10_544
C17' C15' C16' C14' -112.8(8) 7_546 16_556
C17' C15' C16' C15' -72.1(9) 7_546 7_546
C17' C15' C16' C16' 1.7(4) 7_546 7_546
C17' C15' C16' C17' -128.8(7) 7_546 .
C17' C15' C16' C18' -76.3(10) 7_546 10_544
C17' C17' C18' S1' 57.5(8) 10_544 7_546
C17' C17' C18' N2' 3.9(17) 10_544 7_546
C17' C17' C18' N3' 3(3) 10_544 16_556
C17' C17' C18' C13' -82.4 10_544 .
C17' C17' C18' C14' -49.8(7) 10_544 7_546
C17' C17' C18' C14' -75.1(3) 10_544 16_556
C17' C17' C18' C15' -73.8(3) 10_544 16_556
C17' C17' C18' C16' -45.6(4) 10_544 10_544
C17' C17' C18' C18' -1.3 10_544 10_544
C18' S1' N2' N3' -110(3) 16_556 10_544
C18' S1' N2' N3' -18(3) 7_546 10_544
C18' S1' N2' C13' -68.4(11) 16_556 7_546
C18' S1' N2' C13' 23.8(8) 7_546 7_546
C18' S1' N2' C14' -21.0(4) 16_556 .
C18' S1' N2' C14' 71.2(14) 7_546 .
C18' S1' N2' C15' 44.2(15) 7_546 10_544
C18' S1' N2' C15' -48.0(7) 16_556 10_544
C18' S1' N2' C16' -12.2(5) 16_556 16_556
C18' S1' N2' C16' 80.0(18) 7_546 16_556
C18' S1' N2' C17' 25.7(10) 16_556 16_556
C18' S1' N2' C17' 118(2) 7_546 16_556
C18' S1' N2' C18' -92.2(15) 16_556 7_546
C18' S1' N3' N2' 69(3) 7_546 10_544
C18' S1' N3' N2' 155(4) 16_556 10_544
C18' S1' N3' C13' 39.0(10) 16_556 16_556
C18' S1' N3' C13' -47.8(10) 7_546 16_556
C18' S1' N3' C14' 80.8(17) 16_556 10_544
C18' S1' N3' C14' -5.9(6) 7_546 10_544
C18' S1' N3' C15' -34.4(4) 7_546 .
C18' S1' N3' C15' 52.3(15) 16_556 .
C18' S1' N3' C16' 99(2) 16_556 7_546
C18' S1' N3' C16' 11.9(9) 7_546 7_546
C18' S1' N3' C17' -55.3(6) 7_546 16_556
C18' S1' N3' C17' 122(2) 16_556 7_546
C18' S1' N3' C17' 35.1(12) 7_546 7_546
C18' S1' N3' C17' 31.4(11) 16_556 16_556
C18' S1' N3' C18' -86.7(16) 7_546 16_556
C18' N2' C14' N3' -26(2) 7_546 10_544
C18' N2' C14' C13' -121.0(10) 7_546 .
C18' N2' C14' C13' -66.5(13) 7_546 7_546
C18' N2' C14' C14' 33.9(15) 7_546 10_544
C18' N2' C14' C14' -58(2) 7_546 7_546
C18' N2' C14' C15' -24(3) 7_546 10_544
C18' N2' C14' C15' 59.0(10) 7_546 .
C18' N2' C14' C15' -97(2) 7_546 16_556
C18' N2' C14' C16' -134.2(10) 7_546 16_556
C18' N2' C14' C17' 103.8(10) 7_546 16_556
C18' N3' C15' N2' 141(3) 16_556 10_544
C18' N3' C15' C13' -111.9(15) 16_556 16_556
C18' N3' C15' C14' 52.3(16) 16_556 .
C18' N3' C15' C14' -144(2) 16_556 16_556
C18' N3' C15' C14' 143(3) 16_556 10_544
C18' N3' C15' C15' 172(3) 16_556 7_546
C18' N3' C15' C15' 80(2) 16_556 10_544
C18' N3' C15' C16' 178.8(18) 16_556 7_546
C18' N3' C15' C16' -127.7(16) 16_556 .
C18' N3' C15' C17' 107.4(14) 16_556 7_546
C18' C13' C14' N2' 180.0 . .
C18' C13' C14' N3' 164.5(4) . 10_544
C18' C13' C14' C13' 127.3(7) . 7_546
C18' C13' C14' C14' 55.5(8) . 7_546
C18' C13' C14' C14' 28.2(7) . 10_544
C18' C13' C14' C15' 16.0(4) . 16_556
C18' C13' C14' C15' 0.0 . .
C18' C13' C14' C15' 89(2) . 10_544
C18' C13' C14' C16' -165.4(6) . 16_556
C18' C13' C14' C17' -136.2(17) . 16_556
C18' C13' C14' C18' 128.9(6) . 7_546
C18' C14' C15' N2' 20.0(7) 7_546 10_544
C18' C14' C15' N3' 32.6(6) 7_546 .
C18' C14' C15' C13' 133(7) 7_546 16_556
C18' C14' C15' C14' -47.9(6) 7_546 10_544
C18' C14' C15' C14' -140.0(6) 7_546 16_556
C18' C14' C15' C15' -111.0(9) 7_546 7_546
C18' C14' C15' C15' -50.5(6) 7_546 10_544
C18' C14' C15' C16' -48(2) 7_546 7_546
C18' C14' C15' C16' -147.4(6) 7_546 .
C18' C14' C15' C17' 1.5(5) 7_546 7_546
C18' C14' C15' C18' 57.6(9) 7_546 16_556
C18' C15' C16' N2' 175.7(16) 16_556 16_556
C18' C15' C16' N3' -170.3(16) 16_556 7_546
C18' C15' C16' C12' -76.9(16) 16_556 10_544
C18' C15' C16' C13' -121.9(19) 16_556 10_544
C18' C15' C16' C13' -23.4(13) 16_556 16_556
C18' C15' C16' C14' -122(3) 16_556 10_544
C18' C15' C16' C14' 155.2(16) 16_556 16_556
C18' C15' C16' C15' -164.1(16) 16_556 7_546
C18' C15' C16' C16' -90.3(14) 16_556 7_546
C18' C15' C16' C17' 139.2(14) 16_556 .
C18' C15' C16' C18' -168.3(15) 16_556 10_544
C18' C16' C17' S1' -4.0(8) 10_544 7_546
C18' C16' C17' N2' 46.3(10) 10_544 16_556
C18' C16' C17' N3' 30.8(10) 10_544 7_546
C18' C16' C17' N3' -71.1(10) 10_544 16_556
C18' C16' C17' C13' -0.4(13) 10_544 10_544
C18' C16' C17' C14' -73.8(13) 10_544 16_556
C18' C16' C17' C15' -83.5(11) 10_544 16_556
C18' C16' C17' C15' -38.5(17) 10_544 7_546
C18' C16' C17' C17' -41.7(8) 10_544 10_544
C18' C16' C17' C18' -89.5(11) 10_544 .
C18' C17' C18' S1' 58.7(8) 10_544 7_546
C18' C17' C18' N2' 5.1(17) 10_544 7_546
C18' C17' C18' N3' 5(3) 10_544 16_556
C18' C17' C18' C13' -81.1 10_544 .
C18' C17' C18' C14' -48.6(7) 10_544 7_546
C18' C17' C18' C14' -73.9(3) 10_544 16_556
C18' C17' C18' C15' -72.5(3) 10_544 16_556
C18' C17' C18' C16' -44.3(4) 10_544 10_544
C18' C17' C18' C17' 1.3 10_544 10_544
